data_4135486
loop_
_publ_author_name
'Hao, Yajuan'
'Wang, Yaofeng'
'Dubrovin, Vasilii'
'Avdoshenko, Stanislav M.'
'Popov, Alexey A.'
'Liu, Fupin'

_publ_section_title
;
 Caught in Phase Transition: Snapshot of the Metallofullerene Sc3N@C70
 Rotation in the Crystal
;
_journal_name_full 'Journal of the American Chemical Society'
_journal_paper_doi 10.1021/jacs.0c10758
_journal_year 2020
_chemical_formula_moiety ;Sc3N@C70/NiOEP/C6H6/C7H8;
_chemical_formula_sum 'C116 H55 N5 Ni Sc3'
_chemical_formula_weight 1712.24
_chemical_name_common ;Sc3N@C2v(7854)-C70/NiOEP/C6H6/C7H8;
_space_group_crystal_system monoclinic
_space_group_IT_number 12
_space_group_name_Hall '-C 2y'
_space_group_name_H-M_alt 'C 1 2/m 1'
_atom_sites_solution_hydrogens geom
_audit_creation_method SHELXL-2018/3
_cell_angle_alpha 90
_cell_angle_beta 105.99(3)
_cell_angle_gamma 90
_cell_formula_units_Z 4
_cell_length_a 25.670(5)
_cell_length_b 16.530(3)
_cell_length_c 17.420(4)
_cell_measurement_reflns_used 63088
_cell_measurement_temperature 220(2)
_cell_measurement_theta_max 35.452
_cell_measurement_theta_min 1.669
_cell_volume 7106(3)
_computing_cell_refinement XDS
_computing_data_collection XDS
_computing_data_reduction XDS
_computing_structure_refinement 'SHELXL-2018/3 (Sheldrick, 2018)'
_computing_structure_solution 'SHELXT 2018/2 (Sheldrick, 2018)'
_diffrn_ambient_temperature 220(2)
_diffrn_measured_fraction_theta_full 0.996
_diffrn_measured_fraction_theta_max 0.956
_diffrn_measurement_device_type PILATUS
_diffrn_measurement_method 'phi scan'
_diffrn_radiation_type synchrotron
_diffrn_radiation_wavelength 0.7999
_diffrn_reflns_av_R_equivalents 0.0654
_diffrn_reflns_av_unetI/netI 0.0412
_diffrn_reflns_Laue_measured_fraction_full 0.996
_diffrn_reflns_Laue_measured_fraction_max 0.956
_diffrn_reflns_limit_h_max 34
_diffrn_reflns_limit_h_min -35
_diffrn_reflns_limit_k_max 23
_diffrn_reflns_limit_k_min -23
_diffrn_reflns_limit_l_max 25
_diffrn_reflns_limit_l_min -24
_diffrn_reflns_number 63088
_diffrn_reflns_point_group_measured_fraction_full 0.996
_diffrn_reflns_point_group_measured_fraction_max 0.956
_diffrn_reflns_theta_full 28.681
_diffrn_reflns_theta_max 35.452
_diffrn_reflns_theta_min 1.669
_diffrn_source 'BESSY BL MX-14.2'
_exptl_absorpt_coefficient_mu 0.832
_exptl_crystal_colour black
_exptl_crystal_density_diffrn 1.601
_exptl_crystal_description block
_exptl_crystal_F_000 3508
_exptl_crystal_size_max 0.100
_exptl_crystal_size_mid 0.080
_exptl_crystal_size_min 0.060
_refine_diff_density_max 1.038
_refine_diff_density_min -1.490
_refine_diff_density_rms 0.103
_refine_ls_extinction_method none
_refine_ls_goodness_of_fit_ref 1.081
_refine_ls_hydrogen_treatment constr
_refine_ls_matrix_type full
_refine_ls_number_parameters 908
_refine_ls_number_reflns 11194
_refine_ls_number_restraints 1362
_refine_ls_restrained_S_all 1.179
_refine_ls_R_factor_all 0.1278
_refine_ls_R_factor_gt 0.0980
_refine_ls_shift/su_max 0.004
_refine_ls_shift/su_mean 0.000
_refine_ls_structure_factor_coef Fsqd
_refine_ls_weighting_details 'w=1/[\s^2^(Fo^2^)+(0.2436P)^2^+2.1500P] where P=(Fo^2^+2Fc^2^)/3'
_refine_ls_weighting_scheme calc
_refine_ls_wR_factor_gt 0.3036
_refine_ls_wR_factor_ref 0.3479
_reflns_Friedel_coverage 0.000
_reflns_number_gt 7168
_reflns_number_total 11194
_reflns_threshold_expression 'I > 2\s(I)'
_cod_data_source_file ja0c10758_si_004.cif
_cod_data_source_block sc3n@c70-220k
_cod_original_sg_symbol_H-M 'C 2/m'
_cod_database_code 4135486
_shelx_shelxl_version_number 2018/3
_shelx_space_group_comment
;
The symmetry employed for this shelxl refinement is uniquely defined
by the following loop, which should always be used as a source of
symmetry information in preference to the above space-group names.
They are only intended as comments.
;
_shelx_estimated_absorpt_t_min 0.921
_shelx_estimated_absorpt_t_max 0.952

loop_
_space_group_symop_operation_xyz
'x, y, z'
'-x, y, -z'
'x+1/2, y+1/2, z'
'-x+1/2, y+1/2, -z'
'-x, -y, -z'
'x, -y, z'
'-x+1/2, -y+1/2, -z'
'x+1/2, -y+1/2, z'

loop_
_atom_site_label
_atom_site_type_symbol
_atom_site_fract_x
_atom_site_fract_y
_atom_site_fract_z
_atom_site_U_iso_or_equiv
_atom_site_adp_type
_atom_site_occupancy
_atom_site_site_symmetry_order
_atom_site_calc_flag
_atom_site_refinement_flags_posn
_atom_site_refinement_flags_adp
_atom_site_refinement_flags_occupancy
_atom_site_disorder_assembly
_atom_site_disorder_group
Sc1 Sc 0.84527(7) 0.52115(14) 0.44879(8) 0.0909(10) Uani 0.5 1 d . . P . .
Sc2 Sc 0.72343(5) 0.53700(10) 0.35491(8) 0.0680(4) Uani 0.5 1 d . . P . .
Sc3 Sc 0.77913(7) 0.47313(12) 0.22404(8) 0.0905(8) Uani 0.5 1 d . . P . .
N1 N 0.79351(11) 0.500000 0.34080(15) 0.0364(5) Uani 1 2 d S T P . .
C1 C 0.6575(2) 0.5082(7) 0.1935(4) 0.113(4) Uani 0.5 1 d D U P . .
C2 C 0.6822(4) 0.4697(5) 0.1353(5) 0.134(5) Uani 0.5 1 d D U P . .
C3 C 0.7173(3) 0.5152(7) 0.1015(5) 0.132(4) Uani 0.5 1 d D U P . .
C4 C 0.7328(4) 0.5922(7) 0.1294(7) 0.152(5) Uani 0.5 1 d D U P . .
C5 C 0.7073(5) 0.6324(7) 0.1806(6) 0.172(6) Uani 0.5 1 d D U P . .
C6 C 0.6669(3) 0.5908(6) 0.2079(5) 0.123(4) Uani 0.5 1 d D U P . .
C7 C 0.6563(5) 0.6259(7) 0.2852(7) 0.138(5) Uani 0.5 1 d D U P . .
C8 C 0.6944(6) 0.6778(9) 0.3340(6) 0.169(7) Uani 0.5 1 d D U P . .
C9 C 0.7412(7) 0.7083(13) 0.3092(8) 0.163(7) Uani 0.5 1 d D U P . .
C10 C 0.7452(5) 0.6883(8) 0.2282(9) 0.157(6) Uani 0.5 1 d D U P . .
C11 C 0.7976(5) 0.6753(8) 0.2115(9) 0.158(6) Uani 0.5 1 d D U P . .
C12 C 0.8452(6) 0.6801(9) 0.2702(8) 0.143(5) Uani 0.5 1 d D U P . .
C13 C 0.8394(6) 0.7080(11) 0.3474(9) 0.148(6) Uani 0.5 1 d D U P . .
C14 C 0.7890(5) 0.7191(11) 0.3640(9) 0.154(6) Uani 0.5 1 d D U P . .
C15 C 0.7961(5) 0.6986(9) 0.4453(7) 0.136(5) Uani 0.5 1 d D U P . .
C16 C 0.8497(4) 0.6791(6) 0.4772(7) 0.140(5) Uani 0.5 1 d D U P . .
C17 C 0.8765(5) 0.6825(9) 0.4194(7) 0.156(6) Uani 0.5 1 d D U P . .
C18 C 0.9189(5) 0.6229(7) 0.4209(6) 0.148(5) Uani 0.5 1 d D U P . .
C19 C 0.9336(4) 0.5701(5) 0.4867(5) 0.117(4) Uani 0.5 1 d D U P . .
C20 C 0.9134(4) 0.5795(6) 0.5533(5) 0.160(6) Uani 0.5 1 d D U P . .
C21 C 0.8663(4) 0.6270(6) 0.5453(6) 0.147(5) Uani 0.5 1 d D U P . .
C22 C 0.8271(4) 0.5799(6) 0.5672(8) 0.149(6) Uani 0.5 1 d D U P . .
C23 C 0.8493(4) 0.500000 0.5852(4) 0.147(4) Uani 1 2 d DS TU P . .
C24 C 0.9025(3) 0.500000 0.5781(4) 0.143(4) Uani 1 2 d DS TU P . .
C25 C 0.9176(4) 0.4456(6) 0.5254(6) 0.146(5) Uani 0.5 1 d D U P . .
C26 C 0.8851(5) 0.3738(6) 0.5002(6) 0.134(5) Uani 0.5 1 d D U P . .
C27 C 0.8350(5) 0.3665(6) 0.5224(7) 0.144(5) Uani 0.5 1 d D U P . .
C28 C 0.8175(4) 0.4334(7) 0.5627(6) 0.150(5) Uani 0.5 1 d D U P . .
C29 C 0.7595(4) 0.4412(7) 0.5315(7) 0.149(5) Uani 0.5 1 d D U P . .
C30 C 0.7398(5) 0.3735(7) 0.4796(8) 0.137(5) Uani 0.5 1 d D U P . .
C31 C 0.7877(6) 0.3270(8) 0.4754(9) 0.141(5) Uani 0.5 1 d D U P . .
C32 C 0.7877(8) 0.2925(12) 0.3992(9) 0.136(6) Uani 0.5 1 d D U P . .
C33 C 0.7425(5) 0.2958(10) 0.3397(8) 0.130(5) Uani 0.5 1 d D U P . .
C34 C 0.6934(5) 0.3370(7) 0.3431(8) 0.137(5) Uani 0.5 1 d D U P . .
C35 C 0.6944(5) 0.3828(8) 0.4138(7) 0.140(5) Uani 0.5 1 d D U P . .
C36 C 0.6622(4) 0.4573(6) 0.4048(6) 0.125(4) Uani 0.5 1 d D U P . .
C37 C 0.6384(3) 0.4889(6) 0.3252(6) 0.143(4) Uani 0.5 1 d D U P . .
C38 C 0.6459(4) 0.4536(6) 0.2560(6) 0.155(5) Uani 0.5 1 d D U P . .
C39 C 0.6696(5) 0.3697(7) 0.2655(6) 0.159(6) Uani 0.5 1 d D U P . .
C40 C 0.6982(4) 0.3419(7) 0.2141(7) 0.149(6) Uani 0.5 1 d D U P . .
C41 C 0.7004(4) 0.3888(7) 0.1427(6) 0.143(5) Uani 0.5 1 d D U P . .
C42 C 0.7469(4) 0.3814(7) 0.1146(6) 0.159(6) Uani 0.5 1 d D U P . .
C43 C 0.7956(4) 0.3493(8) 0.1652(8) 0.155(6) Uani 0.5 1 d D U P . .
C44 C 0.7948(5) 0.3077(10) 0.2383(8) 0.164(6) Uani 0.5 1 d D U P . .
C45 C 0.7433(5) 0.2977(10) 0.2564(7) 0.133(5) Uani 0.5 1 d D U P . .
C46 C 0.8432(6) 0.2990(10) 0.3810(7) 0.156(6) Uani 0.5 1 d D U P . .
C47 C 0.8430(5) 0.3048(9) 0.3008(7) 0.147(6) Uani 0.5 1 d D U P . .
C48 C 0.8871(5) 0.3562(8) 0.2989(7) 0.129(5) Uani 0.5 1 d D U P . .
C49 C 0.9139(4) 0.3767(7) 0.3759(6) 0.120(4) Uani 0.5 1 d D U P . .
C50 C 0.8892(7) 0.3366(9) 0.4272(8) 0.152(6) Uani 0.5 1 d D U P . .
C51 C 0.9409(4) 0.4870(5) 0.4751(5) 0.132(4) Uani 0.5 1 d D U P . .
C52 C 0.9375(3) 0.4561(5) 0.3969(5) 0.110(3) Uani 0.5 1 d D U P . .
C53 C 0.9325(4) 0.5130(7) 0.3335(6) 0.141(4) Uani 0.5 1 d D U P . .
C54 C 0.9228(4) 0.5936(6) 0.3434(6) 0.131(5) Uani 0.5 1 d D U P . .
C55 C 0.8894(5) 0.6223(8) 0.2720(6) 0.130(5) Uani 0.5 1 d D U P . .
C56 C 0.8811(5) 0.5607(6) 0.2174(7) 0.146(5) Uani 0.5 1 d D U P . .
C57 C 0.9078(3) 0.4924(8) 0.2554(5) 0.144(4) Uani 0.5 1 d D U P . .
C58 C 0.8826(5) 0.4111(7) 0.2356(7) 0.146(5) Uani 0.5 1 d D U P . .
C59 C 0.8379(5) 0.4042(6) 0.1660(7) 0.151(5) Uani 0.5 1 d D U P . .
C60 C 0.8141(4) 0.4746(7) 0.1210(6) 0.159(5) Uani 0.5 1 d D U P . .
C61 C 0.8314(4) 0.5555(7) 0.1539(7) 0.156(5) Uani 0.5 1 d D U P . .
C62 C 0.7899(5) 0.6162(7) 0.1499(7) 0.159(6) Uani 0.5 1 d D U P . .
C63 C 0.7593(4) 0.4594(6) 0.0868(4) 0.136(4) Uani 0.5 1 d D U P . .
C64 C 0.6826(4) 0.5217(6) 0.4549(6) 0.142(5) Uani 0.5 1 d D U P . .
C65 C 0.7356(4) 0.5175(6) 0.5139(5) 0.135(5) Uani 0.5 1 d D U P . .
C66 C 0.7703(5) 0.5892(7) 0.5244(9) 0.159(6) Uani 0.5 1 d D U P . .
C67 C 0.7550(5) 0.6546(8) 0.4678(8) 0.161(6) Uani 0.5 1 d D U P . .
C68 C 0.7025(5) 0.6548(7) 0.4124(6) 0.155(6) Uani 0.5 1 d D U P . .
C69 C 0.6647(4) 0.5927(6) 0.4133(6) 0.141(5) Uani 0.5 1 d D U P . .
C70 C 0.6400(4) 0.5729(6) 0.3344(6) 0.121(4) Uani 0.5 1 d D U P . .
Ni1P Ni 0.54964(2) 0.500000 0.08842(2) 0.0524(2) Uani 1 2 d S T P . .
N1P N 0.57241(9) 0.5836(2) 0.02471(14) 0.0563(7) Uani 1 1 d . . . . .
N2P N 0.52964(9) 0.5835(2) 0.15452(14) 0.0599(7) Uani 1 1 d . . . . .
C1P C 0.60447(17) 0.500000 -0.0678(2) 0.0618(12) Uani 1 2 d S T P . .
H1P H 0.618595 0.500003 -0.112202 0.074 Uiso 1 2 calc R U P . .
C2P C 0.59483(11) 0.5724(3) -0.03754(17) 0.0601(8) Uani 1 1 d . . . . .
C3P C 0.60825(12) 0.6494(3) -0.0673(2) 0.0659(9) Uani 1 1 d . . . . .
C4P C 0.59401(13) 0.7076(3) -0.0226(2) 0.0680(9) Uani 1 1 d . . . . .
C5P C 0.57155(12) 0.6664(3) 0.03435(18) 0.0598(8) Uani 1 1 d . . . . .
C6P C 0.55265(13) 0.7049(3) 0.09107(19) 0.0675(10) Uani 1 1 d . . . . .
H6P H 0.552636 0.761751 0.091007 0.081 Uiso 1 1 calc R U . . .
C7P C 0.53393(12) 0.6669(3) 0.14738(17) 0.0619(9) Uani 1 1 d . . . . .
C8P C 0.51639(15) 0.7088(3) 0.2091(2) 0.0760(12) Uani 1 1 d . . . . .
C9P C 0.50119(15) 0.6510(3) 0.2531(2) 0.0769(12) Uani 1 1 d . . . . .
C10P C 0.50907(12) 0.5736(3) 0.22015(18) 0.0665(9) Uani 1 1 d . . . . .
C11P C 0.4997(2) 0.500000 0.2490(3) 0.0751(16) Uani 1 2 d S T P . .
H11P H 0.485344 0.500000 0.293124 0.090 Uiso 1 2 calc R U P . .
C12P C 0.63549(15) 0.6584(3) -0.1336(2) 0.0744(11) Uani 1 1 d . . . . .
H12A H 0.627577 0.712128 -0.157759 0.089 Uiso 1 1 calc R U . . .
H12B H 0.620831 0.617983 -0.175131 0.089 Uiso 1 1 calc R U . . .
C13P C 0.69697(16) 0.6474(3) -0.1021(3) 0.0843(13) Uani 1 1 d . . . . .
H13A H 0.713426 0.654599 -0.145568 0.126 Uiso 1 1 calc R U . . .
H13B H 0.704896 0.593523 -0.080013 0.126 Uiso 1 1 calc R U . . .
H13C H 0.711513 0.687253 -0.060899 0.126 Uiso 1 1 calc R U . . .
C14P C 0.60122(19) 0.7972(3) -0.0251(3) 0.0827(12) Uani 1 1 d . . . . .
H14A H 0.570041 0.823990 -0.013882 0.099 Uiso 1 1 calc R U . . .
H14B H 0.602157 0.813037 -0.078896 0.099 Uiso 1 1 calc R U . . .
C15P C 0.6524(2) 0.8258(4) 0.0344(4) 0.1032(16) Uani 1 1 d . . . . .
H15A H 0.683605 0.803384 0.020601 0.155 Uiso 1 1 calc R U . . .
H15B H 0.652566 0.807883 0.087479 0.155 Uiso 1 1 calc R U . . .
H15C H 0.654050 0.884359 0.033331 0.155 Uiso 1 1 calc R U . . .
C16P C 0.5180(2) 0.7978(4) 0.2201(3) 0.1005(17) Uani 1 1 d . . . . .
H16A H 0.494782 0.812426 0.254166 0.121 Uiso 1 1 calc R U . . .
H16B H 0.503111 0.823642 0.168088 0.121 Uiso 1 1 calc R U . . .
C17P C 0.5746(3) 0.8305(4) 0.2574(4) 0.131(3) Uani 1 1 d . . . . .
H17A H 0.594870 0.830320 0.217918 0.196 Uiso 1 1 calc R U . . .
H17B H 0.592888 0.796769 0.302242 0.196 Uiso 1 1 calc R U . . .
H17C H 0.572124 0.885420 0.275740 0.196 Uiso 1 1 calc R U . . .
C18P C 0.4825(2) 0.6631(4) 0.3274(3) 0.1025(17) Uani 1 1 d . . . . .
H18A H 0.465101 0.716194 0.324881 0.123 Uiso 1 1 calc R U . . .
H18B H 0.455408 0.621831 0.329074 0.123 Uiso 1 1 calc R U . . .
C19P C 0.5284(4) 0.6580(8) 0.4024(3) 0.181(5) Uani 1 1 d . . . . .
H19A H 0.557436 0.693788 0.398118 0.271 Uiso 1 1 calc R U . . .
H19B H 0.541807 0.602828 0.409889 0.271 Uiso 1 1 calc R U . . .
H19C H 0.515757 0.673992 0.447756 0.271 Uiso 1 1 calc R U . . .
C1S C 0.7220(7) 0.500000 0.7096(7) 0.148(4) Uani 1 2 d S TU P . .
C2S C 0.6997(5) 0.5715(4) 0.6861(5) 0.138(3) Uani 1 1 d . U . . .
H2S H 0.717640 0.620233 0.704580 0.166 Uiso 1 1 calc R U . . .
C3S C 0.6456(5) 0.5704(4) 0.6299(6) 0.149(3) Uani 1 1 d . U . . .
H3S H 0.628148 0.619682 0.612371 0.179 Uiso 1 1 calc R U . . .
C4S C 0.6200(6) 0.500000 0.6022(9) 0.147(4) Uani 1 2 d S TU P . .
H4S H 0.585660 0.500001 0.565022 0.176 Uiso 1 2 calc R U P . .
C5S C 0.7849(10) 0.5182(18) 0.7675(10) 0.178(8) Uani 0.5 1 d . U P . .
C6S C 0.4965(13) 0.000000 0.9148(18) 0.229(14) Uani 1 2 d S T P . .
H6S H 0.494237 0.000000 0.860055 0.274 Uiso 1 2 calc R U P . .
C7S C 0.5376(16) 0.000000 0.968(2) 0.186(10) Uani 1 2 d S T P . .
H7S H 0.568368 0.000000 0.948363 0.223 Uiso 1 2 calc R U P . .
C8S C 0.5514(10) 0.000000 1.050(3) 0.257(17) Uani 1 2 d S T P . .
H8S H 0.587472 0.000000 1.082169 0.309 Uiso 1 2 calc R U P . .

loop_
_atom_site_aniso_label
_atom_site_aniso_U_11
_atom_site_aniso_U_22
_atom_site_aniso_U_33
_atom_site_aniso_U_23
_atom_site_aniso_U_13
_atom_site_aniso_U_12
Sc1 0.0740(8) 0.139(3) 0.0455(6) -0.0131(8) -0.0069(5) -0.0175(10)
Sc2 0.0393(6) 0.1076(10) 0.0596(7) -0.0086(6) 0.0178(5) 0.0156(5)
Sc3 0.0709(9) 0.155(2) 0.0413(5) -0.0232(7) 0.0077(5) 0.0311(9)
N1 0.0271(12) 0.0475(14) 0.0350(12) 0.000 0.0093(9) 0.000
C1 0.046(3) 0.173(8) 0.089(5) -0.049(7) -0.033(3) 0.041(7)
C2 0.109(7) 0.158(8) 0.088(6) -0.028(5) -0.053(5) 0.009(6)
C3 0.101(6) 0.232(11) 0.051(3) 0.026(8) 0.002(4) 0.014(9)
C4 0.158(10) 0.184(10) 0.104(8) 0.085(8) 0.021(8) 0.064(9)
C5 0.161(11) 0.158(10) 0.154(11) 0.092(8) -0.026(9) 0.067(9)
C6 0.052(5) 0.167(9) 0.123(7) 0.057(7) -0.018(5) 0.050(6)
C7 0.091(8) 0.148(10) 0.157(10) -0.033(8) 0.003(8) 0.049(7)
C8 0.142(11) 0.132(10) 0.211(12) -0.016(10) 0.010(11) 0.054(10)
C9 0.163(12) 0.071(8) 0.227(13) 0.040(10) 0.009(11) 0.033(8)
C10 0.140(10) 0.100(9) 0.193(11) 0.092(8) -0.017(9) 0.027(8)
C11 0.172(11) 0.143(11) 0.141(10) 0.098(8) 0.014(8) -0.036(9)
C12 0.115(8) 0.131(10) 0.172(10) 0.080(8) 0.019(8) -0.057(8)
C13 0.155(10) 0.077(8) 0.210(13) 0.020(9) 0.045(10) -0.059(8)
C14 0.158(11) 0.053(5) 0.231(13) -0.008(9) 0.021(11) -0.004(7)
C15 0.146(10) 0.092(8) 0.176(12) -0.075(9) 0.057(9) -0.016(7)
C16 0.141(10) 0.091(7) 0.160(10) -0.051(7) -0.007(8) -0.038(7)
C17 0.111(9) 0.106(8) 0.217(12) -0.011(9) -0.014(9) -0.060(8)
C18 0.075(7) 0.175(11) 0.175(11) -0.003(10) 0.002(8) -0.042(7)
C19 0.073(6) 0.161(9) 0.095(7) -0.042(7) -0.014(6) -0.027(6)
C20 0.141(9) 0.178(10) 0.099(7) -0.039(7) -0.071(7) 0.009(8)
C21 0.148(10) 0.150(9) 0.111(8) -0.067(7) -0.016(8) -0.015(8)
C22 0.162(10) 0.191(11) 0.074(8) -0.049(8) -0.004(8) -0.034(9)
C23 0.159(8) 0.224(10) 0.042(3) 0.000 0.003(4) 0.000
C24 0.127(7) 0.202(9) 0.065(4) 0.000 -0.031(5) 0.000
C25 0.108(9) 0.222(11) 0.074(7) 0.032(8) -0.035(7) 0.031(8)
C26 0.143(9) 0.138(8) 0.097(7) 0.066(7) -0.008(7) 0.045(7)
C27 0.156(10) 0.144(9) 0.106(8) 0.087(7) -0.006(8) -0.001(9)
C28 0.162(10) 0.233(11) 0.042(5) 0.047(6) 0.010(6) -0.064(9)
C29 0.174(10) 0.230(13) 0.066(6) 0.018(8) 0.072(7) -0.044(10)
C30 0.155(9) 0.174(11) 0.097(7) 0.047(7) 0.057(7) -0.068(8)
C31 0.159(10) 0.121(10) 0.132(8) 0.088(7) 0.023(9) -0.019(8)
C32 0.175(11) 0.072(8) 0.152(10) 0.044(8) 0.029(9) -0.013(8)
C33 0.125(9) 0.058(6) 0.203(11) 0.003(8) 0.039(9) -0.033(6)
C34 0.110(8) 0.115(8) 0.190(11) 0.004(8) 0.046(8) -0.079(7)
C35 0.096(7) 0.175(11) 0.170(10) 0.016(9) 0.072(7) -0.055(7)
C36 0.069(6) 0.199(11) 0.115(8) 0.010(8) 0.039(6) -0.021(7)
C37 0.047(4) 0.216(11) 0.175(9) -0.020(11) 0.046(5) -0.013(9)
C38 0.059(5) 0.156(9) 0.204(11) -0.026(9) -0.040(7) -0.022(6)
C39 0.105(9) 0.125(9) 0.203(12) -0.016(9) -0.033(9) -0.065(7)
C40 0.128(10) 0.113(8) 0.176(11) -0.047(8) -0.009(9) -0.058(7)
C41 0.113(8) 0.163(9) 0.104(7) -0.066(7) -0.051(7) 0.021(7)
C42 0.170(11) 0.182(11) 0.105(8) -0.077(8) 0.002(8) 0.016(10)
C43 0.186(12) 0.155(11) 0.124(10) -0.064(9) 0.039(9) 0.020(9)
C44 0.193(12) 0.099(8) 0.188(12) -0.071(9) 0.031(11) 0.018(9)
C45 0.142(11) 0.083(8) 0.177(11) -0.055(8) 0.051(9) -0.029(8)
C46 0.180(11) 0.066(7) 0.187(11) 0.013(8) -0.008(10) 0.057(8)
C47 0.169(12) 0.085(8) 0.182(12) -0.041(9) 0.038(11) 0.054(8)
C48 0.097(8) 0.132(9) 0.165(10) -0.028(8) 0.051(8) 0.057(7)
C49 0.081(7) 0.137(8) 0.142(9) 0.019(7) 0.030(7) 0.080(6)
C50 0.125(10) 0.122(10) 0.178(11) 0.032(9) -0.010(9) 0.056(8)
C51 0.068(5) 0.181(11) 0.116(6) -0.006(9) -0.025(5) 0.034(8)
C52 0.022(3) 0.170(7) 0.127(7) -0.030(6) 0.001(4) 0.027(4)
C53 0.048(4) 0.202(10) 0.188(9) -0.013(11) 0.057(5) -0.019(8)
C54 0.051(5) 0.184(10) 0.165(10) 0.016(9) 0.041(6) -0.048(7)
C55 0.104(8) 0.156(10) 0.153(10) 0.021(9) 0.073(8) -0.064(8)
C56 0.130(8) 0.208(10) 0.141(8) 0.017(8) 0.107(6) -0.034(8)
C57 0.090(6) 0.212(10) 0.166(8) -0.010(11) 0.098(6) 0.011(10)
C58 0.129(8) 0.188(9) 0.150(9) -0.017(8) 0.086(7) 0.066(8)
C59 0.165(10) 0.192(11) 0.114(8) -0.068(8) 0.067(8) 0.038(9)
C60 0.196(10) 0.230(14) 0.081(6) -0.013(7) 0.090(7) 0.015(10)
C61 0.192(11) 0.217(12) 0.074(7) 0.011(8) 0.063(7) -0.051(10)
C62 0.180(11) 0.178(11) 0.101(8) 0.081(8) 0.008(9) -0.023(10)
C63 0.129(8) 0.236(11) 0.037(3) -0.034(5) 0.016(4) 0.044(8)
C64 0.123(7) 0.212(13) 0.130(7) -0.017(8) 0.098(6) 0.009(8)
C65 0.157(8) 0.195(12) 0.090(6) -0.063(7) 0.096(6) -0.048(8)
C66 0.183(11) 0.203(11) 0.114(9) -0.077(9) 0.080(8) -0.001(10)
C67 0.176(12) 0.146(10) 0.165(11) -0.091(9) 0.054(11) 0.017(10)
C68 0.141(10) 0.144(10) 0.172(11) -0.077(9) 0.028(9) 0.044(8)
C69 0.117(9) 0.189(11) 0.144(9) -0.030(9) 0.077(7) 0.036(9)
C70 0.080(6) 0.159(10) 0.136(9) -0.013(8) 0.049(6) 0.031(7)
Ni1P 0.0220(3) 0.1044(5) 0.0324(3) 0.000 0.01033(17) 0.000
N1P 0.0284(10) 0.107(2) 0.0355(10) 0.0070(11) 0.0121(8) 0.0070(11)
N2P 0.0291(10) 0.117(2) 0.0372(10) 0.0015(12) 0.0146(8) 0.0124(12)
C1P 0.0360(19) 0.113(4) 0.0414(18) 0.000 0.0199(15) 0.000
C2P 0.0277(11) 0.116(3) 0.0395(12) 0.0093(14) 0.0143(9) 0.0051(14)
C3P 0.0362(14) 0.111(3) 0.0531(15) 0.0222(16) 0.0165(11) 0.0086(15)
C4P 0.0388(14) 0.112(3) 0.0534(16) 0.0223(17) 0.0128(12) 0.0116(16)
C5P 0.0322(13) 0.103(3) 0.0435(13) 0.0138(14) 0.0095(10) 0.0125(14)
C6P 0.0418(16) 0.106(3) 0.0520(16) 0.0047(15) 0.0089(13) 0.0183(15)
C7P 0.0347(13) 0.108(3) 0.0424(13) 0.0019(14) 0.0091(10) 0.0188(15)
C8P 0.0481(17) 0.127(3) 0.0536(16) 0.0005(18) 0.0146(13) 0.033(2)
C9P 0.0501(17) 0.133(4) 0.0539(17) -0.0030(19) 0.0242(14) 0.025(2)
C10P 0.0355(13) 0.128(3) 0.0419(13) -0.0013(15) 0.0202(10) 0.0105(16)
C11P 0.042(2) 0.144(5) 0.050(2) 0.000 0.0296(18) 0.000
C12P 0.0546(18) 0.119(3) 0.0573(18) 0.0210(19) 0.0280(14) 0.0036(19)
C13P 0.0525(19) 0.131(4) 0.080(2) 0.022(2) 0.0364(18) 0.005(2)
C14P 0.069(2) 0.105(3) 0.076(2) 0.027(2) 0.0231(19) 0.014(2)
C15P 0.079(3) 0.127(4) 0.097(3) 0.017(3) 0.015(3) 0.000(3)
C16P 0.107(4) 0.121(4) 0.079(3) 0.000(3) 0.035(3) 0.048(3)
C17P 0.145(6) 0.114(4) 0.105(4) -0.023(3) -0.012(4) 0.021(4)
C18P 0.096(3) 0.151(5) 0.082(3) -0.007(3) 0.061(3) 0.028(3)
C19P 0.152(7) 0.347(14) 0.055(3) -0.030(5) 0.052(4) 0.025(8)
C1S 0.252(12) 0.123(7) 0.114(6) 0.000 0.125(7) 0.000
C2S 0.249(9) 0.066(3) 0.143(6) -0.009(3) 0.126(6) -0.013(4)
C3S 0.233(8) 0.075(3) 0.200(8) 0.009(4) 0.161(7) 0.018(5)
C4S 0.179(9) 0.103(6) 0.221(10) 0.000 0.161(8) 0.000
C5S 0.256(17) 0.176(19) 0.121(9) -0.007(10) 0.082(10) 0.026(14)
C6S 0.20(2) 0.062(5) 0.39(3) 0.000 0.02(3) 0.000
C7S 0.21(3) 0.119(10) 0.26(2) 0.000 0.12(3) 0.000
C8S 0.134(16) 0.125(12) 0.49(6) 0.000 0.05(3) 0.000

loop_
_atom_type_symbol
_atom_type_description
_atom_type_scat_dispersion_real
_atom_type_scat_dispersion_imag
_atom_type_scat_source
C C 0.0048 0.0021 'International Tables Vol C Tables 4.2.6.8 and 6.1.1.4'
H H 0.0000 0.0000 'International Tables Vol C Tables 4.2.6.8 and 6.1.1.4'
N N 0.0087 0.0042 'International Tables Vol C Tables 4.2.6.8 and 6.1.1.4'
Ni Ni 0.3285 1.3900 'International Tables Vol C Tables 4.2.6.8 and 6.1.1.4'
Sc Sc 0.3094 0.4822 'International Tables Vol C Tables 4.2.6.8 and 6.1.1.4'

loop_
_geom_angle_atom_site_label_1
_geom_angle_atom_site_label_2
_geom_angle_atom_site_label_3
_geom_angle
_geom_angle_site_symmetry_1
_geom_angle_site_symmetry_3
_geom_angle_publ_flag
Sc1 Sc1 N1 80.00(7) 6_565 . ?
Sc1 Sc1 C25 105.6(3) 6_565 6_565 ?
N1 Sc1 C25 154.9(3) . 6_565 ?
Sc1 Sc1 C26 146.3(3) 6_565 6_565 ?
N1 Sc1 C26 131.7(3) . 6_565 ?
C25 Sc1 C26 41.1(4) 6_565 6_565 ?
Sc1 Sc1 C27 143.4(3) 6_565 6_565 ?
N1 Sc1 C27 120.7(3) . 6_565 ?
C25 Sc1 C27 69.2(4) 6_565 6_565 ?
C26 Sc1 C27 38.0(4) 6_565 6_565 ?
Sc1 Sc1 C19 110.4(2) 6_565 . ?
N1 Sc1 C19 131.8(3) . . ?
C25 Sc1 C19 23.1(3) 6_565 . ?
C26 Sc1 C19 42.7(4) 6_565 . ?
C27 Sc1 C19 79.3(4) 6_565 . ?
Sc1 Sc1 C25 57.6(2) 6_565 . ?
N1 Sc1 C25 131.3(3) . . ?
C25 Sc1 C25 48.0(5) 6_565 . ?
C26 Sc1 C25 88.9(4) 6_565 . ?
C27 Sc1 C25 107.9(4) 6_565 . ?
C19 Sc1 C25 57.5(3) . . ?
Sc1 Sc1 C24 81.44(6) 6_565 . ?
N1 Sc1 C24 161.24(13) . . ?
C25 Sc1 C24 36.7(3) 6_565 . ?
C26 Sc1 C24 67.0(3) 6_565 . ?
C27 Sc1 C24 74.1(3) 6_565 . ?
C19 Sc1 C24 58.5(3) . . ?
C25 Sc1 C24 35.1(2) . . ?
Sc1 Sc1 C20 114.2(2) 6_565 . ?
N1 Sc1 C20 162.2(3) . . ?
C25 Sc1 C20 15.6(3) 6_565 . ?
C26 Sc1 C20 32.5(4) 6_565 . ?
C27 Sc1 C20 54.3(4) 6_565 . ?
C19 Sc1 C20 34.9(3) . . ?
C25 Sc1 C20 58.1(3) . . ?
C24 Sc1 C20 35.5(2) . . ?
Sc1 Sc1 C51 86.8(2) 6_565 6_565 ?
N1 Sc1 C51 123.5(2) . 6_565 ?
C25 Sc1 C51 35.2(3) 6_565 6_565 ?
C26 Sc1 C51 66.8(4) 6_565 6_565 ?
C27 Sc1 C51 102.0(3) 6_565 6_565 ?
C19 Sc1 C51 24.4(3) . 6_565 ?
C25 Sc1 C51 40.5(3) . 6_565 ?
C24 Sc1 C51 57.8(3) . 6_565 ?
C20 Sc1 C51 50.7(3) . 6_565 ?
Sc1 Sc1 C23 81.53(6) 6_565 . ?
N1 Sc1 C23 138.1(2) . . ?
C25 Sc1 C23 66.7(3) 6_565 . ?
C26 Sc1 C23 79.2(3) 6_565 . ?
C27 Sc1 C23 62.9(3) 6_565 . ?
C19 Sc1 C23 89.8(3) . . ?
C25 Sc1 C23 62.6(2) . . ?
C24 Sc1 C23 34.6(2) . . ?
C20 Sc1 C23 57.9(3) . . ?
C51 Sc1 C23 92.4(3) 6_565 . ?
Sc1 Sc1 C21 137.2(3) 6_565 . ?
N1 Sc1 C21 138.6(3) . . ?
C25 Sc1 C21 49.6(3) 6_565 . ?
C26 Sc1 C21 25.5(4) 6_565 . ?
C27 Sc1 C21 19.6(3) 6_565 . ?
C19 Sc1 C21 61.9(3) . . ?
C25 Sc1 C21 89.9(3) . . ?
C24 Sc1 C21 58.2(3) . . ?
C20 Sc1 C21 34.7(3) . . ?
C51 Sc1 C21 83.3(3) 6_565 . ?
C23 Sc1 C21 57.6(3) . . ?
Sc2 Sc2 C35 132.9(4) 6_565 6_565 ?
Sc2 Sc2 N1 71.99(6) 6_565 . ?
C35 Sc2 N1 140.3(4) 6_565 . ?
Sc2 Sc2 C36 92.7(3) 6_565 6_565 ?
C35 Sc2 C36 43.6(5) 6_565 6_565 ?
N1 Sc2 C36 157.0(3) . 6_565 ?
Sc2 Sc2 C37 78.5(3) 6_565 6_565 ?
C35 Sc2 C37 75.5(4) 6_565 6_565 ?
N1 Sc2 C37 144.0(3) . 6_565 ?
C36 Sc2 C37 40.8(3) 6_565 6_565 ?
Sc2 Sc2 C70 106.0(3) 6_565 . ?
C35 Sc2 C70 52.6(4) 6_565 . ?
N1 Sc2 C70 163.9(3) . . ?
C36 Sc2 C70 36.3(3) 6_565 . ?
C37 Sc2 C70 27.8(4) 6_565 . ?
Sc2 Sc2 C34 160.4(3) 6_565 6_565 ?
C35 Sc2 C34 39.9(5) 6_565 6_565 ?
N1 Sc2 C34 125.8(3) . 6_565 ?
C36 Sc2 C34 72.5(4) 6_565 6_565 ?
C37 Sc2 C34 81.9(4) 6_565 6_565 ?
C70 Sc2 C34 54.6(4) . 6_565 ?
Sc2 Sc2 C69 114.3(3) 6_565 . ?
C35 Sc2 C69 22.4(5) 6_565 . ?
N1 Sc2 C69 159.0(3) . . ?
C36 Sc2 C69 21.9(5) 6_565 . ?
C37 Sc2 C69 54.7(4) 6_565 . ?
C70 Sc2 C69 36.7(3) . . ?
C34 Sc2 C69 52.6(4) 6_565 . ?
Sc2 Sc2 C37 69.3(3) 6_565 . ?
C35 Sc2 C37 82.7(5) 6_565 . ?
N1 Sc2 C37 136.2(3) . . ?
C36 Sc2 C37 44.4(4) 6_565 . ?
C37 Sc2 C37 9.2(5) 6_565 . ?
C70 Sc2 C37 37.0(3) . . ?
C34 Sc2 C37 91.2(4) 6_565 . ?
C69 Sc2 C37 61.1(3) . . ?
Sc2 Sc2 C38 94.0(2) 6_565 6_565 ?
C35 Sc2 C38 88.3(4) 6_565 6_565 ?
N1 Sc2 C38 124.7(3) . 6_565 ?
C36 Sc2 C38 72.2(3) 6_565 6_565 ?
C37 Sc2 C38 37.0(4) 6_565 6_565 ?
C70 Sc2 C38 39.2(3) . 6_565 ?
C34 Sc2 C38 69.6(4) 6_565 6_565 ?
C69 Sc2 C38 75.8(4) . 6_565 ?
C37 Sc2 C38 41.4(4) . 6_565 ?
Sc2 Sc2 C64 83.6(2) 6_565 . ?
C35 Sc2 C64 49.4(5) 6_565 . ?
N1 Sc2 C64 133.3(3) . . ?
C36 Sc2 C64 24.6(3) 6_565 . ?
C37 Sc2 C64 60.7(3) 6_565 . ?
C70 Sc2 C64 60.8(3) . . ?
C34 Sc2 C64 87.3(4) 6_565 . ?
C69 Sc2 C64 35.8(3) . . ?
C37 Sc2 C64 61.0(3) . . ?
C38 Sc2 C64 95.5(4) 6_565 . ?
Sc2 Sc2 C68 147.1(3) 6_565 . ?
C35 Sc2 C68 14.7(5) 6_565 . ?
N1 Sc2 C68 129.8(3) . . ?
C36 Sc2 C68 57.9(4) 6_565 . ?
C37 Sc2 C68 86.0(4) 6_565 . ?
C70 Sc2 C68 60.2(3) . . ?
C34 Sc2 C68 29.9(4) 6_565 . ?
C69 Sc2 C68 36.1(3) . . ?
C37 Sc2 C68 94.1(4) . . ?
C38 Sc2 C68 90.7(4) 6_565 . ?
C64 Sc2 C68 63.5(3) . . ?
Sc3 Sc3 N1 77.26(6) 6_565 . ?
Sc3 Sc3 C62 136.7(3) 6_565 6_565 ?
N1 Sc3 C62 141.6(3) . 6_565 ?
Sc3 Sc3 C4 121.7(3) 6_565 6_565 ?
N1 Sc3 C4 146.2(3) . 6_565 ?
C62 Sc3 C4 42.0(4) 6_565 6_565 ?
Sc3 Sc3 C61 103.0(3) 6_565 6_565 ?
N1 Sc3 C61 131.9(3) . 6_565 ?
C62 Sc3 C61 41.1(4) 6_565 6_565 ?
C4 Sc3 C61 74.6(4) 6_565 6_565 ?
Sc3 Sc3 C60 89.3(3) 6_565 . ?
N1 Sc3 C60 144.3(3) . . ?
C62 Sc3 C60 48.5(5) 6_565 . ?
C4 Sc3 C60 68.3(4) 6_565 . ?
C61 Sc3 C60 21.0(4) 6_565 . ?
Sc3 Sc3 C3 85.1(3) 6_565 6_565 ?
N1 Sc3 C3 144.1(3) . 6_565 ?
C62 Sc3 C3 69.5(3) 6_565 6_565 ?
C4 Sc3 C3 36.6(4) 6_565 6_565 ?
C61 Sc3 C3 82.3(3) 6_565 6_565 ?
C60 Sc3 C3 64.9(3) . 6_565 ?
Sc3 Sc3 C63 95.6(3) 6_565 . ?
N1 Sc3 C63 172.6(3) . . ?
C62 Sc3 C63 45.7(4) 6_565 . ?
C4 Sc3 C63 37.4(4) 6_565 . ?
C61 Sc3 C63 51.0(3) 6_565 . ?
C60 Sc3 C63 35.6(3) . . ?
C3 Sc3 C63 31.5(3) 6_565 . ?
Sc3 Sc3 C59 119.3(3) 6_565 . ?
N1 Sc3 C59 125.8(3) . . ?
C62 Sc3 C59 31.9(4) 6_565 . ?
C4 Sc3 C59 72.3(4) 6_565 . ?
C61 Sc3 C59 17.3(4) 6_565 . ?
C60 Sc3 C59 36.9(3) . . ?
C3 Sc3 C59 90.1(3) 6_565 . ?
C63 Sc3 C59 59.3(3) . . ?
Sc3 Sc3 C60 68.7(3) 6_565 6_565 ?
N1 Sc3 C60 132.8(3) . 6_565 ?
C62 Sc3 C60 68.8(4) 6_565 6_565 ?
C4 Sc3 C60 80.8(3) 6_565 6_565 ?
C61 Sc3 C60 37.8(4) 6_565 6_565 ?
C60 Sc3 C60 20.6(5) . 6_565 ?
C3 Sc3 C60 64.8(3) 6_565 6_565 ?
C63 Sc3 C60 43.7(3) . 6_565 ?
C59 Sc3 C60 55.0(4) . 6_565 ?
Sc3 Sc3 C43 149.4(3) 6_565 . ?
N1 Sc3 C43 128.3(3) . . ?
C62 Sc3 C43 13.7(5) 6_565 . ?
C4 Sc3 C43 48.2(4) 6_565 . ?
C61 Sc3 C43 48.6(4) 6_565 . ?
C60 Sc3 C43 60.1(3) . . ?
C3 Sc3 C43 80.3(4) 6_565 . ?
C63 Sc3 C43 59.0(3) . . ?
C59 Sc3 C43 34.9(3) . . ?
C60 Sc3 C43 80.7(5) 6_565 . ?
Sc3 Sc3 C3 73.1(3) 6_565 . ?
N1 Sc3 C3 137.0(3) . . ?
C62 Sc3 C3 79.4(4) 6_565 . ?
C4 Sc3 C3 48.7(5) 6_565 . ?
C61 Sc3 C3 85.4(3) 6_565 . ?
C60 Sc3 C3 65.8(3) . . ?
C3 Sc3 C3 12.1(5) 6_565 . ?
C63 Sc3 C3 37.0(2) . . ?
C59 Sc3 C3 96.0(3) . . ?
C60 Sc3 C3 61.0(3) 6_565 . ?
C43 Sc3 C3 91.1(3) . . ?
Sc2 N1 Sc2 36.02(11) 6_565 . ?
Sc2 N1 Sc1 109.05(14) 6_565 . ?
Sc2 N1 Sc1 102.65(13) . . ?
Sc2 N1 Sc1 102.64(13) 6_565 6_565 ?
Sc2 N1 Sc1 109.05(14) . 6_565 ?
Sc1 N1 Sc1 20.01(13) . 6_565 ?
Sc2 N1 Sc3 97.89(12) 6_565 . ?
Sc2 N1 Sc3 105.88(13) . . ?
Sc1 N1 Sc3 150.75(17) . . ?
Sc1 N1 Sc3 142.74(14) 6_565 . ?
Sc2 N1 Sc3 105.88(13) 6_565 6_565 ?
Sc2 N1 Sc3 97.89(12) . 6_565 ?
Sc1 N1 Sc3 142.73(14) . 6_565 ?
Sc1 N1 Sc3 150.75(17) 6_565 6_565 ?
Sc3 N1 Sc3 25.48(12) . 6_565 ?
C1 C1 C38 117.6(7) 6_565 6_565 ?
C1 C1 C2 105.3(7) 6_565 6_565 ?
C38 C1 C2 135.2(13) 6_565 6_565 ?
C1 C1 C6 167.7(4) 6_565 . ?
C38 C1 C6 57.8(7) 6_565 . ?
C2 C1 C6 77.5(8) 6_565 . ?
C1 C1 C2 64.5(4) 6_565 . ?
C38 C1 C2 167.8(7) 6_565 . ?
C2 C1 C2 40.7(7) 6_565 . ?
C6 C1 C2 117.3(6) . . ?
C1 C1 C38 53.2(4) 6_565 . ?
C38 C1 C38 64.4(8) 6_565 . ?
C2 C1 C38 155.4(8) 6_565 . ?
C6 C1 C38 120.9(6) . . ?
C2 C1 C38 116.4(6) . . ?
C1 C1 C6 10.3(3) 6_565 6_565 ?
C38 C1 C6 112.9(8) 6_565 6_565 ?
C2 C1 C6 107.1(8) 6_565 6_565 ?
C6 C1 C6 157.5(7) . 6_565 ?
C2 C1 C6 67.0(5) . 6_565 ?
C38 C1 C6 49.5(4) . 6_565 ?
C2 C2 C3 78.3(8) 6_565 6_565 ?
C2 C2 C1 74.7(7) 6_565 6_565 ?
C3 C2 C1 147.2(11) 6_565 6_565 ?
C2 C2 C41 161.5(5) 6_565 . ?
C3 C2 C41 88.2(9) 6_565 . ?
C1 C2 C41 112.9(8) 6_565 . ?
C2 C2 C3 58.1(4) 6_565 . ?
C3 C2 C3 20.2(10) 6_565 . ?
C1 C2 C3 129.4(8) 6_565 . ?
C41 C2 C3 107.9(6) . . ?
C2 C2 C1 64.5(4) 6_565 . ?
C3 C2 C1 138.5(9) 6_565 . ?
C1 C2 C1 10.2(9) 6_565 . ?
C41 C2 C1 122.6(6) . . ?
C3 C2 C1 119.8(6) . . ?
C2 C2 C4 127.5(5) 6_565 6_565 ?
C3 C2 C4 54.1(7) 6_565 6_565 ?
C1 C2 C4 136.4(9) 6_565 6_565 ?
C41 C2 C4 35.5(6) . 6_565 ?
C3 C2 C4 72.9(7) . 6_565 ?
C1 C2 C4 142.1(7) . 6_565 ?
C2 C2 C6 125.1(4) 6_565 6_565 ?
C3 C2 C6 143.7(10) 6_565 6_565 ?
C1 C2 C6 51.6(7) 6_565 6_565 ?
C41 C2 C6 61.5(6) . 6_565 ?
C3 C2 C6 154.4(7) . 6_565 ?
C1 C2 C6 61.6(6) . 6_565 ?
C4 C2 C6 91.6(7) 6_565 6_565 ?
C2 C2 C5 152.7(4) 6_565 6_565 ?
C3 C2 C5 99.8(9) 6_565 6_565 ?
C1 C2 C5 95.8(7) 6_565 6_565 ?
C41 C2 C5 18.9(5) . 6_565 ?
C3 C2 C5 117.5(7) . 6_565 ?
C1 C2 C5 104.9(6) . 6_565 ?
C4 C2 C5 45.9(6) 6_565 6_565 ?
C6 C2 C5 46.0(5) 6_565 6_565 ?
C2 C2 Sc3 88.7(2) 6_565 . ?
C3 C2 Sc3 64.1(5) 6_565 . ?
C1 C2 Sc3 96.8(4) 6_565 . ?
C41 C2 Sc3 73.9(5) . . ?
C3 C2 Sc3 67.2(4) . . ?
C1 C2 Sc3 96.1(4) . . ?
C4 C2 Sc3 53.6(4) 6_565 . ?
C6 C2 Sc3 87.1(4) 6_565 . ?
C5 C2 Sc3 66.7(4) 6_565 . ?
C2 C2 Sc3 69.62(19) 6_565 6_565 ?
C3 C2 Sc3 61.5(5) 6_565 6_565 ?
C1 C2 Sc3 91.4(5) 6_565 6_565 ?
C41 C2 Sc3 92.9(5) . 6_565 ?
C3 C2 Sc3 57.6(4) . 6_565 ?
C1 C2 Sc3 87.6(4) . 6_565 ?
C4 C2 Sc3 69.1(4) 6_565 6_565 ?
C6 C2 Sc3 98.1(4) 6_565 6_565 ?
C5 C2 Sc3 85.4(4) 6_565 6_565 ?
Sc3 C2 Sc3 19.11(10) . 6_565 ?
C3 C3 C2 101.7(8) 6_565 6_565 ?
C3 C3 C63 109.6(8) 6_565 6_565 ?
C2 C3 C63 145.0(15) 6_565 6_565 ?
C3 C3 C4 157.2(6) 6_565 . ?
C2 C3 C4 79.9(8) 6_565 . ?
C63 C3 C4 65.2(9) 6_565 . ?
C3 C3 C2 58.1(4) 6_565 . ?
C2 C3 C2 43.7(8) 6_565 . ?
C63 C3 C2 161.2(9) 6_565 . ?
C4 C3 C2 119.8(6) . . ?
C3 C3 C63 51.9(4) 6_565 . ?
C2 C3 C63 150.1(10) 6_565 . ?
C63 C3 C63 57.7(9) 6_565 . ?
C4 C3 C63 118.5(6) . . ?
C2 C3 C63 108.5(6) . . ?
C3 C3 C41 149.5(4) 6_565 6_565 ?
C2 C3 C41 49.9(7) 6_565 6_565 ?
C63 C3 C41 95.8(10) 6_565 6_565 ?
C4 C3 C41 31.3(5) . 6_565 ?
C2 C3 C41 92.8(5) . 6_565 ?
C63 C3 C41 149.0(6) . 6_565 ?
C3 C3 C4 16.8(4) 6_565 6_565 ?
C2 C3 C4 101.7(9) 6_565 6_565 ?
C63 C3 C4 103.9(8) 6_565 6_565 ?
C4 C3 C4 140.4(9) . 6_565 ?
C2 C3 C4 60.0(5) . 6_565 ?
C63 C3 C4 48.8(4) . 6_565 ?
C41 C3 C4 141.3(6) 6_565 6_565 ?
C3 C3 C42 156.9(4) 6_565 6_565 ?
C2 C3 C42 94.8(10) 6_565 6_565 ?
C63 C3 C42 50.9(7) 6_565 6_565 ?
C4 C3 C42 16.4(6) . 6_565 ?
C2 C3 C42 136.1(7) . 6_565 ?
C63 C3 C42 107.3(6) . 6_565 ?
C41 C3 C42 45.0(5) 6_565 6_565 ?
C4 C3 C42 142.9(6) 6_565 6_565 ?
C3 C3 Sc3 94.9(3) 6_565 6_565 ?
C2 C3 Sc3 87.1(6) 6_565 6_565 ?
C63 C3 Sc3 75.4(5) 6_565 6_565 ?
C4 C3 Sc3 62.4(5) . 6_565 ?
C2 C3 Sc3 90.9(5) . 6_565 ?
C63 C3 Sc3 82.2(4) . 6_565 ?
C41 C3 Sc3 75.1(4) 6_565 6_565 ?
C4 C3 Sc3 78.1(5) 6_565 6_565 ?
C42 C3 Sc3 69.7(4) 6_565 6_565 ?
C3 C3 Sc3 73.1(3) 6_565 . ?
C2 C3 Sc3 91.5(6) 6_565 . ?
C63 C3 Sc3 83.3(5) 6_565 . ?
C4 C3 Sc3 84.2(6) . . ?
C2 C3 Sc3 79.5(5) . . ?
C63 C3 Sc3 68.9(4) . . ?
C41 C3 Sc3 94.2(4) 6_565 . ?
C4 C3 Sc3 56.3(4) 6_565 . ?
C42 C3 Sc3 90.6(5) 6_565 . ?
Sc3 C3 Sc3 21.79(12) 6_565 . ?
C42 C4 C41 118.2(19) 6_565 6_565 ?
C42 C4 C3 127.4(18) 6_565 . ?
C41 C4 C3 101.3(11) 6_565 . ?
C42 C4 C5 109.5(16) 6_565 . ?
C41 C4 C5 28.7(9) 6_565 . ?
C3 C4 C5 121.1(7) . . ?
C42 C4 C63 78.6(13) 6_565 6_565 ?
C41 C4 C63 151.6(15) 6_565 6_565 ?
C3 C4 C63 52.9(6) . 6_565 ?
C5 C4 C63 170.3(9) . 6_565 ?
C42 C4 C62 45.6(13) 6_565 . ?
C41 C4 C62 135.8(12) 6_565 . ?
C3 C4 C62 120.5(6) . . ?
C5 C4 C62 109.0(7) . . ?
C63 C4 C62 72.6(6) 6_565 . ?
C42 C4 C2 160.0(17) 6_565 6_565 ?
C41 C4 C2 57.0(8) 6_565 6_565 ?
C3 C4 C2 46.1(5) . 6_565 ?
C5 C4 C2 75.2(6) . 6_565 ?
C63 C4 C2 98.9(10) 6_565 6_565 ?
C62 C4 C2 152.8(9) . 6_565 ?
C42 C4 C43 42.5(13) 6_565 6_565 ?
C41 C4 C43 118.5(14) 6_565 6_565 ?
C3 C4 C43 138.3(7) . 6_565 ?
C5 C4 C43 93.1(8) . 6_565 ?
C63 C4 C43 89.6(6) 6_565 6_565 ?
C62 C4 C43 17.8(6) . 6_565 ?
C2 C4 C43 157.2(9) 6_565 6_565 ?
C42 C4 C3 129.1(17) 6_565 6_565 ?
C41 C4 C3 103.5(11) 6_565 6_565 ?
C3 C4 C3 6.0(3) . 6_565 ?
C5 C4 C3 120.8(6) . 6_565 ?
C63 C4 C3 52.2(6) 6_565 6_565 ?
C62 C4 C3 116.9(6) . 6_565 ?
C2 C4 C3 47.0(5) 6_565 6_565 ?
C43 C4 C3 134.3(7) 6_565 6_565 ?
C42 C4 Sc3 113.7(14) 6_565 6_565 ?
C41 C4 Sc3 108.7(10) 6_565 6_565 ?
C3 C4 Sc3 81.0(6) . 6_565 ?
C5 C4 Sc3 90.3(7) . 6_565 ?
C63 C4 Sc3 81.3(5) 6_565 6_565 ?
C62 C4 Sc3 68.1(6) . 6_565 ?
C2 C4 Sc3 85.2(5) 6_565 6_565 ?
C43 C4 Sc3 75.2(6) 6_565 6_565 ?
C3 C4 Sc3 75.0(5) 6_565 6_565 ?
C42 C4 Sc3 122.4(14) 6_565 . ?
C41 C4 Sc3 111.0(10) 6_565 . ?
C3 C4 Sc3 64.3(5) . . ?
C5 C4 Sc3 99.4(6) . . ?
C63 C4 Sc3 71.3(5) 6_565 . ?
C62 C4 Sc3 78.5(6) . . ?
C2 C4 Sc3 74.3(5) 6_565 . ?
C43 C4 Sc3 88.8(6) 6_565 . ?
C3 C4 Sc3 58.3(4) 6_565 . ?
Sc3 C4 Sc3 16.68(13) 6_565 . ?
C41 C5 C40 150(2) 6_565 6_565 ?
C41 C5 C4 40.2(12) 6_565 . ?
C40 C5 C4 169.4(15) 6_565 . ?
C41 C5 C10 142.8(15) 6_565 . ?
C40 C5 C10 61.7(13) 6_565 . ?
C4 C5 C10 108.0(6) . . ?
C41 C5 C6 93.0(14) 6_565 . ?
C40 C5 C6 68.5(13) 6_565 . ?
C4 C5 C6 119.4(7) . . ?
C10 C5 C6 124.0(7) . . ?
C41 C5 C42 51.6(11) 6_565 6_565 ?
C40 C5 C42 151.8(16) 6_565 6_565 ?
C4 C5 C42 20.9(6) . 6_565 ?
C10 C5 C42 92.2(7) . 6_565 ?
C6 C5 C42 139.7(8) . 6_565 ?
C41 C5 C45 157.3(18) 6_565 6_565 ?
C40 C5 C45 47.5(10) 6_565 6_565 ?
C4 C5 C45 122.0(8) . 6_565 ?
C10 C5 C45 14.8(7) . 6_565 ?
C6 C5 C45 109.7(8) . 6_565 ?
C42 C5 C45 106.9(9) 6_565 6_565 ?
C41 C5 C2 38.9(11) 6_565 6_565 ?
C40 C5 C2 129.6(15) 6_565 6_565 ?
C4 C5 C2 58.8(5) . 6_565 ?
C10 C5 C2 156.1(8) . 6_565 ?
C6 C5 C2 61.1(5) . 6_565 ?
C42 C5 C2 78.6(6) 6_565 6_565 ?
C45 C5 C2 156.8(9) 6_565 6_565 ?
C41 C5 C39 128.7(16) 6_565 6_565 ?
C40 C5 C39 34.0(10) 6_565 6_565 ?
C4 C5 C39 150.8(8) . 6_565 ?
C10 C5 C39 88.5(7) . 6_565 ?
C6 C5 C39 36.3(5) . 6_565 ?
C42 C5 C39 169.4(9) 6_565 6_565 ?
C45 C5 C39 73.9(7) 6_565 6_565 ?
C2 C5 C39 96.6(7) 6_565 6_565 ?
C41 C5 Sc3 85.1(13) 6_565 6_565 ?
C40 C5 Sc3 119.0(15) 6_565 6_565 ?
C4 C5 Sc3 55.3(5) . 6_565 ?
C10 C5 Sc3 87.0(6) . 6_565 ?
C6 C5 Sc3 96.1(6) . 6_565 ?
C42 C5 Sc3 66.0(5) 6_565 6_565 ?
C45 C5 Sc3 92.2(7) 6_565 6_565 ?
C2 C5 Sc3 69.1(4) 6_565 6_565 ?
C39 C5 Sc3 103.5(6) 6_565 6_565 ?
C39 C6 C38 73.1(9) 6_565 6_565 ?
C39 C6 C40 65.6(9) 6_565 6_565 ?
C38 C6 C40 137.1(10) 6_565 6_565 ?
C39 C6 C1 131.1(9) 6_565 . ?
C38 C6 C1 59.7(7) 6_565 . ?
C40 C6 C1 152.0(8) 6_565 . ?
C39 C6 C5 98.0(9) 6_565 . ?
C38 C6 C5 158.2(8) 6_565 . ?
C40 C6 C5 33.5(6) 6_565 . ?
C1 C6 C5 121.0(6) . . ?
C39 C6 C7 17.1(8) 6_565 . ?
C38 C6 C7 57.7(7) 6_565 . ?
C40 C6 C7 82.3(7) 6_565 . ?
C1 C6 C7 117.2(6) . . ?
C5 C6 C7 115.0(6) . . ?
C39 C6 C41 123.8(11) 6_565 6_565 ?
C38 C6 C41 158.2(10) 6_565 6_565 ?
C40 C6 C41 58.3(7) 6_565 6_565 ?
C1 C6 C41 100.0(7) . 6_565 ?
C5 C6 C41 26.3(6) . 6_565 ?
C7 C6 C41 140.7(7) . 6_565 ?
C39 C6 C1 130.0(9) 6_565 6_565 ?
C38 C6 C1 59.1(7) 6_565 6_565 ?
C40 C6 C1 151.0(7) 6_565 6_565 ?
C1 C6 C1 1.99(18) . 6_565 ?
C5 C6 C1 120.7(6) . 6_565 ?
C7 C6 C1 116.4(5) . 6_565 ?
C41 C6 C1 100.3(7) 6_565 6_565 ?
C39 C6 C2 164.0(9) 6_565 6_565 ?
C38 C6 C2 110.5(9) 6_565 6_565 ?
C40 C6 C2 106.3(7) 6_565 6_565 ?
C1 C6 C2 50.9(5) . 6_565 ?
C5 C6 C2 72.9(6) . 6_565 ?
C7 C6 C2 166.0(7) . 6_565 ?
C41 C6 C2 49.2(5) 6_565 6_565 ?
C1 C6 C2 51.4(5) 6_565 6_565 ?
C39 C6 Sc2 59.4(7) 6_565 . ?
C38 C6 Sc2 55.4(5) 6_565 . ?
C40 C6 Sc2 92.4(6) 6_565 . ?
C1 C6 Sc2 82.6(4) . . ?
C5 C6 Sc2 102.8(5) . . ?
C7 C6 Sc2 58.8(5) . . ?
C41 C6 Sc2 118.3(5) 6_565 . ?
C1 C6 Sc2 80.7(3) 6_565 . ?
C2 C6 Sc2 109.1(4) 6_565 . ?
C39 C7 C34 89(2) 6_565 6_565 ?
C39 C7 C70 145(3) 6_565 . ?
C34 C7 C70 95.7(10) 6_565 . ?
C39 C7 C8 81.4(18) 6_565 . ?
C34 C7 C8 12.1(9) 6_565 . ?
C70 C7 C8 107.2(7) . . ?
C39 C7 C38 89(2) 6_565 6_565 ?
C34 C7 C38 136.9(13) 6_565 6_565 ?
C70 C7 C38 64.4(6) . 6_565 ?
C8 C7 C38 145.5(13) . 6_565 ?
C39 C7 C6 39.2(17) 6_565 . ?
C34 C7 C6 124.7(11) 6_565 . ?
C70 C7 C6 117.3(7) . . ?
C8 C7 C6 119.7(8) . . ?
C38 C7 C6 53.2(6) 6_565 . ?
C39 C7 C40 8.9(18) 6_565 6_565 ?
C34 C7 C40 87.1(9) 6_565 6_565 ?
C70 C7 C40 154.3(10) . 6_565 ?
C8 C7 C40 78.5(6) . 6_565 ?
C38 C7 C40 96.3(8) 6_565 6_565 ?
C6 C7 C40 44.4(5) . 6_565 ?
C39 C7 Sc2 85(2) 6_565 . ?
C34 C7 Sc2 68.0(8) 6_565 . ?
C70 C7 Sc2 65.2(6) . . ?
C8 C7 Sc2 77.2(8) . . ?
C38 C7 Sc2 68.9(7) 6_565 . ?
C6 C7 Sc2 86.4(6) . . ?
C40 C7 Sc2 92.6(7) 6_565 . ?
C34 C8 C33 117(5) 6_565 6_565 ?
C34 C8 C68 42(3) 6_565 . ?
C33 C8 C68 97.8(10) 6_565 . ?
C34 C8 C7 71(3) 6_565 . ?
C33 C8 C7 138.6(13) 6_565 . ?
C68 C8 C7 108.8(7) . . ?
C34 C8 C39 85(4) 6_565 6_565 ?
C33 C8 C39 116.8(14) 6_565 6_565 ?
C68 C8 C39 126.1(11) . 6_565 ?
C7 C8 C39 22.4(7) . 6_565 ?
C34 C8 C9 129(5) 6_565 . ?
C33 C8 C9 20.6(9) 6_565 . ?
C68 C8 C9 118.1(8) . . ?
C7 C8 C9 121.5(8) . . ?
C39 C8 C9 99.0(9) 6_565 . ?
C34 C8 C35 21(3) 6_565 6_565 ?
C33 C8 C35 110.5(12) 6_565 6_565 ?
C68 C8 C35 21.2(6) . 6_565 ?
C7 C8 C35 88.7(8) . 6_565 ?
C39 C8 C35 104.9(11) 6_565 6_565 ?
C9 C8 C35 128.3(11) . 6_565 ?
C34 C8 Sc2 37(4) 6_565 . ?
C33 C8 Sc2 93.7(13) 6_565 . ?
C68 C8 Sc2 68.4(8) . . ?
C7 C8 Sc2 68.8(8) . . ?
C39 C8 Sc2 69.3(8) 6_565 . ?
C9 C8 Sc2 97.5(11) . . ?
C35 C8 Sc2 52.4(6) 6_565 . ?
C33 C9 C45 165(6) 6_565 6_565 ?
C33 C9 C14 61(2) 6_565 . ?
C45 C9 C14 115(2) 6_565 . ?
C33 C9 C8 59(2) 6_565 . ?
C45 C9 C8 121.3(14) 6_565 . ?
C14 C9 C8 119.8(8) . . ?
C33 C9 C10 158(5) 6_565 . ?
C45 C9 C10 6.8(16) 6_565 . ?
C14 C9 C10 114.7(15) . . ?
C8 C9 C10 118.6(7) . . ?
C33 C9 C34 56(2) 6_565 6_565 ?
C45 C9 C34 122.7(18) 6_565 6_565 ?
C14 C9 C34 115.0(9) . 6_565 ?
C8 C9 C34 7.8(9) . 6_565 ?
C10 C9 C34 119.0(9) . 6_565 ?
C33 C9 C32 40(2) 6_565 6_565 ?
C45 C9 C32 134(2) 6_565 6_565 ?
C14 C9 C32 21.2(8) . 6_565 ?
C8 C9 C32 98.6(10) . 6_565 ?
C10 C9 C32 131.8(16) . 6_565 ?
C34 C9 C32 93.9(11) 6_565 6_565 ?
C33 C9 C40 133(3) 6_565 6_565 ?
C45 C9 C40 44.0(10) 6_565 6_565 ?
C14 C9 C40 150.6(18) . 6_565 ?
C8 C9 C40 77.4(7) . 6_565 ?
C10 C9 C40 41.5(5) . 6_565 ?
C34 C9 C40 78.9(8) 6_565 6_565 ?
C32 C9 C40 153.4(16) 6_565 6_565 ?
C45 C10 C44 101(2) 6_565 6_565 ?
C45 C10 C40 91(2) 6_565 6_565 ?
C44 C10 C40 159.4(17) 6_565 6_565 ?
C45 C10 C5 124(2) 6_565 . ?
C44 C10 C5 128.8(12) 6_565 . ?
C40 C10 C5 34.1(8) 6_565 . ?
C45 C10 C11 123(2) 6_565 . ?
C44 C10 C11 22.1(9) 6_565 . ?
C40 C10 C11 141.2(11) 6_565 . ?
C5 C10 C11 107.8(7) . . ?
C45 C10 C9 12(3) 6_565 . ?
C44 C10 C9 101.1(12) 6_565 . ?
C40 C10 C9 87.7(10) 6_565 . ?
C5 C10 C9 118.8(7) . . ?
C11 C10 C9 122.0(11) . . ?
C45 C10 C33 17(2) 6_565 6_565 ?
C44 C10 C33 99.6(11) 6_565 6_565 ?
C40 C10 C33 87.3(11) 6_565 6_565 ?
C5 C10 C33 116.8(8) . 6_565 ?
C11 C10 C33 119.8(10) . 6_565 ?
C9 C10 C33 5.6(12) . 6_565 ?
C45 C10 C43 147(2) 6_565 6_565 ?
C44 C10 C43 45.8(8) 6_565 6_565 ?
C40 C10 C43 119.6(11) 6_565 6_565 ?
C5 C10 C43 85.5(7) . 6_565 ?
C11 C10 C43 23.8(6) . 6_565 ?
C9 C10 C43 144.4(11) . 6_565 ?
C33 C10 C43 141.1(9) 6_565 6_565 ?
C45 C10 Sc3 121(3) 6_565 6_565 ?
C44 C10 Sc3 75.0(10) 6_565 6_565 ?
C40 C10 Sc3 84.6(9) 6_565 6_565 ?
C5 C10 Sc3 62.5(6) . 6_565 ?
C11 C10 Sc3 63.2(6) . 6_565 ?
C9 C10 Sc3 109.9(10) . 6_565 ?
C33 C10 Sc3 104.2(8) 6_565 6_565 ?
C43 C10 Sc3 56.2(5) 6_565 6_565 ?
C44 C11 C43 169(3) 6_565 6_565 ?
C44 C11 C12 69(2) 6_565 . ?
C43 C11 C12 121.4(13) 6_565 . ?
C44 C11 C62 160(3) 6_565 . ?
C43 C11 C62 17.3(15) 6_565 . ?
C12 C11 C62 121.0(8) . . ?
C44 C11 C10 55(2) 6_565 . ?
C43 C11 C10 114.8(13) 6_565 . ?
C12 C11 C10 121.6(11) . . ?
C62 C11 C10 107.8(7) . . ?
C44 C11 C47 50.2(18) 6_565 6_565 ?
C43 C11 C47 140.3(16) 6_565 6_565 ?
C12 C11 C47 19.0(8) . 6_565 ?
C62 C11 C47 137.8(9) . 6_565 ?
C10 C11 C47 103.0(10) . 6_565 ?
C44 C11 C45 40.8(17) 6_565 6_565 ?
C43 C11 C45 129.5(15) 6_565 6_565 ?
C12 C11 C45 107.2(10) . 6_565 ?
C62 C11 C45 121.6(8) . 6_565 ?
C10 C11 C45 14.8(7) . 6_565 ?
C47 C11 C45 88.4(9) 6_565 6_565 ?
C44 C11 C59 150(3) 6_565 6_565 ?
C43 C11 C59 40.4(10) 6_565 6_565 ?
C12 C11 C59 83.0(7) . 6_565 ?
C62 C11 C59 38.6(5) . 6_565 ?
C10 C11 C59 142.2(8) . 6_565 ?
C47 C11 C59 101.1(8) 6_565 6_565 ?
C45 C11 C59 151.7(11) 6_565 6_565 ?
C44 C11 Sc3 110(3) 6_565 6_565 ?
C43 C11 Sc3 70.8(15) 6_565 6_565 ?
C12 C11 Sc3 98.2(8) . 6_565 ?
C62 C11 Sc3 53.6(6) . 6_565 ?
C10 C11 Sc3 85.5(7) . 6_565 ?
C47 C11 Sc3 102.0(10) 6_565 6_565 ?
C45 C11 Sc3 91.0(8) 6_565 6_565 ?
C59 C11 Sc3 61.2(5) 6_565 6_565 ?
C47 C12 C48 97(2) 6_565 6_565 ?
C47 C12 C44 89(2) 6_565 6_565 ?
C48 C12 C44 159(2) 6_565 6_565 ?
C47 C12 C11 114(2) 6_565 . ?
C48 C12 C11 142.3(12) 6_565 . ?
C44 C12 C11 24.5(8) 6_565 . ?
C47 C12 C13 6(2) 6_565 . ?
C48 C12 C13 94.6(9) 6_565 . ?
C44 C12 C13 90.1(12) 6_565 . ?
C11 C12 C13 114.1(12) . . ?
C47 C12 C55 120(2) 6_565 . ?
C48 C12 C55 23.4(8) 6_565 . ?
C44 C12 C55 142.5(12) 6_565 . ?
C11 C12 C55 120.3(8) . . ?
C13 C12 C55 117.1(7) . . ?
C47 C12 C58 139(2) 6_565 6_565 ?
C48 C12 C58 45.2(8) 6_565 6_565 ?
C44 C12 C58 120.7(12) 6_565 6_565 ?
C11 C12 C58 98.0(7) . 6_565 ?
C13 C12 C58 134.6(8) . 6_565 ?
C55 C12 C58 22.3(5) . 6_565 ?
C47 C12 C46 15(2) 6_565 6_565 ?
C48 C12 C46 86.7(10) 6_565 6_565 ?
C44 C12 C46 95.8(12) 6_565 6_565 ?
C11 C12 C46 118.9(12) . 6_565 ?
C13 C12 C46 9.3(8) . 6_565 ?
C55 C12 C46 108.6(8) . 6_565 ?
C58 C12 C46 125.4(9) 6_565 6_565 ?
C47 C12 C43 136(2) 6_565 6_565 ?
C48 C12 C43 122.1(12) 6_565 6_565 ?
C44 C12 C43 47.1(7) 6_565 6_565 ?
C11 C12 C43 22.6(6) . 6_565 ?
C13 C12 C43 136.2(12) . 6_565 ?
C55 C12 C43 99.0(7) . 6_565 ?
C58 C12 C43 76.9(7) 6_565 6_565 ?
C46 C12 C43 139.7(11) 6_565 6_565 ?
C46 C13 C47 150(4) 6_565 6_565 ?
C46 C13 C14 74(2) 6_565 . ?
C47 C13 C14 124(2) 6_565 . ?
C46 C13 C17 33(2) 6_565 . ?
C47 C13 C17 122.4(14) 6_565 . ?
C14 C13 C17 106.8(7) . . ?
C46 C13 C12 146(3) 6_565 . ?
C47 C13 C12 4.3(17) 6_565 . ?
C14 C13 C12 124.0(14) . . ?
C17 C13 C12 120.3(8) . . ?
C46 C13 C50 40.2(17) 6_565 6_565 ?
C47 C13 C50 113.1(17) 6_565 6_565 ?
C14 C13 C50 113.4(9) . 6_565 ?
C17 C13 C50 9.8(7) . 6_565 ?
C12 C13 C50 110.8(8) . 6_565 ?
C46 C13 C32 56(2) 6_565 6_565 ?
C47 C13 C32 139(2) 6_565 6_565 ?
C14 C13 C32 19.0(8) . 6_565 ?
C17 C13 C32 87.9(8) . 6_565 ?
C12 C13 C32 137.2(15) . 6_565 ?
C50 C13 C32 94.4(10) 6_565 6_565 ?
C46 C13 C44 149(4) 6_565 6_565 ?
C47 C13 C44 40.6(12) 6_565 6_565 ?
C14 C13 C44 83.8(10) . 6_565 ?
C17 C13 C44 153.8(13) . 6_565 ?
C12 C13 C44 40.9(8) . 6_565 ?
C50 C13 C44 144.5(13) 6_565 6_565 ?
C32 C13 C44 100.0(11) 6_565 6_565 ?
C46 C13 C48 112(2) 6_565 6_565 ?
C47 C13 C48 39.8(11) 6_565 6_565 ?
C14 C13 C48 150.1(16) . 6_565 ?
C17 C13 C48 82.7(6) . 6_565 ?
C12 C13 C48 37.7(5) . 6_565 ?
C50 C13 C48 73.3(7) 6_565 6_565 ?
C32 C13 C48 147.3(14) 6_565 6_565 ?
C44 C13 C48 77.2(8) 6_565 6_565 ?
C32 C14 C33 88(3) 6_565 6_565 ?
C32 C14 C9 111(2) 6_565 . ?
C33 C14 C9 23.0(9) 6_565 . ?
C32 C14 C46 93(2) 6_565 6_565 ?
C33 C14 C46 154(2) 6_565 6_565 ?
C9 C14 C46 142.9(18) . 6_565 ?
C32 C14 C13 116(2) 6_565 . ?
C33 C14 C13 142.6(18) 6_565 . ?
C9 C14 C13 123.1(15) . . ?
C46 C14 C13 23.9(8) 6_565 . ?
C32 C14 C15 10(2) 6_565 . ?
C33 C14 C15 98.4(10) 6_565 . ?
C9 C14 C15 121.2(8) . . ?
C46 C14 C15 83.6(9) 6_565 . ?
C13 C14 C15 107.5(7) . . ?
C32 C14 C45 134(3) 6_565 6_565 ?
C33 C14 C45 48.6(9) 6_565 6_565 ?
C9 C14 C45 26.1(9) . 6_565 ?
C46 C14 C45 119.0(13) 6_565 6_565 ?
C13 C14 C45 97.4(11) . 6_565 ?
C15 C14 C45 143.9(10) . 6_565 ?
C32 C14 C47 132(3) 6_565 6_565 ?
C33 C14 C47 122.7(14) 6_565 6_565 ?
C9 C14 C47 102.4(12) . 6_565 ?
C46 C14 C47 43.3(8) 6_565 6_565 ?
C13 C14 C47 20.7(8) . 6_565 ?
C15 C14 C47 125.1(8) . 6_565 ?
C45 C14 C47 76.7(7) 6_565 6_565 ?
C31 C15 C32 140(3) 6_565 6_565 ?
C31 C15 C16 92.0(15) 6_565 . ?
C32 C15 C16 115(2) 6_565 . ?
C31 C15 C14 148(2) 6_565 . ?
C32 C15 C14 9(2) 6_565 . ?
C16 C15 C14 107.3(7) . . ?
C31 C15 C67 30.8(14) 6_565 . ?
C32 C15 C67 111(2) 6_565 . ?
C16 C15 C67 120.3(8) . . ?
C14 C15 C67 119.8(8) . . ?
C31 C15 C27 49.2(14) 6_565 6_565 ?
C32 C15 C27 145(2) 6_565 6_565 ?
C16 C15 C27 42.9(6) . 6_565 ?
C14 C15 C27 141.4(11) . 6_565 ?
C67 C15 C27 77.8(7) . 6_565 ?
C31 C15 C46 142(2) 6_565 6_565 ?
C32 C15 C46 54.6(18) 6_565 6_565 ?
C16 C15 C46 60.2(6) . 6_565 ?
C14 C15 C46 47.1(6) . 6_565 ?
C67 C15 C46 146.1(12) . 6_565 ?
C27 C15 C46 98.2(8) 6_565 6_565 ?
C31 C15 C33 114.6(17) 6_565 6_565 ?
C32 C15 C33 27.7(17) 6_565 6_565 ?
C16 C15 C33 138.8(9) . 6_565 ?
C14 C15 C33 36.2(6) . 6_565 ?
C67 C15 C33 84.3(7) . 6_565 ?
C27 C15 C33 145.8(10) 6_565 6_565 ?
C46 C15 C33 80.8(7) 6_565 6_565 ?
C27 C16 C26 71.8(10) 6_565 6_565 ?
C27 C16 C17 143.8(11) 6_565 . ?
C26 C16 C17 78.2(8) 6_565 . ?
C27 C16 C15 87.2(8) 6_565 . ?
C26 C16 C15 148.9(10) 6_565 . ?
C17 C16 C15 110.1(7) . . ?
C27 C16 C21 34.0(7) 6_565 . ?
C26 C16 C21 44.5(7) 6_565 . ?
C17 C16 C21 122.6(7) . . ?
C15 C16 C21 120.9(6) . . ?
C27 C16 C50 129.4(11) 6_565 6_565 ?
C26 C16 C50 61.7(9) 6_565 6_565 ?
C17 C16 C50 16.5(7) . 6_565 ?
C15 C16 C50 123.8(9) . 6_565 ?
C21 C16 C50 106.1(8) . 6_565 ?
C27 C16 C31 59.1(8) 6_565 6_565 ?
C26 C16 C31 127.0(11) 6_565 6_565 ?
C17 C16 C31 133.9(10) . 6_565 ?
C15 C16 C31 28.1(7) . 6_565 ?
C21 C16 C31 92.7(8) . 6_565 ?
C50 C16 C31 142.8(12) 6_565 6_565 ?
C27 C16 C46 144.4(11) 6_565 6_565 ?
C26 C16 C46 109.7(10) 6_565 6_565 ?
C17 C16 C46 35.7(7) . 6_565 ?
C15 C16 C46 74.5(8) . 6_565 ?
C21 C16 C46 151.9(9) . 6_565 ?
C50 C16 C46 50.7(7) 6_565 6_565 ?
C31 C16 C46 99.8(9) 6_565 6_565 ?
C27 C16 C32 105.9(10) 6_565 6_565 ?
C26 C16 C32 145.1(10) 6_565 6_565 ?
C17 C16 C32 87.4(8) . 6_565 ?
C15 C16 C32 22.8(7) . 6_565 ?
C21 C16 C32 139.7(9) . 6_565 ?
C50 C16 C32 101.3(10) 6_565 6_565 ?
C31 C16 C32 49.0(9) 6_565 6_565 ?
C46 C16 C32 51.8(8) 6_565 6_565 ?
C27 C16 Sc1 60.6(6) 6_565 . ?
C26 C16 Sc1 50.1(6) 6_565 . ?
C17 C16 Sc1 84.7(8) . . ?
C15 C16 Sc1 99.7(7) . . ?
C21 C16 Sc1 63.3(5) . . ?
C50 C16 Sc1 74.3(7) 6_565 . ?
C31 C16 Sc1 86.7(6) 6_565 . ?
C46 C16 Sc1 92.2(7) 6_565 . ?
C32 C16 Sc1 97.4(7) 6_565 . ?
C50 C17 C46 149(5) 6_565 6_565 ?
C50 C17 C16 103(3) 6_565 . ?
C46 C17 C16 89.7(13) 6_565 . ?
C50 C17 C13 137(3) 6_565 . ?
C46 C17 C13 18.5(12) 6_565 . ?
C16 C17 C13 108.2(7) . . ?
C50 C17 C18 17(2) 6_565 . ?
C46 C17 C18 136.7(15) 6_565 . ?
C16 C17 C18 118.8(8) . . ?
C13 C17 C18 122.2(8) . . ?
C50 C17 C26 55(3) 6_565 6_565 ?
C46 C17 C26 130.2(16) 6_565 6_565 ?
C16 C17 C26 47.6(6) . 6_565 ?
C13 C17 C26 145.3(11) . 6_565 ?
C18 C17 C26 71.4(7) . 6_565 ?
C50 C17 C49 43(2) 6_565 6_565 ?
C46 C17 C49 111.8(14) 6_565 6_565 ?
C16 C17 C49 140.3(10) . 6_565 ?
C13 C17 C49 95.9(7) . 6_565 ?
C18 C17 C49 26.6(5) . 6_565 ?
C26 C17 C49 95.6(9) 6_565 6_565 ?
C50 C17 C47 117(3) 6_565 6_565 ?
C46 C17 C47 38.9(9) 6_565 6_565 ?
C16 C17 C47 126.8(9) . 6_565 ?
C13 C17 C47 21.3(6) . 6_565 ?
C18 C17 C47 101.2(7) . 6_565 ?
C26 C17 C47 148.2(12) 6_565 6_565 ?
C49 C17 C47 74.7(7) 6_565 6_565 ?
C50 C17 Sc1 60(4) 6_565 . ?
C46 C17 Sc1 100.2(16) 6_565 . ?
C16 C17 Sc1 67.0(7) . . ?
C13 C17 Sc1 106.3(10) . . ?
C18 C17 Sc1 67.3(7) . . ?
C26 C17 Sc1 45.8(5) 6_565 . ?
C49 C17 Sc1 76.3(7) 6_565 . ?
C47 C17 Sc1 102.6(8) 6_565 . ?
C49 C18 C50 100.4(18) 6_565 6_565 ?
C49 C18 C19 141.1(16) 6_565 . ?
C50 C18 C19 110.7(12) 6_565 . ?
C49 C18 C17 93.6(14) 6_565 . ?
C50 C18 C17 7.0(10) 6_565 . ?
C19 C18 C17 117.6(7) . . ?
C49 C18 C54 23.7(13) 6_565 . ?
C50 C18 C54 123.1(12) 6_565 . ?
C19 C18 C54 118.4(7) . . ?
C17 C18 C54 116.5(7) . . ?
C49 C18 C52 72.1(13) 6_565 6_565 ?
C50 C18 C52 153.3(18) 6_565 6_565 ?
C19 C18 C52 69.6(6) . 6_565 ?
C17 C18 C52 151.7(11) . 6_565 ?
C54 C18 C52 48.8(5) . 6_565 ?
C49 C18 C26 143.3(17) 6_565 6_565 ?
C50 C18 C26 52.3(10) 6_565 6_565 ?
C19 C18 C26 58.5(6) . 6_565 ?
C17 C18 C26 59.1(6) . 6_565 ?
C54 C18 C26 151.2(10) . 6_565 ?
C52 C18 C26 119.7(9) 6_565 6_565 ?
C49 C18 Sc1 105.4(15) 6_565 . ?
C50 C18 Sc1 79.1(14) 6_565 . ?
C19 C18 Sc1 60.4(6) . . ?
C17 C18 Sc1 82.4(7) . . ?
C54 C18 Sc1 101.0(7) . . ?
C52 C18 Sc1 78.3(6) 6_565 . ?
C26 C18 Sc1 51.2(4) 6_565 . ?
C25 C19 C51 91.5(12) 6_565 6_565 ?
C25 C19 C20 23.5(8) 6_565 . ?
C51 C19 C20 114.0(8) 6_565 . ?
C25 C19 C18 134.6(12) 6_565 . ?
C51 C19 C18 116.5(8) 6_565 . ?
C20 C19 C18 121.9(7) . . ?
C25 C19 C51 86.1(10) 6_565 . ?
C51 C19 C51 5.5(3) 6_565 . ?
C20 C19 C51 108.7(6) . . ?
C18 C19 C51 120.3(7) . . ?
C25 C19 C26 62.6(10) 6_565 6_565 ?
C51 C19 C26 140.2(11) 6_565 6_565 ?
C20 C19 C26 49.0(5) . 6_565 ?
C18 C19 C26 73.7(7) . 6_565 ?
C51 C19 C26 135.8(9) . 6_565 ?
C25 C19 C52 141.0(12) 6_565 6_565 ?
C51 C19 C52 59.6(6) 6_565 6_565 ?
C20 C19 C52 160.8(8) . 6_565 ?
C18 C19 C52 57.6(6) . 6_565 ?
C51 C19 C52 64.1(6) . 6_565 ?
C26 C19 C52 122.5(8) 6_565 6_565 ?
C25 C19 C50 106.9(11) 6_565 6_565 ?
C51 C19 C50 136.9(9) 6_565 6_565 ?
C20 C19 C50 93.2(6) . 6_565 ?
C18 C19 C50 28.8(6) . 6_565 ?
C51 C19 C50 138.4(8) . 6_565 ?
C26 C19 C50 45.0(6) 6_565 6_565 ?
C52 C19 C50 83.6(6) 6_565 6_565 ?
C25 C19 Sc1 60.8(9) 6_565 . ?
C51 C19 Sc1 80.6(8) 6_565 . ?
C20 C19 Sc1 73.7(5) . . ?
C18 C19 Sc1 87.9(7) . . ?
C51 C19 Sc1 77.2(6) . . ?
C26 C19 Sc1 60.8(5) 6_565 . ?
C52 C19 Sc1 87.1(4) 6_565 . ?
C50 C19 Sc1 75.7(7) 6_565 . ?
C25 C19 Sc1 59.8(9) 6_565 6_565 ?
C51 C19 Sc1 66.8(8) 6_565 6_565 ?
C20 C19 Sc1 77.5(5) . 6_565 ?
C18 C19 Sc1 97.5(7) . 6_565 ?
C51 C19 Sc1 63.1(5) . 6_565 ?
C26 C19 Sc1 73.9(5) 6_565 6_565 ?
C52 C19 Sc1 83.5(4) 6_565 6_565 ?
C50 C19 Sc1 89.1(7) 6_565 6_565 ?
Sc1 C19 Sc1 14.32(11) . 6_565 ?
C25 C20 C26 91.3(13) 6_565 6_565 ?
C25 C20 C19 33.1(11) 6_565 . ?
C26 C20 C19 74.4(7) 6_565 . ?
C25 C20 C21 125.2(14) 6_565 . ?
C26 C20 C21 44.6(7) 6_565 . ?
C19 C20 C21 118.6(7) . . ?
C25 C20 C24 74.6(12) 6_565 . ?
C26 C20 C24 131.0(9) 6_565 . ?
C19 C20 C24 107.1(6) . . ?
C21 C20 C24 107.9(6) . . ?
C25 C20 C51 11.2(11) 6_565 6_565 ?
C26 C20 C51 94.3(7) 6_565 6_565 ?
C19 C20 C51 26.7(5) . 6_565 ?
C21 C20 C51 132.9(7) . 6_565 ?
C24 C20 C51 80.7(6) . 6_565 ?
C25 C20 Sc1 54.6(11) 6_565 . ?
C26 C20 Sc1 62.0(6) 6_565 . ?
C19 C20 Sc1 71.3(5) . . ?
C21 C20 Sc1 73.7(5) . . ?
C24 C20 Sc1 72.1(5) . . ?
C51 C20 Sc1 65.1(4) 6_565 . ?
C25 C20 Sc1 48.6(11) 6_565 6_565 ?
C26 C20 Sc1 75.5(6) 6_565 6_565 ?
C19 C20 Sc1 72.2(5) . 6_565 ?
C21 C20 Sc1 84.2(5) . 6_565 ?
C24 C20 Sc1 59.9(4) . 6_565 ?
C51 C20 Sc1 59.7(3) 6_565 6_565 ?
Sc1 C20 Sc1 13.58(11) . 6_565 ?
C27 C21 C26 103.8(15) 6_565 6_565 ?
C27 C21 C22 60.9(12) 6_565 . ?
C26 C21 C22 136.1(12) 6_565 . ?
C27 C21 C20 146.9(14) 6_565 . ?
C26 C21 C20 60.1(9) 6_565 . ?
C22 C21 C20 108.8(7) . . ?
C27 C21 C16 58.5(11) 6_565 . ?
C26 C21 C16 58.0(9) 6_565 . ?
C22 C21 C16 119.0(7) . . ?
C20 C21 C16 117.9(6) . . ?
C27 C21 C28 58.5(10) 6_565 6_565 ?
C26 C21 C28 130.9(11) 6_565 6_565 ?
C22 C21 C28 5.5(8) . 6_565 ?
C20 C21 C28 108.0(8) . 6_565 ?
C16 C21 C28 115.9(7) . 6_565 ?
C27 C21 C25 130.7(13) 6_565 6_565 ?
C26 C21 C25 49.7(8) 6_565 6_565 ?
C22 C21 C25 106.6(7) . 6_565 ?
C20 C21 C25 16.9(4) . 6_565 ?
C16 C21 C25 107.2(6) . 6_565 ?
C28 C21 C25 104.3(8) 6_565 6_565 ?
C27 C21 Sc1 75.3(11) 6_565 . ?
C26 C21 Sc1 61.0(8) 6_565 . ?
C22 C21 Sc1 75.2(7) . . ?
C20 C21 Sc1 71.6(5) . . ?
C16 C21 Sc1 84.2(6) . . ?
C28 C21 Sc1 70.0(5) 6_565 . ?
C25 C21 Sc1 55.7(4) 6_565 . ?
C28 C22 C27 126(4) 6_565 6_565 ?
C28 C22 C21 150(4) 6_565 . ?
C27 C22 C21 34.6(7) 6_565 . ?
C28 C22 C23 70(3) 6_565 . ?
C27 C22 C23 132.4(12) 6_565 . ?
C21 C22 C23 107.3(7) . . ?
C28 C22 C66 50(3) 6_565 . ?
C27 C22 C66 85.1(9) 6_565 . ?
C21 C22 C66 119.7(7) . . ?
C23 C22 C66 119.4(7) . . ?
C28 C22 C29 31(3) 6_565 6_565 ?
C27 C22 C29 104.0(10) 6_565 6_565 ?
C21 C22 C29 138.2(9) . 6_565 ?
C23 C22 C29 101.1(8) . 6_565 ?
C66 C22 C29 19.9(6) . 6_565 ?
C28 C22 Sc1 81(4) 6_565 . ?
C27 C22 Sc1 69.4(9) 6_565 . ?
C21 C22 Sc1 70.9(7) . . ?
C23 C22 Sc1 70.3(6) . . ?
C66 C22 Sc1 90.4(8) . . ?
C29 C22 Sc1 91.3(8) 6_565 . ?
C28 C22 Sc1 72(4) 6_565 6_565 ?
C27 C22 Sc1 82.7(9) 6_565 6_565 ?
C21 C22 Sc1 81.6(7) . 6_565 ?
C23 C22 Sc1 58.3(6) . 6_565 ?
C66 C22 Sc1 91.9(8) . 6_565 ?
C29 C22 Sc1 88.2(8) 6_565 6_565 ?
Sc1 C22 Sc1 13.29(12) . 6_565 ?
C28 C23 C28 107.8(8) . 6_565 ?
C28 C23 C24 119.7(4) . . ?
C28 C23 C24 119.7(4) 6_565 . ?
C28 C23 C22 120.7(6) . . ?
C28 C23 C22 13.0(5) 6_565 . ?
C24 C23 C22 108.4(4) . . ?
C28 C23 C22 13.0(5) . 6_565 ?
C28 C23 C22 120.7(6) 6_565 6_565 ?
C24 C23 C22 108.4(4) . 6_565 ?
C22 C23 C22 133.4(9) . 6_565 ?
C28 C23 Sc1 74.7(5) . 6_565 ?
C28 C23 Sc1 88.5(5) 6_565 6_565 ?
C24 C23 Sc1 71.8(4) . 6_565 ?
C22 C23 Sc1 90.7(7) . 6_565 ?
C22 C23 Sc1 75.0(6) 6_565 6_565 ?
C28 C23 Sc1 88.5(5) . . ?
C28 C23 Sc1 74.7(5) 6_565 . ?
C24 C23 Sc1 71.8(4) . . ?
C22 C23 Sc1 75.0(6) . . ?
C22 C23 Sc1 90.7(7) 6_565 . ?
Sc1 C23 Sc1 16.93(12) 6_565 . ?
C23 C24 C25 120.3(5) . . ?
C23 C24 C25 120.3(5) . 6_565 ?
C25 C24 C25 79.0(8) . 6_565 ?
C23 C24 C20 107.5(4) . . ?
C25 C24 C20 106.1(6) . . ?
C25 C24 C20 27.3(5) 6_565 . ?
C23 C24 C20 107.5(4) . 6_565 ?
C25 C24 C20 27.3(5) . 6_565 ?
C25 C24 C20 106.1(6) 6_565 6_565 ?
C20 C24 C20 132.8(8) . 6_565 ?
C23 C24 Sc1 73.6(4) . 6_565 ?
C25 C24 Sc1 59.6(5) . 6_565 ?
C25 C24 Sc1 71.6(5) 6_565 6_565 ?
C20 C24 Sc1 88.3(4) . 6_565 ?
C20 C24 Sc1 72.4(4) 6_565 6_565 ?
C23 C24 Sc1 73.6(4) . . ?
C25 C24 Sc1 71.6(5) . . ?
C25 C24 Sc1 59.6(5) 6_565 . ?
C20 C24 Sc1 72.4(4) . . ?
C20 C24 Sc1 88.3(4) 6_565 . ?
Sc1 C24 Sc1 17.10(12) 6_565 . ?
C20 C25 C19 123.4(18) 6_565 6_565 ?
C20 C25 C51 163.4(16) 6_565 . ?
C19 C25 C51 46.5(9) 6_565 . ?
C20 C25 C24 78.2(11) 6_565 . ?
C19 C25 C24 156.3(12) 6_565 . ?
C51 C25 C24 110.1(7) . . ?
C20 C25 C26 61.1(12) 6_565 . ?
C19 C25 C26 83.1(10) 6_565 . ?
C51 C25 C26 122.1(7) . . ?
C24 C25 C26 118.6(6) . . ?
C20 C25 C51 166.0(15) 6_565 6_565 ?
C19 C25 C51 59.7(8) 6_565 6_565 ?
C51 C25 C51 13.3(5) . 6_565 ?
C24 C25 C51 97.0(7) . 6_565 ?
C26 C25 C51 131.6(7) . 6_565 ?
C20 C25 C25 128.3(12) 6_565 6_565 ?
C19 C25 C25 106.5(9) 6_565 6_565 ?
C51 C25 C25 60.1(4) . 6_565 ?
C24 C25 C25 50.5(4) . 6_565 ?
C26 C25 C25 145.0(5) . 6_565 ?
C51 C25 C25 46.9(5) 6_565 6_565 ?
C20 C25 C21 37.8(11) 6_565 6_565 ?
C19 C25 C21 115.4(11) 6_565 6_565 ?
C51 C25 C21 152.2(7) . 6_565 ?
C24 C25 C21 87.4(5) . 6_565 ?
C26 C25 C21 32.8(5) . 6_565 ?
C51 C25 C21 156.0(8) 6_565 6_565 ?
C25 C25 C21 129.6(4) 6_565 6_565 ?
C20 C25 Sc1 109.8(13) 6_565 6_565 ?
C19 C25 Sc1 96.0(10) 6_565 6_565 ?
C51 C25 Sc1 85.8(6) . 6_565 ?
C24 C25 Sc1 83.7(5) . 6_565 ?
C26 C25 Sc1 71.1(5) . 6_565 ?
C51 C25 Sc1 82.3(5) 6_565 6_565 ?
C25 C25 Sc1 74.4(3) 6_565 6_565 ?
C21 C25 Sc1 74.6(5) 6_565 6_565 ?
C20 C25 Sc1 118.9(13) 6_565 . ?
C19 C25 Sc1 100.2(10) 6_565 . ?
C51 C25 Sc1 77.6(6) . . ?
C24 C25 Sc1 73.3(5) . . ?
C26 C25 Sc1 87.9(6) . . ?
C51 C25 Sc1 71.2(5) 6_565 . ?
C25 C25 Sc1 57.6(2) 6_565 . ?
C21 C25 Sc1 87.7(5) 6_565 . ?
Sc1 C25 Sc1 16.81(14) 6_565 . ?
C21 C26 C16 77.5(11) 6_565 6_565 ?
C21 C26 C20 75.2(10) 6_565 6_565 ?
C16 C26 C20 151.9(11) 6_565 6_565 ?
C21 C26 C50 146.2(13) 6_565 . ?
C16 C26 C50 68.9(9) 6_565 . ?
C20 C26 C50 137.5(11) 6_565 . ?
C21 C26 C27 32.6(7) 6_565 . ?
C16 C26 C27 53.4(8) 6_565 . ?
C20 C26 C27 103.2(8) 6_565 . ?
C50 C26 C27 119.0(10) . . ?
C21 C26 C25 97.5(10) 6_565 . ?
C16 C26 C25 169.2(10) 6_565 . ?
C20 C26 C25 27.6(6) 6_565 . ?
C50 C26 C25 116.2(7) . . ?
C27 C26 C25 118.0(7) . . ?
C21 C26 C19 131.2(12) 6_565 6_565 ?
C16 C26 C19 151.2(10) 6_565 6_565 ?
C20 C26 C19 56.6(7) 6_565 6_565 ?
C50 C26 C19 82.5(7) . 6_565 ?
C27 C26 C19 149.6(8) . 6_565 ?
C25 C26 C19 34.2(5) . 6_565 ?
C21 C26 C17 131.6(13) 6_565 6_565 ?
C16 C26 C17 54.2(7) 6_565 6_565 ?
C20 C26 C17 151.6(11) 6_565 6_565 ?
C50 C26 C17 14.7(7) . 6_565 ?
C27 C26 C17 105.1(9) . 6_565 ?
C25 C26 C17 130.6(8) . 6_565 ?
C19 C26 C17 97.2(7) 6_565 6_565 ?
C21 C26 C18 178.9(14) 6_565 6_565 ?
C16 C26 C18 103.6(9) 6_565 6_565 ?
C20 C26 C18 103.8(9) 6_565 6_565 ?
C50 C26 C18 34.9(6) . 6_565 ?
C27 C26 C18 148.1(9) . 6_565 ?
C25 C26 C18 81.4(6) . 6_565 ?
C19 C26 C18 47.7(5) 6_565 6_565 ?
C17 C26 C18 49.5(6) 6_565 6_565 ?
C21 C26 Sc1 93.5(9) 6_565 6_565 ?
C16 C26 Sc1 102.6(8) 6_565 6_565 ?
C20 C26 Sc1 85.5(7) 6_565 6_565 ?
C50 C26 Sc1 97.1(8) . 6_565 ?
C27 C26 Sc1 79.5(6) . 6_565 ?
C25 C26 Sc1 67.8(5) . 6_565 ?
C19 C26 Sc1 76.5(5) 6_565 6_565 ?
C17 C26 Sc1 99.7(7) 6_565 6_565 ?
C18 C26 Sc1 85.9(6) 6_565 6_565 ?
C21 C26 Sc1 92.9(9) 6_565 . ?
C16 C26 Sc1 110.6(7) 6_565 . ?
C20 C26 Sc1 77.4(7) 6_565 . ?
C50 C26 Sc1 101.9(7) . . ?
C27 C26 Sc1 83.2(5) . . ?
C25 C26 Sc1 59.7(5) . . ?
C19 C26 Sc1 70.8(5) 6_565 . ?
C17 C26 Sc1 106.1(7) 6_565 . ?
C18 C26 Sc1 86.4(5) 6_565 . ?
Sc1 C26 Sc1 8.28(10) 6_565 . ?
C21 C27 C16 87.5(14) 6_565 6_565 ?
C21 C27 C22 84.5(13) 6_565 6_565 ?
C16 C27 C22 169.5(14) 6_565 6_565 ?
C21 C27 C31 158.4(14) 6_565 . ?
C16 C27 C31 73.4(9) 6_565 . ?
C22 C27 C31 115.6(9) 6_565 . ?
C21 C27 C26 43.6(10) 6_565 . ?
C16 C27 C26 54.8(9) 6_565 . ?
C22 C27 C26 114.8(9) 6_565 . ?
C31 C27 C26 124.5(10) . . ?
C21 C27 C28 93.4(12) 6_565 . ?
C16 C27 C28 167.5(11) 6_565 . ?
C22 C27 C28 10.5(8) 6_565 . ?
C31 C27 C28 107.5(7) . . ?
C26 C27 C28 118.9(7) . . ?
C21 C27 C15 136.8(15) 6_565 6_565 ?
C16 C27 C15 49.9(7) 6_565 6_565 ?
C22 C27 C15 138.6(11) 6_565 6_565 ?
C31 C27 C15 23.5(7) . 6_565 ?
C26 C27 C15 101.7(9) . 6_565 ?
C28 C27 C15 129.7(8) . 6_565 ?
C21 C27 C66 137.0(14) 6_565 6_565 ?
C16 C27 C66 134.9(10) 6_565 6_565 ?
C22 C27 C66 52.5(7) 6_565 6_565 ?
C31 C27 C66 63.8(6) . 6_565 ?
C26 C27 C66 148.5(8) . 6_565 ?
C28 C27 C66 43.7(5) . 6_565 ?
C15 C27 C66 86.2(7) 6_565 6_565 ?
C21 C27 Sc1 85.1(12) 6_565 6_565 ?
C16 C27 Sc1 92.0(8) 6_565 6_565 ?
C22 C27 Sc1 80.6(9) 6_565 6_565 ?
C31 C27 Sc1 105.0(8) . 6_565 ?
C26 C27 Sc1 62.5(5) . 6_565 ?
C28 C27 Sc1 75.7(5) . 6_565 ?
C15 C27 Sc1 101.1(7) 6_565 6_565 ?
C66 C27 Sc1 86.1(6) 6_565 6_565 ?
C22 C28 C66 119(4) 6_565 6_565 ?
C22 C28 C23 97(3) 6_565 . ?
C66 C28 C23 143.1(11) 6_565 . ?
C22 C28 C29 142(3) 6_565 . ?
C66 C28 C29 24.7(8) 6_565 . ?
C23 C28 C29 120.7(7) . . ?
C22 C28 C27 44(3) 6_565 . ?
C66 C28 C27 84.1(9) 6_565 . ?
C23 C28 C27 121.1(7) . . ?
C29 C28 C27 108.1(6) . . ?
C22 C28 C21 24(4) 6_565 6_565 ?
C66 C28 C21 112.2(11) 6_565 6_565 ?
C23 C28 C21 96.5(7) . 6_565 ?
C29 C28 C21 136.3(8) . 6_565 ?
C27 C28 C21 28.2(6) . 6_565 ?
C22 C28 Sc1 92(4) 6_565 6_565 ?
C66 C28 Sc1 96.6(10) 6_565 6_565 ?
C23 C28 Sc1 72.2(5) . 6_565 ?
C29 C28 Sc1 99.9(7) . 6_565 ?
C27 C28 Sc1 68.7(5) . 6_565 ?
C21 C28 Sc1 68.5(5) 6_565 6_565 ?
C22 C28 Sc1 102(4) 6_565 . ?
C66 C28 Sc1 100.3(10) 6_565 . ?
C23 C28 Sc1 61.3(5) . . ?
C29 C28 Sc1 97.4(7) . . ?
C27 C28 Sc1 82.8(6) . . ?
C21 C28 Sc1 80.0(5) 6_565 . ?
Sc1 C28 Sc1 14.21(12) 6_565 . ?
C66 C29 C65 149(3) 6_565 6_565 ?
C66 C29 C65 155(3) 6_565 . ?
C65 C29 C65 15.9(7) 6_565 . ?
C66 C29 C30 47.7(13) 6_565 . ?
C65 C29 C30 106.5(11) 6_565 . ?
C65 C29 C30 120.4(7) . . ?
C66 C29 C28 61.0(13) 6_565 . ?
C65 C29 C28 136.1(11) 6_565 . ?
C65 C29 C28 120.4(7) . . ?
C30 C29 C28 108.3(6) . . ?
C66 C29 C22 54.9(12) 6_565 6_565 ?
C65 C29 C22 142.6(13) 6_565 6_565 ?
C65 C29 C22 127.0(9) . 6_565 ?
C30 C29 C22 102.4(7) . 6_565 ?
C28 C29 C22 6.7(6) . 6_565 ?
C66 C29 C67 32.0(12) 6_565 6_565 ?
C65 C29 C67 119.7(12) 6_565 6_565 ?
C65 C29 C67 131.7(9) . 6_565 ?
C30 C29 C67 16.4(6) . 6_565 ?
C28 C29 C67 92.0(7) . 6_565 ?
C22 C29 C67 86.2(8) 6_565 6_565 ?
C66 C29 C29 146(2) 6_565 6_565 ?
C65 C29 C29 41.5(8) 6_565 6_565 ?
C65 C29 C29 25.6(4) . 6_565 ?
C30 C29 C29 141.0(6) . 6_565 ?
C28 C29 C29 95.1(5) . 6_565 ?
C22 C29 C29 101.7(6) 6_565 6_565 ?
C67 C29 C29 145.6(7) 6_565 6_565 ?
C67 C30 C66 104(2) 6_565 6_565 ?
C67 C30 C68 80.4(17) 6_565 6_565 ?
C66 C30 C68 165.0(17) 6_565 6_565 ?
C67 C30 C35 104.4(19) 6_565 . ?
C66 C30 C35 140.5(12) 6_565 . ?
C68 C30 C35 27.4(8) 6_565 . ?
C67 C30 C29 126.4(18) 6_565 . ?
C66 C30 C29 23.4(9) 6_565 . ?
C68 C30 C29 147.2(9) 6_565 . ?
C35 C30 C29 119.8(8) . . ?
C67 C30 C31 20.1(16) 6_565 . ?
C66 C30 C31 83.6(10) 6_565 . ?
C68 C30 C31 100.1(10) 6_565 . ?
C35 C30 C31 122.4(10) . . ?
C29 C30 C31 106.5(7) . . ?
C67 C30 C65 146(2) 6_565 6_565 ?
C66 C30 C65 49.8(8) 6_565 6_565 ?
C68 C30 C65 120.1(9) 6_565 6_565 ?
C35 C30 C65 92.6(6) . 6_565 ?
C29 C30 C65 27.2(5) . 6_565 ?
C31 C30 C65 129.0(7) . 6_565 ?
C67 C30 C69 123.7(18) 6_565 6_565 ?
C66 C30 C69 127.8(12) 6_565 6_565 ?
C68 C30 C69 44.0(5) 6_565 6_565 ?
C35 C30 C69 19.9(6) . 6_565 ?
C29 C30 C69 104.9(7) . 6_565 ?
C31 C30 C69 142.3(9) . 6_565 ?
C65 C30 C69 78.0(6) 6_565 6_565 ?
C67 C30 Sc2 96(2) 6_565 6_565 ?
C66 C30 Sc2 101.1(12) 6_565 6_565 ?
C68 C30 Sc2 64.0(8) 6_565 6_565 ?
C35 C30 Sc2 48.6(6) . 6_565 ?
C29 C30 Sc2 91.8(7) . 6_565 ?
C31 C30 Sc2 101.7(9) . 6_565 ?
C65 C30 Sc2 73.2(4) 6_565 6_565 ?
C69 C30 Sc2 56.8(4) 6_565 6_565 ?
C15 C31 C67 123(2) 6_565 6_565 ?
C15 C31 C27 107.3(18) 6_565 . ?
C67 C31 C27 124.3(15) 6_565 . ?
C15 C31 C32 20.4(17) 6_565 . ?
C67 C31 C32 104.1(17) 6_565 . ?
C27 C31 C32 119.6(14) . . ?
C15 C31 C30 137.4(19) 6_565 . ?
C67 C31 C30 15.5(12) 6_565 . ?
C27 C31 C30 109.0(7) . . ?
C32 C31 C30 117.7(12) . . ?
C15 C31 C16 59.9(14) 6_565 6_565 ?
C67 C31 C16 161(2) 6_565 6_565 ?
C27 C31 C16 47.5(8) . 6_565 ?
C32 C31 C16 74.9(12) . 6_565 ?
C30 C31 C16 151.8(10) . 6_565 ?
C15 C31 C66 162(3) 6_565 6_565 ?
C67 C31 C66 55.3(12) 6_565 6_565 ?
C27 C31 C66 69.3(6) . 6_565 ?
C32 C31 C66 145.8(12) . 6_565 ?
C30 C31 C66 39.8(5) . 6_565 ?
C16 C31 C66 115.4(10) 6_565 6_565 ?
C14 C32 C15 161(4) 6_565 6_565 ?
C14 C32 C33 63(2) 6_565 . ?
C15 C32 C33 136(2) 6_565 . ?
C14 C32 C31 173(3) 6_565 . ?
C15 C32 C31 19.4(16) 6_565 . ?
C33 C32 C31 118.6(16) . . ?
C14 C32 C46 63(2) 6_565 . ?
C15 C32 C46 101(2) 6_565 . ?
C33 C32 C46 119.6(8) . . ?
C31 C32 C46 113.3(14) . . ?
C14 C32 C9 48(2) 6_565 6_565 ?
C15 C32 C9 151(3) 6_565 6_565 ?
C33 C32 C9 14.8(7) . 6_565 ?
C31 C32 C9 132.6(16) . 6_565 ?
C46 C32 C9 105.4(10) . 6_565 ?
C14 C32 C13 44.8(19) 6_565 6_565 ?
C15 C32 C13 119(2) 6_565 6_565 ?
C33 C32 C13 102.4(9) . 6_565 ?
C31 C32 C13 130.6(15) . 6_565 ?
C46 C32 C13 17.9(6) . 6_565 ?
C9 C32 C13 87.9(10) 6_565 6_565 ?
C14 C32 C16 121(3) 6_565 6_565 ?
C15 C32 C16 42.5(15) 6_565 6_565 ?
C33 C32 C16 162.8(16) . 6_565 ?
C31 C32 C16 56.1(9) . 6_565 ?
C46 C32 C16 58.5(9) . 6_565 ?
C9 C32 C16 158.5(14) 6_565 6_565 ?
C13 C32 C16 76.4(10) 6_565 6_565 ?
C14 C32 C67 153(3) 6_565 6_565 ?
C15 C32 C67 45.5(16) 6_565 6_565 ?
C33 C32 C67 91.7(13) . 6_565 ?
C31 C32 C67 26.9(7) . 6_565 ?
C46 C32 C67 134.8(14) . 6_565 ?
C9 C32 C67 105.8(13) 6_565 6_565 ?
C13 C32 C67 148.4(14) 6_565 6_565 ?
C16 C32 C67 81.8(9) 6_565 6_565 ?
C9 C33 C14 96(3) 6_565 6_565 ?
C9 C33 C8 100(3) 6_565 6_565 ?
C14 C33 C8 162.7(17) 6_565 6_565 ?
C9 C33 C32 125(3) 6_565 . ?
C14 C33 C32 29.4(10) 6_565 . ?
C8 C33 C32 133.5(14) 6_565 . ?
C9 C33 C34 107(2) 6_565 . ?
C14 C33 C34 153.1(15) 6_565 . ?
C8 C33 C34 10.4(10) 6_565 . ?
C32 C33 C34 124.9(13) . . ?
C9 C33 C45 10(4) 6_565 . ?
C14 C33 C45 94.0(10) 6_565 . ?
C8 C33 C45 101.1(9) 6_565 . ?
C32 C33 C45 121.9(8) . . ?
C34 C33 C45 106.4(7) . . ?
C9 C33 C15 141(3) 6_565 6_565 ?
C14 C33 C15 45.4(8) 6_565 6_565 ?
C8 C33 C15 117.6(11) 6_565 6_565 ?
C32 C33 C15 16.0(9) . 6_565 ?
C34 C33 C15 109.4(9) . 6_565 ?
C45 C33 C15 136.9(8) . 6_565 ?
C9 C33 C10 16(4) 6_565 6_565 ?
C14 C33 C10 94.2(11) 6_565 6_565 ?
C8 C33 C10 99.9(11) 6_565 6_565 ?
C32 C33 C10 120.7(8) . 6_565 ?
C34 C33 C10 104.1(8) . 6_565 ?
C45 C33 C10 6.4(9) . 6_565 ?
C15 C33 C10 134.7(9) 6_565 6_565 ?
C9 C33 C68 142(3) 6_565 6_565 ?
C14 C33 C68 120.1(13) 6_565 6_565 ?
C8 C33 C68 42.8(7) 6_565 6_565 ?
C32 C33 C68 90.7(11) . 6_565 ?
C34 C33 C68 35.1(6) . 6_565 ?
C45 C33 C68 140.2(8) . 6_565 ?
C15 C33 C68 74.9(7) 6_565 6_565 ?
C10 C33 C68 136.6(10) 6_565 6_565 ?
C9 C33 Sc2 105(3) 6_565 6_565 ?
C14 C33 Sc2 110.8(13) 6_565 6_565 ?
C8 C33 Sc2 59.3(11) 6_565 6_565 ?
C32 C33 Sc2 95.9(12) . 6_565 ?
C34 C33 Sc2 50.4(7) . 6_565 ?
C45 C33 Sc2 97.0(8) . 6_565 ?
C15 C33 Sc2 87.8(7) 6_565 6_565 ?
C10 C33 Sc2 90.9(7) 6_565 6_565 ?
C68 C33 Sc2 54.1(5) 6_565 6_565 ?
C8 C34 C68 129(4) 6_565 6_565 ?
C8 C34 C7 97(4) 6_565 6_565 ?
C68 C34 C7 128.6(14) 6_565 6_565 ?
C8 C34 C39 83(4) 6_565 . ?
C68 C34 C39 147.3(10) 6_565 . ?
C7 C34 C39 22.6(8) 6_565 . ?
C8 C34 C35 155(4) 6_565 . ?
C68 C34 C35 26.8(9) 6_565 . ?
C7 C34 C35 104.2(9) 6_565 . ?
C39 C34 C35 120.7(7) . . ?
C8 C34 C33 52(4) 6_565 . ?
C68 C34 C33 99.7(11) 6_565 . ?
C7 C34 C33 129.4(10) 6_565 . ?
C39 C34 C33 106.9(7) . . ?
C35 C34 C33 118.2(11) . . ?
C8 C34 C9 43(4) 6_565 6_565 ?
C68 C34 C9 117.2(13) 6_565 6_565 ?
C7 C34 C9 112.3(12) 6_565 6_565 ?
C39 C34 C9 90.1(8) . 6_565 ?
C35 C34 C9 133.9(12) . 6_565 ?
C33 C34 C9 17.5(7) . 6_565 ?
C8 C34 C69 157(5) 6_565 6_565 ?
C68 C34 C69 45.2(7) 6_565 6_565 ?
C7 C34 C69 83.5(9) 6_565 6_565 ?
C39 C34 C69 103.1(6) . 6_565 ?
C35 C34 C69 23.1(6) . 6_565 ?
C33 C34 C69 141.3(10) . 6_565 ?
C9 C34 C69 156.3(12) 6_565 6_565 ?
C8 C34 C70 137(4) 6_565 6_565 ?
C68 C34 C70 85.9(10) 6_565 6_565 ?
C7 C34 C70 42.9(6) 6_565 6_565 ?
C39 C34 C70 62.6(5) . 6_565 ?
C35 C34 C70 61.5(6) . 6_565 ?
C33 C34 C70 158.8(9) . 6_565 ?
C9 C34 C70 149.0(11) 6_565 6_565 ?
C69 C34 C70 40.8(4) 6_565 6_565 ?
C8 C34 Sc2 138(5) 6_565 6_565 ?
C68 C34 Sc2 80.1(10) 6_565 6_565 ?
C7 C34 Sc2 78.1(8) 6_565 6_565 ?
C39 C34 Sc2 77.2(6) . 6_565 ?
C35 C34 Sc2 60.1(6) . 6_565 ?
C33 C34 Sc2 99.3(8) . 6_565 ?
C9 C34 Sc2 100.5(10) 6_565 6_565 ?
C69 C34 Sc2 64.3(5) 6_565 6_565 ?
C70 C34 Sc2 61.3(5) 6_565 6_565 ?
C68 C35 C69 137(2) 6_565 6_565 ?
C68 C35 C30 74.0(16) 6_565 . ?
C69 C35 C30 126.5(13) 6_565 . ?
C68 C35 C34 53.3(15) 6_565 . ?
C69 C35 C34 115.7(12) 6_565 . ?
C30 C35 C34 117.1(10) . . ?
C68 C35 C36 165(2) 6_565 . ?
C69 C35 C36 29.9(11) 6_565 . ?
C30 C35 C36 119.8(7) . . ?
C34 C35 C36 118.3(7) . . ?
C68 C35 C67 54.8(15) 6_565 6_565 ?
C69 C35 C67 148.2(15) 6_565 6_565 ?
C30 C35 C67 22.6(7) . 6_565 ?
C34 C35 C67 94.5(10) . 6_565 ?
C36 C35 C67 140.2(9) . 6_565 ?
C68 C35 C8 49.3(13) 6_565 6_565 ?
C69 C35 C8 117.7(13) 6_565 6_565 ?
C30 C35 C8 114.4(10) . 6_565 ?
C34 C35 C8 4.1(7) . 6_565 ?
C36 C35 C8 122.0(8) . 6_565 ?
C67 C35 C8 91.8(9) 6_565 6_565 ?
C68 C35 C64 159.3(18) 6_565 6_565 ?
C69 C35 C64 49.0(10) 6_565 6_565 ?
C30 C35 C64 87.9(6) . 6_565 ?
C34 C35 C64 147.1(8) . 6_565 ?
C36 C35 C64 32.0(4) . 6_565 ?
C67 C35 C64 109.2(8) 6_565 6_565 ?
C8 C35 C64 151.2(10) 6_565 6_565 ?
C68 C35 C70 122.4(17) 6_565 6_565 ?
C69 C35 C70 46.7(9) 6_565 6_565 ?
C30 C35 C70 162.7(9) . 6_565 ?
C34 C35 C70 74.6(6) . 6_565 ?
C36 C35 C70 44.9(5) . 6_565 ?
C67 C35 C70 163.4(11) 6_565 6_565 ?
C8 C35 C70 77.9(6) 6_565 6_565 ?
C64 C35 C70 76.8(7) 6_565 6_565 ?
C68 C35 Sc2 117(2) 6_565 6_565 ?
C69 C35 Sc2 98.2(12) 6_565 6_565 ?
C30 C35 Sc2 98.8(8) . 6_565 ?
C34 C35 Sc2 80.0(7) . 6_565 ?
C36 C35 Sc2 70.0(6) . 6_565 ?
C67 C35 Sc2 96.5(9) 6_565 6_565 ?
C8 C35 Sc2 83.4(8) 6_565 6_565 ?
C64 C35 Sc2 75.1(6) 6_565 6_565 ?
C70 C35 Sc2 69.6(5) 6_565 6_565 ?
C69 C36 C64 101.6(12) 6_565 6_565 ?
C69 C36 C70 77.4(11) 6_565 6_565 ?
C64 C36 C70 173.0(15) 6_565 6_565 ?
C69 C36 C64 130.4(11) 6_565 . ?
C64 C36 C64 28.9(10) 6_565 . ?
C70 C36 C64 151.7(9) 6_565 . ?
C69 C36 C36 170.0(9) 6_565 6_565 ?
C64 C36 C36 68.6(10) 6_565 6_565 ?
C70 C36 C36 112.5(7) 6_565 6_565 ?
C64 C36 C36 39.7(4) . 6_565 ?
C69 C36 C37 121.1(11) 6_565 . ?
C64 C36 C37 136.6(12) 6_565 . ?
C70 C36 C37 43.7(7) 6_565 . ?
C64 C36 C37 108.2(7) . . ?
C36 C36 C37 68.9(4) 6_565 . ?
C69 C36 C35 30.8(11) 6_565 . ?
C64 C36 C35 93.3(11) 6_565 . ?
C70 C36 C35 82.3(8) 6_565 . ?
C64 C36 C35 118.3(7) . . ?
C36 C36 C35 147.1(6) 6_565 . ?
C37 C36 C35 118.8(7) . . ?
C69 C36 C37 133.3(12) 6_565 6_565 ?
C64 C36 C37 124.6(14) 6_565 6_565 ?
C70 C36 C37 55.9(5) 6_565 6_565 ?
C64 C36 C37 96.0(7) . 6_565 ?
C36 C36 C37 56.6(5) 6_565 6_565 ?
C37 C36 C37 12.2(6) . 6_565 ?
C35 C36 C37 128.5(8) . 6_565 ?
C69 C36 Sc2 95.4(14) 6_565 6_565 ?
C64 C36 Sc2 94.7(10) 6_565 6_565 ?
C70 C36 Sc2 78.5(7) 6_565 6_565 ?
C64 C36 Sc2 91.8(7) . 6_565 ?
C36 C36 Sc2 87.3(3) 6_565 6_565 ?
C37 C36 Sc2 75.1(5) . 6_565 ?
C35 C36 Sc2 66.4(6) . 6_565 ?
C37 C36 Sc2 76.0(5) 6_565 6_565 ?
C69 C36 Sc2 125.6(14) 6_565 . ?
C64 C36 Sc2 83.2(9) 6_565 . ?
C70 C36 Sc2 91.7(7) 6_565 . ?
C64 C36 Sc2 68.4(6) . . ?
C36 C36 Sc2 56.5(3) 6_565 . ?
C37 C36 Sc2 66.4(5) . . ?
C35 C36 Sc2 95.4(7) . . ?
C37 C36 Sc2 61.1(5) 6_565 . ?
Sc2 C36 Sc2 30.74(18) 6_565 . ?
C37 C37 C70 171.5(6) 6_565 6_565 ?
C37 C37 C70 6.3(4) 6_565 . ?
C70 C37 C70 165.2(10) 6_565 . ?
C37 C37 C38 114.6(4) 6_565 . ?
C70 C37 C38 73.3(7) 6_565 . ?
C70 C37 C38 120.4(7) . . ?
C37 C37 C36 111.1(4) 6_565 . ?
C70 C37 C36 60.5(7) 6_565 . ?
C70 C37 C36 104.9(6) . . ?
C38 C37 C36 123.5(7) . . ?
C37 C37 C38 53.2(6) 6_565 6_565 ?
C70 C37 C38 134.5(10) 6_565 6_565 ?
C70 C37 C38 59.0(6) . 6_565 ?
C38 C37 C38 61.4(8) . 6_565 ?
C36 C37 C38 146.5(8) . 6_565 ?
C37 C37 C36 56.6(5) 6_565 6_565 ?
C70 C37 C36 115.0(8) 6_565 6_565 ?
C70 C37 C36 50.4(6) . 6_565 ?
C38 C37 C36 149.0(8) . 6_565 ?
C36 C37 C36 54.5(7) . 6_565 ?
C38 C37 C36 103.0(9) 6_565 6_565 ?
C37 C37 C69 132.0(4) 6_565 6_565 ?
C70 C37 C69 39.6(6) 6_565 6_565 ?
C70 C37 C69 125.8(7) . 6_565 ?
C38 C37 C69 106.3(7) . 6_565 ?
C36 C37 C69 20.9(5) . 6_565 ?
C38 C37 C69 153.3(7) 6_565 6_565 ?
C36 C37 C69 75.4(4) 6_565 6_565 ?
C37 C37 Sc2 101.5(3) 6_565 6_565 ?
C70 C37 Sc2 76.7(9) 6_565 6_565 ?
C70 C37 Sc2 100.1(7) . 6_565 ?
C38 C37 Sc2 75.6(5) . 6_565 ?
C36 C37 Sc2 64.1(5) . 6_565 ?
C38 C37 Sc2 88.5(5) 6_565 6_565 ?
C36 C37 Sc2 77.5(5) 6_565 6_565 ?
C69 C37 Sc2 65.0(4) 6_565 6_565 ?
C37 C37 Sc2 69.2(3) 6_565 . ?
C70 C37 Sc2 108.6(9) 6_565 . ?
C70 C37 Sc2 68.0(6) . . ?
C38 C37 Sc2 89.4(6) . . ?
C36 C37 Sc2 77.3(5) . . ?
C38 C37 Sc2 69.5(5) 6_565 . ?
C36 C37 Sc2 59.6(5) 6_565 . ?
C69 C37 Sc2 87.8(4) 6_565 . ?
Sc2 C37 Sc2 32.26(15) 6_565 . ?
C6 C38 C1 62.4(9) 6_565 6_565 ?
C6 C38 C37 161.0(9) 6_565 . ?
C1 C38 C37 127.5(8) 6_565 . ?
C6 C38 C7 69.1(9) 6_565 6_565 ?
C1 C38 C7 131.3(11) 6_565 6_565 ?
C37 C38 C7 97.8(8) . 6_565 ?
C6 C38 C70 125.3(10) 6_565 6_565 ?
C1 C38 C70 167.3(10) 6_565 6_565 ?
C37 C38 C70 41.9(7) . 6_565 ?
C7 C38 C70 56.5(6) 6_565 6_565 ?
C6 C38 C39 48.8(7) 6_565 . ?
C1 C38 C39 110.2(9) 6_565 . ?
C37 C38 C39 115.9(6) . . ?
C7 C38 C39 21.4(7) 6_565 . ?
C70 C38 C39 76.5(7) 6_565 . ?
C6 C38 C1 71.4(7) 6_565 . ?
C1 C38 C1 9.2(8) 6_565 . ?
C37 C38 C1 118.4(6) . . ?
C7 C38 C1 139.9(9) 6_565 . ?
C70 C38 C1 159.2(8) 6_565 . ?
C39 C38 C1 118.5(6) . . ?
C6 C38 C38 123.4(7) 6_565 6_565 ?
C1 C38 C38 62.4(7) 6_565 6_565 ?
C37 C38 C38 65.4(4) . 6_565 ?
C7 C38 C38 158.9(6) 6_565 6_565 ?
C70 C38 C38 107.2(6) 6_565 6_565 ?
C39 C38 C38 157.2(6) . 6_565 ?
C1 C38 C38 53.2(4) . 6_565 ?
C6 C38 C37 163.9(8) 6_565 6_565 ?
C1 C38 C37 115.4(10) 6_565 6_565 ?
C37 C38 C37 12.2(7) . 6_565 ?
C7 C38 C37 109.6(9) 6_565 6_565 ?
C70 C38 C37 54.0(6) 6_565 6_565 ?
C39 C38 C37 126.7(7) . 6_565 ?
C1 C38 C37 106.2(7) . 6_565 ?
C38 C38 C37 53.2(6) 6_565 6_565 ?
C6 C38 Sc2 95.4(6) 6_565 6_565 ?
C1 C38 Sc2 103.8(6) 6_565 6_565 ?
C37 C38 Sc2 67.3(5) . 6_565 ?
C7 C38 Sc2 75.4(7) 6_565 6_565 ?
C70 C38 Sc2 66.9(6) 6_565 6_565 ?
C39 C38 Sc2 74.6(5) . 6_565 ?
C1 C38 Sc2 101.7(5) . 6_565 ?
C38 C38 Sc2 86.0(2) 6_565 6_565 ?
C37 C38 Sc2 69.2(4) 6_565 6_565 ?
C6 C38 Sc2 109.6(6) 6_565 . ?
C1 C38 Sc2 89.3(6) 6_565 . ?
C37 C38 Sc2 58.5(4) . . ?
C7 C38 Sc2 102.6(7) 6_565 . ?
C70 C38 Sc2 78.6(6) 6_565 . ?
C39 C38 Sc2 101.6(6) . . ?
C1 C38 Sc2 84.0(5) . . ?
C38 C38 Sc2 58.4(2) 6_565 . ?
C37 C38 Sc2 54.4(4) 6_565 . ?
Sc2 C38 Sc2 27.59(13) 6_565 . ?
C7 C39 C6 124(2) 6_565 6_565 ?
C7 C39 C40 168(3) 6_565 . ?
C6 C39 C40 63.3(8) 6_565 . ?
C7 C39 C8 76.1(17) 6_565 6_565 ?
C6 C39 C8 157.4(14) 6_565 6_565 ?
C40 C39 C8 99.4(9) . 6_565 ?
C7 C39 C34 68.7(18) 6_565 . ?
C6 C39 C34 157.2(12) 6_565 . ?
C40 C39 C34 108.6(7) . . ?
C8 C39 C34 11.9(9) 6_565 . ?
C7 C39 C38 69.4(19) 6_565 . ?
C6 C39 C38 58.1(8) 6_565 . ?
C40 C39 C38 120.4(7) . . ?
C8 C39 C38 132.4(9) 6_565 . ?
C34 C39 C38 120.6(7) . . ?
C7 C39 C70 24.9(19) 6_565 6_565 ?
C6 C39 C70 109.3(11) 6_565 6_565 ?
C40 C39 C70 167.5(10) . 6_565 ?
C8 C39 C70 84.7(7) 6_565 6_565 ?
C34 C39 C70 74.1(6) . 6_565 ?
C38 C39 C70 51.2(5) . 6_565 ?
C7 C39 C5 169(2) 6_565 6_565 ?
C6 C39 C5 45.7(6) 6_565 6_565 ?
C40 C39 C5 19.0(6) . 6_565 ?
C8 C39 C5 114.7(10) 6_565 6_565 ?
C34 C39 C5 122.0(8) . 6_565 ?
C38 C39 C5 101.5(7) . 6_565 ?
C70 C39 C5 150.1(8) 6_565 6_565 ?
C7 C39 Sc2 81(2) 6_565 6_565 ?
C6 C39 Sc2 95.0(8) 6_565 6_565 ?
C40 C39 Sc2 109.0(8) . 6_565 ?
C8 C39 Sc2 76.2(8) 6_565 6_565 ?
C34 C39 Sc2 66.5(6) . 6_565 ?
C38 C39 Sc2 67.3(5) . 6_565 ?
C70 C39 Sc2 60.4(5) 6_565 6_565 ?
C5 C39 Sc2 100.8(6) 6_565 6_565 ?
C5 C40 C10 84.2(15) 6_565 6_565 ?
C5 C40 C6 78.1(14) 6_565 6_565 ?
C10 C40 C6 148.2(13) 6_565 6_565 ?
C5 C40 C39 127.1(14) 6_565 . ?
C10 C40 C39 130.8(11) 6_565 . ?
C6 C40 C39 51.0(6) 6_565 . ?
C5 C40 C45 107.2(13) 6_565 . ?
C10 C40 C45 23.6(9) 6_565 . ?
C6 C40 C45 149.0(11) 6_565 . ?
C39 C40 C45 110.1(7) . . ?
C5 C40 C41 14.2(11) 6_565 . ?
C10 C40 C41 96.7(10) 6_565 . ?
C6 C40 C41 70.3(6) 6_565 . ?
C39 C40 C41 121.2(7) . . ?
C45 C40 C41 120.1(7) . . ?
C5 C40 C9 130.1(16) 6_565 6_565 ?
C10 C40 C9 50.8(9) 6_565 6_565 ?
C6 C40 C9 127.8(10) 6_565 6_565 ?
C39 C40 C9 82.4(7) . 6_565 ?
C45 C40 C9 27.9(6) . 6_565 ?
C41 C40 C9 144.2(10) . 6_565 ?
C5 C40 C7 130.0(15) 6_565 6_565 ?
C10 C40 C7 131.0(12) 6_565 6_565 ?
C6 C40 C7 53.3(6) 6_565 6_565 ?
C39 C40 C7 3.5(7) . 6_565 ?
C45 C40 C7 109.5(7) . 6_565 ?
C41 C40 C7 123.5(7) . 6_565 ?
C9 C40 C7 81.6(7) 6_565 6_565 ?
C5 C41 C4 111.1(18) 6_565 6_565 ?
C5 C41 C2 122.2(15) 6_565 . ?
C4 C41 C2 87.5(11) 6_565 . ?
C5 C41 C42 104.8(13) 6_565 . ?
C4 C41 C42 24.3(9) 6_565 . ?
C2 C41 C42 109.9(7) . . ?
C5 C41 C40 15.7(12) 6_565 . ?
C4 C41 C40 126.8(11) 6_565 . ?
C2 C41 C40 119.1(7) . . ?
C42 C41 C40 118.4(6) . . ?
C5 C41 C6 60.7(12) 6_565 6_565 ?
C4 C41 C6 138.1(12) 6_565 6_565 ?
C2 C41 C6 69.2(6) . 6_565 ?
C42 C41 C6 155.8(8) . 6_565 ?
C40 C41 C6 51.4(6) . 6_565 ?
C5 C41 C3 138.2(15) 6_565 6_565 ?
C4 C41 C3 47.3(9) 6_565 6_565 ?
C2 C41 C3 41.9(5) . 6_565 ?
C42 C41 C3 68.2(5) . 6_565 ?
C40 C41 C3 147.8(8) . 6_565 ?
C6 C41 C3 108.6(8) 6_565 6_565 ?
C5 C41 Sc3 78.4(12) 6_565 . ?
C4 C41 Sc3 49.9(9) 6_565 . ?
C2 C41 Sc3 73.9(5) . . ?
C42 C41 Sc3 67.8(5) . . ?
C40 C41 Sc3 91.5(6) . . ?
C6 C41 Sc3 89.4(5) 6_565 . ?
C3 C41 Sc3 60.5(4) 6_565 . ?
C4 C42 C62 109.1(18) 6_565 6_565 ?
C4 C42 C41 37.4(12) 6_565 . ?
C62 C42 C41 127.7(12) 6_565 . ?
C4 C42 C43 119.1(16) 6_565 . ?
C62 C42 C43 25.2(9) 6_565 . ?
C41 C42 C43 120.1(8) . . ?
C4 C42 C63 74.7(14) 6_565 . ?
C62 C42 C63 82.9(10) 6_565 . ?
C41 C42 C63 108.9(7) . . ?
C43 C42 C63 107.7(7) . . ?
C4 C42 C5 49.6(13) 6_565 6_565 ?
C62 C42 C5 108.1(12) 6_565 6_565 ?
C41 C42 C5 23.7(6) . 6_565 ?
C43 C42 C5 96.6(8) . 6_565 ?
C63 C42 C5 124.0(8) . 6_565 ?
C4 C42 C3 36.2(14) 6_565 6_565 ?
C62 C42 C3 110.2(11) 6_565 6_565 ?
C41 C42 C3 66.9(5) . 6_565 ?
C43 C42 C3 132.9(9) . 6_565 ?
C63 C42 C3 42.1(4) . 6_565 ?
C5 C42 C3 84.7(6) 6_565 6_565 ?
C4 C42 Sc3 51.7(12) 6_565 . ?
C62 C42 Sc3 57.4(9) 6_565 . ?
C41 C42 Sc3 79.0(6) . . ?
C43 C42 Sc3 72.0(7) . . ?
C63 C42 Sc3 69.0(5) . . ?
C5 C42 Sc3 72.2(5) 6_565 . ?
C3 C42 Sc3 63.6(4) 6_565 . ?
C62 C43 C11 138(4) 6_565 6_565 ?
C62 C43 C59 60.8(15) 6_565 . ?
C11 C43 C59 115.5(14) 6_565 . ?
C62 C43 C42 48.4(14) 6_565 . ?
C11 C43 C42 123.6(14) 6_565 . ?
C59 C43 C42 108.1(7) . . ?
C62 C43 C44 138(3) 6_565 . ?
C11 C43 C44 4.1(12) 6_565 . ?
C59 C43 C44 119.4(8) . . ?
C42 C43 C44 119.9(7) . . ?
C62 C43 C4 45.4(14) 6_565 6_565 ?
C11 C43 C4 111.9(16) 6_565 6_565 ?
C59 C43 C4 105.4(8) . 6_565 ?
C42 C43 C4 18.4(5) . 6_565 ?
C44 C43 C4 108.9(8) . 6_565 ?
C62 C43 C61 41.6(14) 6_565 6_565 ?
C11 C43 C61 125.0(17) 6_565 6_565 ?
C59 C43 C61 19.4(5) . 6_565 ?
C42 C43 C61 89.6(6) . 6_565 ?
C44 C43 C61 128.3(10) . 6_565 ?
C4 C43 C61 86.0(7) 6_565 6_565 ?
C62 C43 C12 129(2) 6_565 6_565 ?
C11 C43 C12 36.0(9) 6_565 6_565 ?
C59 C43 C12 81.4(7) . 6_565 ?
C42 C43 C12 153.8(11) . 6_565 ?
C44 C43 C12 40.1(6) . 6_565 ?
C4 C43 C12 136.4(11) 6_565 6_565 ?
C61 C43 C12 95.4(7) 6_565 6_565 ?
C62 C43 C10 114(2) 6_565 6_565 ?
C11 C43 C10 41.5(10) 6_565 6_565 ?
C59 C43 C10 143.2(11) . 6_565 ?
C42 C43 C10 82.3(7) . 6_565 ?
C44 C43 C10 37.7(6) . 6_565 ?
C4 C43 C10 73.3(7) 6_565 6_565 ?
C61 C43 C10 136.8(11) 6_565 6_565 ?
C12 C43 C10 76.5(7) 6_565 6_565 ?
C62 C43 Sc3 50(2) 6_565 . ?
C11 C43 Sc3 88.5(17) 6_565 . ?
C59 C43 Sc3 70.7(7) . . ?
C42 C43 Sc3 73.4(7) . . ?
C44 C43 Sc3 89.0(8) . . ?
C4 C43 Sc3 56.6(5) 6_565 . ?
C61 C43 Sc3 57.9(6) 6_565 . ?
C12 C43 Sc3 87.6(7) 6_565 . ?
C10 C43 Sc3 79.2(7) 6_565 . ?
C11 C44 C10 102(2) 6_565 6_565 ?
C11 C44 C12 86(2) 6_565 6_565 ?
C10 C44 C12 158.9(19) 6_565 6_565 ?
C11 C44 C47 112(2) 6_565 . ?
C10 C44 C47 139.7(12) 6_565 . ?
C12 C44 C47 25.5(8) 6_565 . ?
C11 C44 C45 124(2) 6_565 . ?
C10 C44 C45 22.1(9) 6_565 . ?
C12 C44 C45 143.0(12) 6_565 . ?
C47 C44 C45 119.2(7) . . ?
C11 C44 C43 6.5(18) 6_565 . ?
C10 C44 C43 96.5(10) 6_565 . ?
C12 C44 C43 92.8(10) 6_565 . ?
C47 C44 C43 118.2(7) . . ?
C45 C44 C43 118.6(7) . . ?
C11 C44 C13 134(2) 6_565 6_565 ?
C10 C44 C13 116.7(12) 6_565 6_565 ?
C12 C44 C13 49.0(9) 6_565 6_565 ?
C47 C44 C13 23.7(6) . 6_565 ?
C45 C44 C13 95.6(7) . 6_565 ?
C43 C44 C13 140.6(8) . 6_565 ?
C11 C44 C62 14(2) 6_565 6_565 ?
C10 C44 C62 90.8(11) 6_565 6_565 ?
C12 C44 C62 94.5(11) 6_565 6_565 ?
C47 C44 C62 118.8(8) . 6_565 ?
C45 C44 C62 112.2(8) . 6_565 ?
C43 C44 C62 12.4(8) . 6_565 ?
C13 C44 C62 138.0(10) 6_565 6_565 ?
C11 C44 Sc3 59(3) 6_565 . ?
C10 C44 Sc3 79.4(11) 6_565 . ?
C12 C44 Sc3 89.2(11) 6_565 . ?
C47 C44 Sc3 100.3(8) . . ?
C45 C44 Sc3 90.7(8) . . ?
C43 C44 Sc3 59.3(7) . . ?
C13 C44 Sc3 104.5(9) 6_565 . ?
C62 C44 Sc3 47.2(6) 6_565 . ?
C10 C45 C9 162(4) 6_565 6_565 ?
C10 C45 C40 65.2(19) 6_565 . ?
C9 C45 C40 108.1(14) 6_565 . ?
C10 C45 C44 57(2) 6_565 . ?
C9 C45 C44 121.7(17) 6_565 . ?
C40 C45 C44 119.9(8) . . ?
C10 C45 C33 156(3) 6_565 . ?
C9 C45 C33 5(2) 6_565 . ?
C40 C45 C33 107.5(7) . . ?
C44 C45 C33 118.9(8) . . ?
C10 C45 C5 40.8(17) 6_565 6_565 ?
C9 C45 C5 128.9(18) 6_565 6_565 ?
C40 C45 C5 25.2(6) . 6_565 ?
C44 C45 C5 94.7(8) . 6_565 ?
C33 C45 C5 126.7(9) . 6_565 ?
C10 C45 C11 42.2(19) 6_565 6_565 ?
C9 C45 C11 134(2) 6_565 6_565 ?
C40 C45 C11 105.3(8) . 6_565 ?
C44 C45 C11 14.7(6) . 6_565 ?
C33 C45 C11 130.7(10) . 6_565 ?
C5 C45 C11 80.1(9) 6_565 6_565 ?
C10 C45 C14 137(3) 6_565 6_565 ?
C9 C45 C14 38.9(13) 6_565 6_565 ?
C40 C45 C14 141.3(9) . 6_565 ?
C44 C45 C14 83.2(7) . 6_565 ?
C33 C45 C14 37.4(6) . 6_565 ?
C5 C45 C14 148.3(12) 6_565 6_565 ?
C11 C45 C14 96.8(9) 6_565 6_565 ?
C13 C46 C17 129(3) 6_565 6_565 ?
C13 C46 C14 82(2) 6_565 6_565 ?
C17 C46 C14 149.1(18) 6_565 6_565 ?
C13 C46 C50 124(2) 6_565 . ?
C17 C46 C50 9.7(14) 6_565 . ?
C14 C46 C50 151.3(15) 6_565 . ?
C13 C46 C47 18(2) 6_565 . ?
C17 C46 C47 115.1(13) 6_565 . ?
C14 C46 C47 94.3(9) 6_565 . ?
C50 C46 C47 108.6(7) . . ?
C13 C46 C32 107(2) 6_565 . ?
C17 C46 C32 124.2(16) 6_565 . ?
C14 C46 C32 25.0(8) 6_565 . ?
C50 C46 C32 126.9(13) . . ?
C47 C46 C32 117.4(8) . . ?
C13 C46 C16 176(3) 6_565 6_565 ?
C17 C46 C16 54.6(9) 6_565 6_565 ?
C14 C46 C16 94.5(11) 6_565 6_565 ?
C50 C46 C16 59.1(8) . 6_565 ?
C47 C46 C16 162.7(12) . 6_565 ?
C32 C46 C16 69.7(9) . 6_565 ?
C13 C46 C15 131(2) 6_565 6_565 ?
C17 C46 C15 99.9(13) 6_565 6_565 ?
C14 C46 C15 49.3(8) 6_565 6_565 ?
C50 C46 C15 103.4(10) . 6_565 ?
C47 C46 C15 140.9(8) . 6_565 ?
C32 C46 C15 24.5(7) . 6_565 ?
C16 C46 C15 45.3(5) 6_565 6_565 ?
C13 C46 C12 24(2) 6_565 6_565 ?
C17 C46 C12 111.1(15) 6_565 6_565 ?
C14 C46 C12 97.2(10) 6_565 6_565 ?
C50 C46 C12 104.0(8) . 6_565 ?
C47 C46 C12 6.4(8) . 6_565 ?
C32 C46 C12 119.1(8) . 6_565 ?
C16 C46 C12 156.3(12) 6_565 6_565 ?
C15 C46 C12 141.3(10) 6_565 6_565 ?
C12 C47 C13 170(4) 6_565 6_565 ?
C12 C47 C46 159(3) 6_565 . ?
C13 C47 C46 11.9(14) 6_565 . ?
C12 C47 C44 65(2) 6_565 . ?
C13 C47 C44 115.7(15) 6_565 . ?
C46 C47 C44 122.4(8) . . ?
C12 C47 C48 57.7(18) 6_565 . ?
C13 C47 C48 117.3(14) 6_565 . ?
C46 C47 C48 106.3(7) . . ?
C44 C47 C48 119.8(8) . . ?
C12 C47 C11 47.2(19) 6_565 6_565 ?
C13 C47 C11 132.8(18) 6_565 6_565 ?
C46 C47 C11 137.7(10) . 6_565 ?
C44 C47 C11 18.0(7) . 6_565 ?
C48 C47 C11 102.3(8) . 6_565 ?
C12 C47 C55 43.3(16) 6_565 6_565 ?
C13 C47 C55 130.7(17) 6_565 6_565 ?
C46 C47 C55 119.2(8) . 6_565 ?
C44 C47 C55 105.2(7) . 6_565 ?
C48 C47 C55 14.8(5) . 6_565 ?
C11 C47 C55 87.5(8) 6_565 6_565 ?
C12 C47 C17 138(2) 6_565 6_565 ?
C13 C47 C17 36.3(10) 6_565 6_565 ?
C46 C47 C17 26.1(6) . 6_565 ?
C44 C47 C17 145.6(10) . 6_565 ?
C48 C47 C17 81.0(7) . 6_565 ?
C11 C47 C17 155.2(13) 6_565 6_565 ?
C55 C47 C17 94.8(8) 6_565 6_565 ?
C12 C47 C14 143(3) 6_565 6_565 ?
C13 C47 C14 35.0(13) 6_565 6_565 ?
C46 C47 C14 42.4(6) . 6_565 ?
C44 C47 C14 80.8(7) . 6_565 ?
C48 C47 C14 142.6(10) . 6_565 ?
C11 C47 C14 97.8(9) 6_565 6_565 ?
C55 C47 C14 148.9(12) 6_565 6_565 ?
C17 C47 C14 68.2(7) 6_565 6_565 ?
C55 C48 C12 103.7(19) 6_565 6_565 ?
C55 C48 C54 83.4(18) 6_565 6_565 ?
C12 C48 C54 161.4(17) 6_565 6_565 ?
C55 C48 C49 118.9(17) 6_565 . ?
C12 C48 C49 132.4(12) 6_565 . ?
C54 C48 C49 35.8(6) 6_565 . ?
C55 C48 C58 11(2) 6_565 . ?
C12 C48 C58 97.1(10) 6_565 . ?
C54 C48 C58 87.0(8) 6_565 . ?
C49 C48 C58 121.2(7) . . ?
C55 C48 C47 128.2(18) 6_565 . ?
C12 C48 C47 25.0(9) 6_565 . ?
C54 C48 C47 142.2(10) 6_565 . ?
C49 C48 C47 108.2(7) . . ?
C58 C48 C47 120.6(8) . . ?
C55 C48 C56 13(2) 6_565 6_565 ?
C12 C48 C56 99.5(11) 6_565 6_565 ?
C54 C48 C56 83.5(9) 6_565 6_565 ?
C49 C48 C56 117.1(7) . 6_565 ?
C58 C48 C56 4.6(8) . 6_565 ?
C47 C48 C56 122.3(8) . 6_565 ?
C55 C48 C13 148(2) 6_565 6_565 ?
C12 C48 C13 47.7(8) 6_565 6_565 ?
C54 C48 C13 119.9(10) 6_565 6_565 ?
C49 C48 C13 85.3(7) . 6_565 ?
C58 C48 C13 138.9(10) . 6_565 ?
C47 C48 C13 23.0(6) . 6_565 ?
C56 C48 C13 139.0(10) 6_565 6_565 ?
C18 C49 C54 135(2) 6_565 6_565 ?
C18 C49 C48 155.5(15) 6_565 . ?
C54 C49 C48 68.6(10) 6_565 . ?
C18 C49 C50 47.3(13) 6_565 . ?
C54 C49 C50 168.0(16) 6_565 . ?
C48 C49 C50 108.3(7) . . ?
C18 C49 C52 78.0(14) 6_565 . ?
C54 C49 C52 57.4(11) 6_565 . ?
C48 C49 C52 122.2(6) . . ?
C50 C49 C52 120.1(7) . . ?
C18 C49 C17 59.8(12) 6_565 6_565 ?
C54 C49 C17 161.5(15) 6_565 6_565 ?
C48 C49 C17 95.9(7) . 6_565 ?
C50 C49 C17 12.6(6) . 6_565 ?
C52 C49 C17 131.4(7) . 6_565 ?
C18 C49 C55 169.1(18) 6_565 6_565 ?
C54 C49 C55 51.1(9) 6_565 6_565 ?
C48 C49 C55 17.6(6) . 6_565 ?
C50 C49 C55 124.8(8) . 6_565 ?
C52 C49 C55 105.0(7) . 6_565 ?
C17 C49 C55 112.6(9) 6_565 6_565 ?
C17 C50 C18 156(3) 6_565 6_565 ?
C17 C50 C46 22(3) 6_565 . ?
C18 C50 C46 139.6(12) 6_565 . ?
C17 C50 C49 124(3) 6_565 . ?
C18 C50 C49 32.3(9) 6_565 . ?
C46 C50 C49 107.9(7) . . ?
C17 C50 C26 110(3) 6_565 . ?
C18 C50 C26 92.9(11) 6_565 . ?
C46 C50 C26 116.6(13) . . ?
C49 C50 C26 121.1(8) . . ?
C17 C50 C16 61(3) 6_565 6_565 ?
C18 C50 C16 141.8(16) 6_565 6_565 ?
C46 C50 C16 70.2(9) . 6_565 ?
C49 C50 C16 158.9(15) . 6_565 ?
C26 C50 C16 49.4(8) . 6_565 ?
C17 C50 C13 33(2) 6_565 6_565 ?
C18 C50 C13 125.2(14) 6_565 6_565 ?
C46 C50 C13 15.7(7) . 6_565 ?
C49 C50 C13 93.0(8) . 6_565 ?
C26 C50 C13 131.1(14) . 6_565 ?
C16 C50 C13 85.9(10) 6_565 6_565 ?
C17 C50 C19 162(3) 6_565 6_565 ?
C18 C50 C19 40.5(8) 6_565 6_565 ?
C46 C50 C19 155.8(15) . 6_565 ?
C49 C50 C19 71.0(5) . 6_565 ?
C26 C50 C19 52.5(5) . 6_565 ?
C16 C50 C19 101.8(9) 6_565 6_565 ?
C13 C50 C19 154.5(13) 6_565 6_565 ?
C17 C50 Sc1 111(4) 6_565 6_565 ?
C18 C50 Sc1 78.4(13) 6_565 6_565 ?
C46 C50 Sc1 98.7(12) . 6_565 ?
C49 C50 Sc1 87.4(8) . 6_565 ?
C26 C50 Sc1 50.6(7) . 6_565 ?
C16 C50 Sc1 72.4(8) 6_565 6_565 ?
C13 C50 Sc1 103.6(11) 6_565 6_565 ?
C19 C50 Sc1 57.2(5) 6_565 6_565 ?
C51 C51 C19 161.7(7) 6_565 6_565 ?
C51 C51 C25 119.9(4) 6_565 . ?
C19 C51 C25 42.0(7) 6_565 . ?
C51 C51 C19 12.8(5) 6_565 . ?
C19 C51 C19 149.0(11) 6_565 . ?
C25 C51 C19 107.2(7) . . ?
C51 C51 C52 110.8(4) 6_565 . ?
C19 C51 C52 83.6(7) 6_565 . ?
C25 C51 C52 120.4(6) . . ?
C19 C51 C52 120.5(6) . . ?
C51 C51 C25 46.9(5) 6_565 6_565 ?
C19 C51 C25 115.0(8) 6_565 6_565 ?
C25 C51 C25 73.0(7) . 6_565 ?
C19 C51 C25 34.2(5) . 6_565 ?
C52 C51 C25 145.0(7) . 6_565 ?
C51 C51 C52 54.9(5) 6_565 6_565 ?
C19 C51 C52 138.1(10) 6_565 6_565 ?
C25 C51 C52 152.3(8) . 6_565 ?
C19 C51 C52 65.2(6) . 6_565 ?
C52 C51 C52 55.9(7) . 6_565 ?
C25 C51 C52 96.4(8) 6_565 6_565 ?
C51 C51 C20 122.9(4) 6_565 6_565 ?
C19 C51 C20 39.4(5) 6_565 6_565 ?
C25 C51 C20 5.4(5) . 6_565 ?
C19 C51 C20 110.4(6) . 6_565 ?
C52 C51 C20 120.3(6) . 6_565 ?
C25 C51 C20 76.2(4) 6_565 6_565 ?
C52 C51 C20 157.5(6) 6_565 6_565 ?
C51 C51 Sc1 93.3(2) 6_565 6_565 ?
C19 C51 Sc1 75.0(8) 6_565 6_565 ?
C25 C51 Sc1 59.1(5) . 6_565 ?
C19 C51 Sc1 84.9(6) . 6_565 ?
C52 C51 Sc1 90.4(5) . 6_565 ?
C25 C51 Sc1 68.3(5) 6_565 6_565 ?
C52 C51 Sc1 93.3(4) 6_565 6_565 ?
C20 C51 Sc1 64.2(4) 6_565 6_565 ?
C51 C51 Sc1 76.6(2) 6_565 . ?
C19 C51 Sc1 91.2(9) 6_565 . ?
C25 C51 Sc1 69.0(6) . . ?
C19 C51 Sc1 68.5(6) . . ?
C52 C51 Sc1 96.3(5) . . ?
C25 C51 Sc1 56.2(5) 6_565 . ?
C52 C51 Sc1 83.7(4) 6_565 . ?
C20 C51 Sc1 74.5(4) 6_565 . ?
Sc1 C51 Sc1 16.65(13) 6_565 . ?
C53 C52 C54 69.5(9) 6_565 6_565 ?
C53 C52 C53 15.8(9) 6_565 . ?
C54 C52 C53 84.8(8) 6_565 . ?
C53 C52 C51 133.6(9) 6_565 . ?
C54 C52 C51 152.7(9) 6_565 . ?
C53 C52 C51 117.9(6) . . ?
C53 C52 C49 102.9(9) 6_565 . ?
C54 C52 C49 34.8(7) 6_565 . ?
C53 C52 C49 117.3(6) . . ?
C51 C52 C49 118.2(6) . . ?
C53 C52 C52 64.6(8) 6_565 6_565 ?
C54 C52 C52 132.2(7) 6_565 6_565 ?
C53 C52 C52 48.8(4) . 6_565 ?
C51 C52 C52 69.2(4) . 6_565 ?
C49 C52 C52 154.8(4) . 6_565 ?
C53 C52 C18 132.5(10) 6_565 6_565 ?
C54 C52 C18 64.5(8) 6_565 6_565 ?
C53 C52 C18 145.7(7) . 6_565 ?
C51 C52 C18 89.1(7) . 6_565 ?
C49 C52 C18 29.9(5) . 6_565 ?
C52 C52 C18 151.2(6) 6_565 6_565 ?
C53 C52 C51 119.4(10) 6_565 6_565 ?
C54 C52 C51 162.7(9) 6_565 6_565 ?
C53 C52 C51 103.7(6) . 6_565 ?
C51 C52 C51 14.2(6) . 6_565 ?
C49 C52 C51 130.7(7) . 6_565 ?
C52 C52 C51 54.9(5) 6_565 6_565 ?
C18 C52 C51 102.5(7) 6_565 6_565 ?
C53 C52 C19 166.0(9) 6_565 6_565 ?
C54 C52 C19 117.3(10) 6_565 6_565 ?
C53 C52 C19 152.6(7) . 6_565 ?
C51 C52 C19 36.7(6) . 6_565 ?
C49 C52 C19 82.5(6) . 6_565 ?
C52 C52 C19 105.2(5) 6_565 6_565 ?
C18 C52 C19 52.8(6) 6_565 6_565 ?
C51 C52 C19 50.7(5) 6_565 6_565 ?
C53 C52 Sc1 111.0(6) 6_565 6_565 ?
C54 C52 Sc1 103.1(6) 6_565 6_565 ?
C53 C52 Sc1 104.9(5) . 6_565 ?
C51 C52 Sc1 58.5(4) . 6_565 ?
C49 C52 Sc1 82.5(5) . 6_565 ?
C52 C52 Sc1 82.23(19) 6_565 6_565 ?
C18 C52 Sc1 70.1(6) 6_565 6_565 ?
C51 C52 Sc1 60.5(4) 6_565 6_565 ?
C19 C52 Sc1 56.5(4) 6_565 6_565 ?
C53 C53 C52 115.4(8) 6_565 6_565 ?
C53 C53 C57 86.2(9) 6_565 6_565 ?
C52 C53 C57 150.8(14) 6_565 6_565 ?
C53 C53 C57 75.7(4) 6_565 . ?
C52 C53 C57 157.8(10) 6_565 . ?
C57 C53 C57 10.5(11) 6_565 . ?
C53 C53 C54 165.7(6) 6_565 . ?
C52 C53 C54 56.3(8) 6_565 . ?
C57 C53 C54 98.1(11) 6_565 . ?
C57 C53 C54 108.3(6) . . ?
C53 C53 C52 48.8(4) 6_565 . ?
C52 C53 C52 66.6(9) 6_565 . ?
C57 C53 C52 131.3(11) 6_565 . ?
C57 C53 C52 121.3(6) . . ?
C54 C53 C52 121.5(6) . . ?
C53 C53 C54 10.9(4) 6_565 6_565 ?
C52 C53 C54 108.3(8) 6_565 6_565 ?
C57 C53 C54 89.6(10) 6_565 6_565 ?
C57 C53 C54 79.3(5) . 6_565 ?
C54 C53 C54 154.8(10) . 6_565 ?
C52 C53 C54 42.7(4) . 6_565 ?
C49 C54 C52 87.8(12) 6_565 6_565 ?
C49 C54 C48 75.6(13) 6_565 6_565 ?
C52 C54 C48 153.1(12) 6_565 6_565 ?
C49 C54 C53 138.9(13) 6_565 . ?
C52 C54 C53 54.2(7) 6_565 . ?
C48 C54 C53 131.1(10) 6_565 . ?
C49 C54 C55 101.1(12) 6_565 . ?
C52 C54 C55 154.2(10) 6_565 . ?
C48 C54 C55 25.7(7) 6_565 . ?
C53 C54 C55 107.9(7) . . ?
C49 C54 C18 21.7(11) 6_565 . ?
C52 C54 C18 66.7(7) 6_565 . ?
C48 C54 C18 97.0(8) 6_565 . ?
C53 C54 C18 119.8(7) . . ?
C55 C54 C18 122.2(7) . . ?
C49 C54 C53 136.0(13) 6_565 6_565 ?
C52 C54 C53 52.5(7) 6_565 6_565 ?
C48 C54 C53 130.9(9) 6_565 6_565 ?
C53 C54 C53 3.4(2) . 6_565 ?
C55 C54 C53 108.5(6) . 6_565 ?
C18 C54 C53 117.4(6) . 6_565 ?
C49 C54 C58 122.1(13) 6_565 6_565 ?
C52 C54 C58 134.8(11) 6_565 6_565 ?
C48 C54 C58 48.5(7) 6_565 6_565 ?
C53 C54 C58 84.4(7) . 6_565 ?
C55 C54 C58 23.6(6) . 6_565 ?
C18 C54 C58 141.1(8) . 6_565 ?
C53 C54 C58 85.1(6) 6_565 6_565 ?
C48 C55 C58 161(4) 6_565 6_565 ?
C48 C55 C56 161(3) 6_565 . ?
C58 C55 C56 6.2(12) 6_565 . ?
C48 C55 C54 71.0(15) 6_565 . ?
C58 C55 C54 114.1(14) 6_565 . ?
C56 C55 C54 107.9(7) . . ?
C48 C55 C12 52.9(16) 6_565 . ?
C58 C55 C12 114.8(14) 6_565 . ?
C56 C55 C12 119.6(7) . . ?
C54 C55 C12 121.5(7) . . ?
C48 C55 C49 43.5(13) 6_565 6_565 ?
C58 C55 C49 138.1(18) 6_565 6_565 ?
C56 C55 C49 132.1(9) . 6_565 ?
C54 C55 C49 27.7(6) . 6_565 ?
C12 C55 C49 94.1(7) . 6_565 ?
C48 C55 C47 37.0(14) 6_565 6_565 ?
C58 C55 C47 128.9(17) 6_565 6_565 ?
C56 C55 C47 133.0(9) . 6_565 ?
C54 C55 C47 105.3(7) . 6_565 ?
C12 C55 C47 16.4(6) . 6_565 ?
C49 C55 C47 77.8(7) 6_565 6_565 ?
C48 C55 C57 139(2) 6_565 6_565 ?
C58 C55 C57 42.1(12) 6_565 6_565 ?
C56 C55 C57 35.9(4) . 6_565 ?
C54 C55 C57 72.1(5) . 6_565 ?
C12 C55 C57 145.4(9) . 6_565 ?
C49 C55 C57 97.3(7) 6_565 6_565 ?
C47 C55 C57 148.3(11) 6_565 6_565 ?
C48 C55 C59 132(2) 6_565 6_565 ?
C58 C55 C59 36.5(10) 6_565 6_565 ?
C56 C55 C59 42.3(6) . 6_565 ?
C54 C55 C59 147.3(9) . 6_565 ?
C12 C55 C59 79.2(6) . 6_565 ?
C49 C55 C59 156.5(11) 6_565 6_565 ?
C47 C55 C59 94.7(8) 6_565 6_565 ?
C57 C55 C59 77.3(6) 6_565 6_565 ?
C58 C56 C57 111(2) 6_565 6_565 ?
C58 C56 C59 86.1(19) 6_565 6_565 ?
C57 C56 C59 157.6(14) 6_565 6_565 ?
C58 C56 C55 9.2(18) 6_565 . ?
C57 C56 C55 101.9(9) 6_565 . ?
C59 C56 C55 94.7(8) 6_565 . ?
C58 C56 C57 117(2) 6_565 . ?
C57 C56 C57 7.1(8) 6_565 . ?
C59 C56 C57 150.8(10) 6_565 . ?
C55 C56 C57 108.2(7) . . ?
C58 C56 C61 113.1(19) 6_565 . ?
C57 C56 C61 129.2(10) 6_565 . ?
C59 C56 C61 29.0(7) 6_565 . ?
C55 C56 C61 120.8(7) . . ?
C57 C56 C61 122.2(7) . . ?
C58 C56 C48 12(2) 6_565 6_565 ?
C57 C56 C48 101.3(9) 6_565 6_565 ?
C59 C56 C48 93.7(9) 6_565 6_565 ?
C55 C56 C48 5.7(9) . 6_565 ?
C57 C56 C48 107.2(7) . 6_565 ?
C61 C56 C48 118.4(7) . 6_565 ?
C58 C56 C56 146(2) 6_565 6_565 ?
C57 C56 C56 42.8(8) 6_565 6_565 ?
C59 C56 C56 115.5(7) 6_565 6_565 ?
C55 C56 C56 138.0(6) . 6_565 ?
C57 C56 C56 35.7(4) . 6_565 ?
C61 C56 C56 86.6(4) . 6_565 ?
C48 C56 C56 134.8(6) 6_565 6_565 ?
C58 C56 Sc3 94(2) 6_565 6_565 ?
C57 C56 Sc3 103.8(9) 6_565 6_565 ?
C59 C56 Sc3 59.4(8) 6_565 6_565 ?
C55 C56 Sc3 95.2(8) . 6_565 ?
C57 C56 Sc3 99.7(7) . 6_565 ?
C61 C56 Sc3 50.2(6) . 6_565 ?
C48 C56 Sc3 89.8(7) 6_565 6_565 ?
C56 C56 Sc3 78.1(2) 6_565 6_565 ?
C57 C57 C56 137.2(8) 6_565 6_565 ?
C57 C57 C53 93.8(9) 6_565 6_565 ?
C56 C57 C53 123.6(16) 6_565 6_565 ?
C57 C57 C53 75.6(4) 6_565 . ?
C56 C57 C53 140.1(10) 6_565 . ?
C53 C57 C53 18.2(10) 6_565 . ?
C57 C57 C56 35.7(5) 6_565 . ?
C56 C57 C56 101.5(10) 6_565 . ?
C53 C57 C56 124.9(11) 6_565 . ?
C53 C57 C56 107.5(7) . . ?
C57 C57 C58 154.4(5) 6_565 . ?
C56 C57 C58 20.5(8) 6_565 . ?
C53 C57 C58 103.2(10) 6_565 . ?
C53 C57 C58 120.3(7) . . ?
C56 C57 C58 119.8(6) . . ?
C57 C57 C58 22.0(5) 6_565 6_565 ?
C56 C57 C58 116.3(7) 6_565 6_565 ?
C53 C57 C58 108.2(12) 6_565 6_565 ?
C53 C57 C58 90.8(7) . 6_565 ?
C56 C57 C58 16.8(5) . 6_565 ?
C58 C57 C58 132.4(9) . 6_565 ?
C57 C57 C55 161.9(5) 6_565 6_565 ?
C56 C57 C55 42.2(8) 6_565 6_565 ?
C53 C57 C55 81.6(9) 6_565 6_565 ?
C53 C57 C55 98.9(6) . 6_565 ?
C56 C57 C55 137.4(8) . 6_565 ?
C58 C57 C55 21.7(5) . 6_565 ?
C58 C57 C55 145.0(7) 6_565 6_565 ?
C56 C58 C55 165(3) 6_565 6_565 ?
C56 C58 C48 164(3) 6_565 . ?
C55 C58 C48 7.8(16) 6_565 . ?
C56 C58 C59 70.8(16) 6_565 . ?
C55 C58 C59 123.4(14) 6_565 . ?
C48 C58 C59 119.1(7) . . ?
C56 C58 C57 48.5(17) 6_565 . ?
C55 C58 C57 116.2(14) 6_565 . ?
C48 C58 C57 117.7(7) . . ?
C59 C58 C57 117.8(6) . . ?
C56 C58 C57 45.9(17) 6_565 6_565 ?
C55 C58 C57 118.7(14) 6_565 6_565 ?
C48 C58 C57 119.8(7) . 6_565 ?
C59 C58 C57 114.5(6) . 6_565 ?
C57 C58 C57 3.6(4) . 6_565 ?
C56 C58 C61 49.7(15) 6_565 6_565 ?
C55 C58 C61 142.7(18) 6_565 6_565 ?
C48 C58 C61 136.5(10) . 6_565 ?
C59 C58 C61 23.1(6) . 6_565 ?
C57 C58 C61 94.9(7) . 6_565 ?
C57 C58 C61 91.6(8) 6_565 6_565 ?
C56 C58 C54 122(2) 6_565 6_565 ?
C55 C58 C54 42.3(10) 6_565 6_565 ?
C48 C58 C54 44.5(6) . 6_565 ?
C59 C58 C54 159.7(10) . 6_565 ?
C57 C58 C54 73.9(6) . 6_565 ?
C57 C58 C54 76.5(6) 6_565 6_565 ?
C61 C58 C54 156.0(11) 6_565 6_565 ?
C56 C58 C12 148(2) 6_565 6_565 ?
C55 C58 C12 42.9(12) 6_565 6_565 ?
C48 C58 C12 37.7(5) . 6_565 ?
C59 C58 C12 81.5(6) . 6_565 ?
C57 C58 C12 146.9(10) . 6_565 ?
C57 C58 C12 146.9(10) 6_565 6_565 ?
C61 C58 C12 99.8(8) 6_565 6_565 ?
C54 C58 C12 80.9(6) 6_565 6_565 ?
C56 C58 Sc3 75(2) 6_565 . ?
C55 C58 Sc3 107.2(18) 6_565 . ?
C48 C58 Sc3 99.4(8) . . ?
C59 C58 Sc3 56.2(6) . . ?
C57 C58 Sc3 91.7(7) . . ?
C57 C58 Sc3 88.4(6) 6_565 . ?
C61 C58 Sc3 48.5(6) 6_565 . ?
C54 C58 Sc3 109.6(7) 6_565 . ?
C12 C58 Sc3 76.6(7) 6_565 . ?
C61 C59 C62 92.8(15) 6_565 6_565 ?
C61 C59 C56 82.9(15) 6_565 6_565 ?
C62 C59 C56 148.8(15) 6_565 6_565 ?
C61 C59 C43 119.0(15) 6_565 . ?
C62 C59 C43 26.4(8) 6_565 . ?
C56 C59 C43 140.6(10) 6_565 . ?
C61 C59 C58 104.4(13) 6_565 . ?
C62 C59 C58 137.3(12) 6_565 . ?
C56 C59 C58 23.0(7) 6_565 . ?
C43 C59 C58 119.8(7) . . ?
C61 C59 C60 17.0(11) 6_565 . ?
C62 C59 C60 81.3(9) 6_565 . ?
C56 C59 C60 99.2(8) 6_565 . ?
C43 C59 C60 107.6(7) . . ?
C58 C59 C60 121.2(7) . . ?
C61 C59 C11 129.9(18) 6_565 6_565 ?
C62 C59 C11 46.0(8) 6_565 6_565 ?
C56 C59 C11 116.6(10) 6_565 6_565 ?
C43 C59 C11 24.2(6) . 6_565 ?
C58 C59 C11 95.8(7) . 6_565 ?
C60 C59 C11 124.4(8) . 6_565 ?
C61 C59 C55 121.7(15) 6_565 6_565 ?
C62 C59 C55 121.0(12) 6_565 6_565 ?
C56 C59 C55 43.0(6) 6_565 6_565 ?
C43 C59 C55 100.4(7) . 6_565 ?
C58 C59 C55 20.1(6) . 6_565 ?
C60 C59 C55 138.7(8) . 6_565 ?
C11 C59 C55 76.7(7) 6_565 6_565 ?
C61 C59 Sc3 62.5(16) 6_565 . ?
C62 C59 Sc3 60.4(8) 6_565 . ?
C56 C59 Sc3 90.8(9) 6_565 . ?
C43 C59 Sc3 74.4(7) . . ?
C58 C59 Sc3 93.3(7) . . ?
C60 C59 Sc3 67.2(6) . . ?
C11 C59 Sc3 71.1(6) 6_565 . ?
C55 C59 Sc3 92.8(7) 6_565 . ?
C61 C59 Sc3 48.2(16) 6_565 6_565 ?
C62 C59 Sc3 71.5(8) 6_565 6_565 ?
C56 C59 Sc3 83.0(8) 6_565 6_565 ?
C43 C59 Sc3 88.9(7) . 6_565 ?
C58 C59 Sc3 91.2(7) . 6_565 ?
C60 C59 Sc3 55.6(5) . 6_565 ?
C11 C59 Sc3 86.8(6) 6_565 6_565 ?
C55 C59 Sc3 96.2(6) 6_565 6_565 ?
Sc3 C59 Sc3 15.65(11) . 6_565 ?
C61 C60 C60 128.8(12) 6_565 6_565 ?
C61 C60 C63 119.6(13) 6_565 . ?
C60 C60 C63 100.4(4) 6_565 . ?
C61 C60 C59 15.1(12) 6_565 . ?
C60 C60 C59 143.8(5) 6_565 . ?
C63 C60 C59 108.4(6) . . ?
C61 C60 C61 103.9(14) 6_565 . ?
C60 C60 C61 24.9(4) 6_565 . ?
C63 C60 C61 119.4(7) . . ?
C59 C60 C61 119.0(6) . . ?
C61 C60 C63 150.8(13) 6_565 6_565 ?
C60 C60 C63 51.4(5) 6_565 6_565 ?
C63 C60 C63 49.0(6) . 6_565 ?
C59 C60 C63 150.4(8) . 6_565 ?
C61 C60 C63 72.2(6) . 6_565 ?
C61 C60 C62 55.1(12) 6_565 6_565 ?
C60 C60 C62 149.0(5) 6_565 6_565 ?
C63 C60 C62 64.6(6) . 6_565 ?
C59 C60 C62 44.2(5) . 6_565 ?
C61 C60 C62 139.4(9) . 6_565 ?
C63 C60 C62 108.5(6) 6_565 6_565 ?
C61 C60 Sc3 71.4(11) 6_565 . ?
C60 C60 Sc3 90.6(3) 6_565 . ?
C63 C60 Sc3 76.1(5) . . ?
C59 C60 Sc3 75.9(6) . . ?
C61 C60 Sc3 80.9(6) . . ?
C63 C60 Sc3 79.5(4) 6_565 . ?
C62 C60 Sc3 60.2(5) 6_565 . ?
C61 C60 Sc3 86.3(12) 6_565 6_565 ?
C60 C60 Sc3 68.7(3) 6_565 6_565 ?
C63 C60 Sc3 81.0(5) . 6_565 ?
C59 C60 Sc3 94.3(7) . 6_565 ?
C61 C60 Sc3 60.9(6) . 6_565 ?
C63 C60 Sc3 66.2(4) 6_565 6_565 ?
C62 C60 Sc3 81.8(6) 6_565 6_565 ?
Sc3 C60 Sc3 21.93(13) . 6_565 ?
C59 C61 C60 148(2) 6_565 6_565 ?
C59 C61 C56 68.1(12) 6_565 . ?
C60 C61 C56 142.1(13) 6_565 . ?
C59 C61 C62 58.2(13) 6_565 . ?
C60 C61 C62 98.2(12) 6_565 . ?
C56 C61 C62 118.6(7) . . ?
C59 C61 C60 174.3(17) 6_565 . ?
C60 C61 C60 26.3(10) 6_565 . ?
C56 C61 C60 117.4(6) . . ?
C62 C61 C60 118.1(7) . . ?
C59 C61 C58 52.5(11) 6_565 6_565 ?
C60 C61 C58 158.9(16) 6_565 6_565 ?
C56 C61 C58 17.2(6) . 6_565 ?
C62 C61 C58 101.5(8) . 6_565 ?
C60 C61 C58 133.2(8) . 6_565 ?
C59 C61 C61 160.9(13) 6_565 6_565 ?
C60 C61 C61 51.2(12) 6_565 6_565 ?
C56 C61 C61 93.4(4) . 6_565 ?
C62 C61 C61 133.7(5) . 6_565 ?
C60 C61 C61 24.9(4) . 6_565 ?
C58 C61 C61 108.5(6) 6_565 6_565 ?
C59 C61 C43 41.6(12) 6_565 6_565 ?
C60 C61 C43 114.4(12) 6_565 6_565 ?
C56 C61 C43 103.1(7) . 6_565 ?
C62 C61 C43 16.8(5) . 6_565 ?
C60 C61 C43 134.8(7) . 6_565 ?
C58 C61 C43 85.9(8) 6_565 6_565 ?
C61 C61 C43 147.8(6) 6_565 6_565 ?
C59 C61 C63 114.6(14) 6_565 6_565 ?
C60 C61 C63 39.2(8) 6_565 6_565 ?
C56 C61 C63 168.1(10) . 6_565 ?
C62 C61 C63 59.1(6) . 6_565 ?
C60 C61 C63 60.6(6) . 6_565 ?
C58 C61 C63 157.9(10) 6_565 6_565 ?
C61 C61 C63 82.6(5) 6_565 6_565 ?
C43 C61 C63 75.6(6) 6_565 6_565 ?
C59 C61 Sc3 100.1(18) 6_565 6_565 ?
C60 C61 Sc3 87.6(11) 6_565 6_565 ?
C56 C61 Sc3 98.0(7) . 6_565 ?
C62 C61 Sc3 66.8(7) . 6_565 ?
C60 C61 Sc3 81.3(6) . 6_565 ?
C58 C61 Sc3 93.2(8) 6_565 6_565 ?
C61 C61 Sc3 77.0(3) 6_565 6_565 ?
C43 C61 Sc3 73.5(7) 6_565 6_565 ?
C63 C61 Sc3 70.3(4) 6_565 6_565 ?
C59 C61 Sc3 119.5(19) 6_565 . ?
C60 C61 Sc3 74.8(11) 6_565 . ?
C56 C61 Sc3 98.1(7) . . ?
C62 C61 Sc3 85.0(7) . . ?
C60 C61 Sc3 62.9(6) . . ?
C58 C61 Sc3 99.3(8) 6_565 . ?
C61 C61 Sc3 56.4(3) 6_565 . ?
C43 C61 Sc3 93.6(7) 6_565 . ?
C63 C61 Sc3 70.4(4) 6_565 . ?
Sc3 C61 Sc3 20.61(15) 6_565 . ?
C43 C62 C42 106(2) 6_565 6_565 ?
C43 C62 C59 92.8(15) 6_565 6_565 ?
C42 C62 C59 156.6(16) 6_565 6_565 ?
C43 C62 C11 25(2) 6_565 . ?
C42 C62 C11 107.8(11) 6_565 . ?
C59 C62 C11 95.3(9) 6_565 . ?
C43 C62 C61 121.6(16) 6_565 . ?
C42 C62 C61 131.1(11) 6_565 . ?
C59 C62 C61 29.1(8) 6_565 . ?
C11 C62 C61 119.4(7) . . ?
C43 C62 C4 116.8(17) 6_565 . ?
C42 C62 C4 25.3(8) 6_565 . ?
C59 C62 C4 148.5(11) 6_565 . ?
C11 C62 C4 107.0(7) . . ?
C61 C62 C4 119.8(7) . . ?
C43 C62 C63 161(2) 6_565 6_565 ?
C42 C62 C63 57.1(7) 6_565 6_565 ?
C59 C62 C63 101.5(11) 6_565 6_565 ?
C11 C62 C63 158.8(8) . 6_565 ?
C61 C62 C63 74.0(6) . 6_565 ?
C4 C62 C63 52.6(5) . 6_565 ?
C43 C62 C60 147.0(18) 6_565 6_565 ?
C42 C62 C60 104.5(10) 6_565 6_565 ?
C59 C62 C60 54.5(7) 6_565 6_565 ?
C11 C62 C60 144.9(8) . 6_565 ?
C61 C62 C60 26.7(4) . 6_565 ?
C4 C62 C60 96.2(6) . 6_565 ?
C63 C62 C60 47.4(5) 6_565 6_565 ?
C43 C62 C44 29.8(19) 6_565 6_565 ?
C42 C62 C44 104.6(12) 6_565 6_565 ?
C59 C62 C44 98.8(9) 6_565 6_565 ?
C11 C62 C44 5.7(8) . 6_565 ?
C61 C62 C44 121.2(8) . 6_565 ?
C4 C62 C44 102.1(8) . 6_565 ?
C63 C62 C44 153.3(10) 6_565 6_565 ?
C60 C62 C44 145.4(9) 6_565 6_565 ?
C43 C62 Sc3 117(2) 6_565 6_565 ?
C42 C62 Sc3 95.2(10) 6_565 6_565 ?
C59 C62 Sc3 87.7(9) 6_565 6_565 ?
C11 C62 Sc3 92.0(7) . 6_565 ?
C61 C62 Sc3 72.2(7) . 6_565 ?
C4 C62 Sc3 69.9(6) . 6_565 ?
C63 C62 Sc3 76.0(5) 6_565 6_565 ?
C60 C62 Sc3 71.4(6) 6_565 6_565 ?
C44 C62 Sc3 87.6(8) 6_565 6_565 ?
C43 C62 Sc3 129(2) 6_565 . ?
C42 C62 Sc3 94.5(9) 6_565 . ?
C59 C62 Sc3 83.2(9) 6_565 . ?
C11 C62 Sc3 104.4(7) . . ?
C61 C62 Sc3 63.2(6) . . ?
C4 C62 Sc3 70.0(6) . . ?
C63 C62 Sc3 65.4(5) 6_565 . ?
C60 C62 Sc3 59.1(5) 6_565 . ?
C44 C62 Sc3 100.2(8) 6_565 . ?
Sc3 C62 Sc3 12.83(12) 6_565 . ?
C3 C63 C63 70.4(8) 6_565 6_565 ?
C3 C63 C60 132.8(8) 6_565 . ?
C63 C63 C60 79.6(4) 6_565 . ?
C3 C63 C4 61.9(8) 6_565 6_565 ?
C63 C63 C4 126.9(6) 6_565 6_565 ?
C60 C63 C4 117.2(8) . 6_565 ?
C3 C63 C42 87.0(9) 6_565 . ?
C63 C63 C42 153.3(5) 6_565 . ?
C60 C63 C42 107.9(6) . . ?
C4 C63 C42 26.7(6) 6_565 . ?
C3 C63 C3 18.4(9) 6_565 . ?
C63 C63 C3 51.9(4) 6_565 . ?
C60 C63 C3 120.5(6) . . ?
C4 C63 C3 79.0(7) 6_565 . ?
C42 C63 C3 104.8(6) . . ?
C3 C63 C62 112.5(9) 6_565 6_565 ?
C63 C63 C62 137.1(5) 6_565 6_565 ?
C60 C63 C62 68.0(6) . 6_565 ?
C4 C63 C62 54.8(8) 6_565 6_565 ?
C42 C63 C62 40.0(6) . 6_565 ?
C3 C63 C62 124.4(7) . 6_565 ?
C3 C63 C60 112.3(10) 6_565 6_565 ?
C63 C63 C60 51.4(5) 6_565 6_565 ?
C60 C63 C60 28.1(7) . 6_565 ?
C4 C63 C60 130.6(7) 6_565 6_565 ?
C42 C63 C60 132.3(7) . 6_565 ?
C3 C63 C60 96.2(6) . 6_565 ?
C62 C63 C60 93.0(6) 6_565 6_565 ?
C3 C63 C61 131.5(7) 6_565 6_565 ?
C63 C63 C61 97.4(5) 6_565 6_565 ?
C60 C63 C61 21.2(6) . 6_565 ?
C4 C63 C61 97.1(8) 6_565 6_565 ?
C42 C63 C61 86.9(6) . 6_565 ?
C3 C63 C61 126.6(6) . 6_565 ?
C62 C63 C61 46.9(5) 6_565 6_565 ?
C60 C63 C61 47.2(5) 6_565 6_565 ?
C3 C63 Sc3 73.2(5) 6_565 . ?
C63 C63 Sc3 84.4(3) 6_565 . ?
C60 C63 Sc3 68.3(4) . . ?
C4 C63 Sc3 61.3(5) 6_565 . ?
C42 C63 Sc3 75.3(5) . . ?
C3 C63 Sc3 74.0(4) . . ?
C62 C63 Sc3 58.3(5) 6_565 . ?
C60 C63 Sc3 70.1(4) 6_565 . ?
C61 C63 Sc3 58.7(4) 6_565 . ?
C3 C63 Sc3 67.7(5) 6_565 6_565 ?
C63 C63 Sc3 64.2(2) 6_565 6_565 ?
C60 C63 Sc3 66.6(4) . 6_565 ?
C4 C63 Sc3 76.9(5) 6_565 6_565 ?
C42 C63 Sc3 94.6(5) . 6_565 ?
C3 C63 Sc3 62.4(4) . 6_565 ?
C62 C63 Sc3 77.2(5) 6_565 6_565 ?
C60 C63 Sc3 58.4(4) 6_565 6_565 ?
C61 C63 Sc3 64.9(4) 6_565 6_565 ?
Sc3 C63 Sc3 20.21(11) . 6_565 ?
C64 C64 C36 111.4(10) 6_565 6_565 ?
C64 C64 C36 39.7(4) 6_565 . ?
C36 C64 C36 71.7(11) 6_565 . ?
C64 C64 C69 147.7(4) 6_565 . ?
C36 C64 C69 36.3(9) 6_565 . ?
C36 C64 C69 107.9(6) . . ?
C64 C64 C65 87.3(4) 6_565 . ?
C36 C64 C65 146.3(12) 6_565 . ?
C36 C64 C65 121.5(7) . . ?
C69 C64 C65 121.1(7) . . ?
C64 C64 C65 66.1(6) 6_565 6_565 ?
C36 C64 C65 153.4(12) 6_565 6_565 ?
C36 C64 C65 101.5(8) . 6_565 ?
C69 C64 C65 141.1(8) . 6_565 ?
C65 C64 C65 21.2(8) . 6_565 ?
C64 C64 C35 151.7(5) 6_565 6_565 ?
C36 C64 C35 54.7(10) 6_565 6_565 ?
C36 C64 C35 120.1(8) . 6_565 ?
C69 C64 C35 27.9(6) . 6_565 ?
C65 C64 C35 95.5(7) . 6_565 ?
C65 C64 C35 114.0(8) 6_565 6_565 ?
C64 C64 C69 21.4(3) 6_565 6_565 ?
C36 C64 C69 90.0(9) 6_565 6_565 ?
C36 C64 C69 18.3(4) . 6_565 ?
C69 C64 C69 126.2(7) . 6_565 ?
C65 C64 C69 106.3(6) . 6_565 ?
C65 C64 C69 85.4(8) 6_565 6_565 ?
C35 C64 C69 136.4(6) 6_565 6_565 ?
C64 C64 Sc2 96.4(2) 6_565 . ?
C36 C64 Sc2 60.7(9) 6_565 . ?
C36 C64 Sc2 77.1(6) . . ?
C69 C64 Sc2 70.4(5) . . ?
C65 C64 Sc2 90.5(5) . . ?
C65 C64 Sc2 92.7(5) 6_565 . ?
C35 C64 Sc2 55.5(5) 6_565 . ?
C69 C64 Sc2 86.4(4) 6_565 . ?
C64 C64 Sc2 66.8(2) 6_565 6_565 ?
C36 C64 Sc2 74.3(9) 6_565 6_565 ?
C36 C64 Sc2 54.0(6) . 6_565 ?
C69 C64 Sc2 96.2(6) . 6_565 ?
C65 C64 Sc2 89.1(5) . 6_565 ?
C65 C64 Sc2 81.0(5) 6_565 6_565 ?
C35 C64 Sc2 85.0(5) 6_565 6_565 ?
C69 C64 Sc2 58.7(4) 6_565 6_565 ?
Sc2 C64 Sc2 29.55(13) . 6_565 ?
C65 C65 C29 138.5(8) 6_565 6_565 ?
C65 C65 C29 25.6(4) 6_565 . ?
C29 C65 C29 112.9(11) 6_565 . ?
C65 C65 C66 144.1(5) 6_565 . ?
C29 C65 C66 12.2(12) 6_565 . ?
C29 C65 C66 119.2(7) . . ?
C65 C65 C64 92.7(4) 6_565 . ?
C29 C65 C64 127.5(11) 6_565 . ?
C29 C65 C64 117.5(6) . . ?
C66 C65 C64 117.8(6) . . ?
C65 C65 C64 66.1(6) 6_565 6_565 ?
C29 C65 C64 153.3(14) 6_565 6_565 ?
C29 C65 C64 91.0(7) . 6_565 ?
C66 C65 C64 142.2(8) . 6_565 ?
C64 C65 C64 26.7(7) . 6_565 ?
C65 C65 C30 160.6(5) 6_565 6_565 ?
C29 C65 C30 46.3(9) 6_565 6_565 ?
C29 C65 C30 149.4(9) . 6_565 ?
C66 C65 C30 36.0(5) . 6_565 ?
C64 C65 C30 81.8(6) . 6_565 ?
C64 C65 C30 107.0(8) 6_565 6_565 ?
C65 C65 C66 26.0(4) 6_565 6_565 ?
C29 C65 C66 113.3(8) 6_565 6_565 ?
C29 C65 C66 7.5(9) . 6_565 ?
C66 C65 C66 118.1(8) . 6_565 ?
C64 C65 C66 114.7(6) . 6_565 ?
C64 C65 C66 88.8(8) 6_565 6_565 ?
C30 C65 C66 144.5(7) 6_565 6_565 ?
C65 C65 Sc2 96.8(2) 6_565 . ?
C29 C65 Sc2 97.6(12) 6_565 . ?
C29 C65 Sc2 104.5(7) . . ?
C66 C65 Sc2 85.8(7) . . ?
C64 C65 Sc2 57.0(4) . . ?
C64 C65 Sc2 63.5(4) 6_565 . ?
C30 C65 Sc2 64.6(5) 6_565 . ?
C66 C65 Sc2 97.1(6) 6_565 . ?
C65 C65 Sc2 71.5(2) 6_565 6_565 ?
C29 C65 Sc2 116.6(12) 6_565 6_565 ?
C29 C65 Sc2 81.5(6) . 6_565 ?
C66 C65 Sc2 106.2(7) . 6_565 ?
C64 C65 Sc2 60.0(4) . 6_565 ?
C64 C65 Sc2 53.1(4) 6_565 6_565 ?
C30 C65 Sc2 89.7(5) 6_565 6_565 ?
C66 C65 Sc2 74.4(5) 6_565 6_565 ?
Sc2 C65 Sc2 25.26(10) . 6_565 ?
C29 C66 C30 108.9(17) 6_565 6_565 ?
C29 C66 C28 94.3(15) 6_565 6_565 ?
C30 C66 C28 155.4(16) 6_565 6_565 ?
C29 C66 C67 135.1(16) 6_565 . ?
C30 C66 C67 27.0(9) 6_565 . ?
C28 C66 C67 128.5(10) 6_565 . ?
C29 C66 C22 105.2(13) 6_565 . ?
C30 C66 C22 145.4(12) 6_565 . ?
C28 C66 C22 11.3(7) 6_565 . ?
C67 C66 C22 118.4(7) . . ?
C29 C66 C65 18.6(17) 6_565 . ?
C30 C66 C65 94.2(11) 6_565 . ?
C28 C66 C65 106.7(9) 6_565 . ?
C67 C66 C65 118.6(7) . . ?
C22 C66 C65 118.0(7) . . ?
C29 C66 C31 162(2) 6_565 6_565 ?
C30 C66 C31 56.6(8) 6_565 6_565 ?
C28 C66 C31 99.0(10) 6_565 6_565 ?
C67 C66 C31 29.6(6) . 6_565 ?
C22 C66 C31 88.9(7) . 6_565 ?
C65 C66 C31 143.9(10) . 6_565 ?
C29 C66 C27 144.4(17) 6_565 6_565 ?
C30 C66 C27 103.3(11) 6_565 6_565 ?
C28 C66 C27 52.2(7) 6_565 6_565 ?
C67 C66 C27 76.3(6) . 6_565 ?
C22 C66 C27 42.4(5) . 6_565 ?
C65 C66 C27 148.1(10) . 6_565 ?
C31 C66 C27 46.9(6) 6_565 6_565 ?
C29 C66 C65 18(2) 6_565 6_565 ?
C30 C66 C65 102.5(11) 6_565 6_565 ?
C28 C66 C65 97.3(9) 6_565 6_565 ?
C67 C66 C65 125.3(8) . 6_565 ?
C22 C66 C65 108.6(6) . 6_565 ?
C65 C66 C65 10.0(4) . 6_565 ?
C31 C66 C65 146.8(10) 6_565 6_565 ?
C27 C66 C65 138.7(8) 6_565 6_565 ?
C29 C66 Sc1 100(2) 6_565 . ?
C30 C66 Sc1 109.0(13) 6_565 . ?
C28 C66 Sc1 57.2(8) 6_565 . ?
C67 C66 Sc1 94.1(8) . . ?
C22 C66 Sc1 58.9(7) . . ?
C65 C66 Sc1 95.0(7) . . ?
C31 C66 Sc1 78.0(7) 6_565 . ?
C27 C66 Sc1 54.2(5) 6_565 . ?
C65 C66 Sc1 87.1(6) 6_565 . ?
C30 C67 C31 144(3) 6_565 6_565 ?
C30 C67 C15 167(2) 6_565 . ?
C31 C67 C15 26.3(13) 6_565 . ?
C30 C67 C68 71.8(15) 6_565 . ?
C31 C67 C68 142.8(16) 6_565 . ?
C15 C67 C68 116.6(7) . . ?
C30 C67 C66 49.3(16) 6_565 . ?
C31 C67 C66 95.1(14) 6_565 . ?
C15 C67 C66 119.3(7) . . ?
C68 C67 C66 119.5(7) . . ?
C30 C67 C35 53.0(16) 6_565 6_565 ?
C31 C67 C35 156(2) 6_565 6_565 ?
C15 C67 C35 132.1(9) . 6_565 ?
C68 C67 C35 22.2(6) . 6_565 ?
C66 C67 C35 98.1(8) . 6_565 ?
C30 C67 C32 157(2) 6_565 6_565 ?
C31 C67 C32 49.0(14) 6_565 6_565 ?
C15 C67 C32 23.2(7) . 6_565 ?
C68 C67 C32 94.3(9) . 6_565 ?
C66 C67 C32 134.9(11) . 6_565 ?
C35 C67 C32 108.8(10) 6_565 6_565 ?
C30 C67 C29 37.2(13) 6_565 6_565 ?
C31 C67 C29 107.5(16) 6_565 6_565 ?
C15 C67 C29 130.6(8) . 6_565 ?
C68 C67 C29 106.7(7) . 6_565 ?
C66 C67 C29 12.8(6) . 6_565 ?
C35 C67 C29 85.3(8) 6_565 6_565 ?
C32 C67 C29 142.7(12) 6_565 6_565 ?
C30 C67 Sc2 69(2) 6_565 . ?
C31 C67 Sc2 116.3(19) 6_565 . ?
C15 C67 Sc2 105.2(9) . . ?
C68 C67 Sc2 58.3(6) . . ?
C66 C67 Sc2 86.0(8) . . ?
C35 C67 Sc2 45.2(6) 6_565 . ?
C32 C67 Sc2 88.2(8) 6_565 . ?
C29 C67 Sc2 77.7(7) 6_565 . ?
C35 C68 C34 99.9(19) 6_565 6_565 ?
C35 C68 C30 78.6(17) 6_565 6_565 ?
C34 C68 C30 144.3(16) 6_565 6_565 ?
C35 C68 C8 109.5(16) 6_565 . ?
C34 C68 C8 9.6(9) 6_565 . ?
C30 C68 C8 145.0(12) 6_565 . ?
C35 C68 C69 24.4(15) 6_565 . ?
C34 C68 C69 98.8(10) 6_565 . ?
C30 C68 C69 93.6(8) 6_565 . ?
C8 C68 C69 107.1(7) . . ?
C35 C68 C67 103.0(17) 6_565 . ?
C34 C68 C67 125.5(12) 6_565 . ?
C30 C68 C67 27.8(7) 6_565 . ?
C8 C68 C67 121.9(8) . . ?
C69 C68 C67 121.0(7) . . ?
C35 C68 C33 129(2) 6_565 6_565 ?
C34 C68 C33 45.2(8) 6_565 6_565 ?
C30 C68 C33 108.6(11) 6_565 6_565 ?
C8 C68 C33 39.4(6) . 6_565 ?
C69 C68 C33 140.6(8) . 6_565 ?
C67 C68 C33 82.9(7) . 6_565 ?
C35 C68 Sc2 48.5(17) 6_565 . ?
C34 C68 Sc2 70.0(9) 6_565 . ?
C30 C68 Sc2 83.9(8) 6_565 . ?
C8 C68 Sc2 78.1(8) . . ?
C69 C68 Sc2 68.7(6) . . ?
C67 C68 Sc2 90.2(8) . . ?
C33 C68 Sc2 81.4(6) 6_565 . ?
C36 C69 C35 119.3(19) 6_565 6_565 ?
C36 C69 C70 66.4(8) 6_565 . ?
C35 C69 C70 106.4(12) 6_565 . ?
C36 C69 C64 42.2(7) 6_565 . ?
C35 C69 C64 103.2(13) 6_565 . ?
C70 C69 C64 108.2(7) . . ?
C36 C69 C68 137.0(15) 6_565 . ?
C35 C69 C68 18.4(11) 6_565 . ?
C70 C69 C68 106.7(7) . . ?
C64 C69 C68 119.3(8) . . ?
C36 C69 C34 119.6(14) 6_565 6_565 ?
C35 C69 C34 41.2(10) 6_565 6_565 ?
C70 C69 C34 70.8(6) . 6_565 ?
C64 C69 C34 134.0(9) . 6_565 ?
C68 C69 C34 36.0(5) . 6_565 ?
C36 C69 C37 38.0(7) 6_565 6_565 ?
C35 C69 C37 115.6(13) 6_565 6_565 ?
C70 C69 C37 28.4(5) . 6_565 ?
C64 C69 C37 79.9(6) . 6_565 ?
C68 C69 C37 124.3(8) . 6_565 ?
C34 C69 C37 91.5(6) 6_565 6_565 ?
C36 C69 C64 31.3(8) 6_565 6_565 ?
C35 C69 C64 108.8(12) 6_565 6_565 ?
C70 C69 C64 97.5(6) . 6_565 ?
C64 C69 C64 10.9(3) . 6_565 ?
C68 C69 C64 126.2(7) . 6_565 ?
C34 C69 C64 133.1(7) 6_565 6_565 ?
C37 C69 C64 69.1(5) 6_565 6_565 ?
C36 C69 C30 112.7(12) 6_565 6_565 ?
C35 C69 C30 33.6(9) 6_565 6_565 ?
C70 C69 C30 137.0(9) . 6_565 ?
C64 C69 C30 79.1(6) . 6_565 ?
C68 C69 C30 42.4(6) . 6_565 ?
C34 C69 C30 74.5(6) 6_565 6_565 ?
C37 C69 C30 133.1(7) 6_565 6_565 ?
C64 C69 C30 88.2(5) 6_565 6_565 ?
C36 C69 Sc2 62.7(12) 6_565 . ?
C35 C69 Sc2 59.5(11) 6_565 . ?
C70 C69 Sc2 68.5(6) . . ?
C64 C69 Sc2 73.8(6) . . ?
C68 C69 Sc2 75.1(7) . . ?
C34 C69 Sc2 63.0(5) 6_565 . ?
C37 C69 Sc2 60.3(4) 6_565 . ?
C64 C69 Sc2 70.4(4) 6_565 . ?
C30 C69 Sc2 73.7(5) 6_565 . ?
C37 C70 C36 75.8(9) 6_565 6_565 ?
C37 C70 C7 122.8(9) 6_565 . ?
C36 C70 C7 134.8(11) 6_565 . ?
C37 C70 C69 112.0(8) 6_565 . ?
C36 C70 C69 36.2(7) 6_565 . ?
C7 C70 C69 109.5(7) . . ?
C37 C70 C37 2.2(2) 6_565 . ?
C36 C70 C37 73.6(8) 6_565 . ?
C7 C70 C37 124.7(8) . . ?
C69 C70 C37 109.8(7) . . ?
C37 C70 C38 64.8(7) 6_565 6_565 ?
C36 C70 C38 128.8(10) 6_565 6_565 ?
C7 C70 C38 59.1(7) . 6_565 ?
C69 C70 C38 148.2(9) . 6_565 ?
C37 C70 C38 66.9(7) . 6_565 ?
C37 C70 C35 120.2(10) 6_565 6_565 ?
C36 C70 C35 52.7(7) 6_565 6_565 ?
C7 C70 C35 85.2(7) . 6_565 ?
C69 C70 C35 26.9(6) . 6_565 ?
C37 C70 C35 118.5(8) . 6_565 ?
C38 C70 C35 124.5(9) 6_565 6_565 ?
C37 C70 C39 114.4(8) 6_565 6_565 ?
C36 C70 C39 131.1(11) 6_565 6_565 ?
C7 C70 C39 9.7(8) . 6_565 ?
C69 C70 C39 111.4(7) . 6_565 ?
C37 C70 C39 116.1(7) . 6_565 ?
C38 C70 C39 52.3(6) 6_565 6_565 ?
C35 C70 C39 85.5(7) 6_565 6_565 ?
C37 C70 C34 138.2(11) 6_565 6_565 ?
C36 C70 C34 95.8(9) 6_565 6_565 ?
C7 C70 C34 41.4(6) . 6_565 ?
C69 C70 C34 68.4(6) . 6_565 ?
C37 C70 C34 138.3(9) . 6_565 ?
C38 C70 C34 92.8(7) 6_565 6_565 ?
C35 C70 C34 43.9(6) 6_565 6_565 ?
C39 C70 C34 43.3(5) 6_565 6_565 ?
C37 C70 Sc2 75.5(8) 6_565 . ?
C36 C70 Sc2 65.2(7) 6_565 . ?
C7 C70 Sc2 79.5(7) . . ?
C69 C70 Sc2 74.8(6) . . ?
C37 C70 Sc2 75.1(6) . . ?
C38 C70 Sc2 73.9(5) 6_565 . ?
C35 C70 Sc2 57.8(5) 6_565 . ?
C39 C70 Sc2 71.5(5) 6_565 . ?
C34 C70 Sc2 64.2(5) 6_565 . ?
C37 C70 Sc2 50.6(7) 6_565 6_565 ?
C36 C70 Sc2 60.1(6) 6_565 6_565 ?
C7 C70 Sc2 98.2(7) . 6_565 ?
C69 C70 Sc2 84.3(6) . 6_565 ?
C37 C70 Sc2 50.0(5) . 6_565 ?
C38 C70 Sc2 69.6(5) 6_565 6_565 ?
C35 C70 Sc2 76.2(5) 6_565 6_565 ?
C39 C70 Sc2 88.8(5) 6_565 6_565 ?
C34 C70 Sc2 89.4(5) 6_565 6_565 ?
Sc2 C70 Sc2 25.26(13) . 6_565 ?
N2P Ni1P N2P 89.87(19) 6_565 . ?
N2P Ni1P N1P 177.90(9) 6_565 . ?
N2P Ni1P N1P 90.19(14) . . ?
N2P Ni1P N1P 90.19(14) 6_565 6_565 ?
N2P Ni1P N1P 177.90(9) . 6_565 ?
N1P Ni1P N1P 89.67(17) . 6_565 ?
C2P N1P C5P 104.7(3) . . ?
C2P N1P Ni1P 127.4(3) . . ?
C5P N1P Ni1P 127.8(2) . . ?
C7P N2P C10P 104.3(3) . . ?
C7P N2P Ni1P 127.4(2) . . ?
C10P N2P Ni1P 128.3(3) . . ?
C2P C1P C2P 123.6(4) 6_565 . ?
C1P C2P N1P 125.9(4) . . ?
C1P C2P C3P 123.2(3) . . ?
N1P C2P C3P 110.9(4) . . ?
C4P C3P C2P 106.9(3) . . ?
C4P C3P C12P 128.7(4) . . ?
C2P C3P C12P 124.3(4) . . ?
C3P C4P C5P 106.3(4) . . ?
C3P C4P C14P 129.4(4) . . ?
C5P C4P C14P 124.2(4) . . ?
C6P C5P N1P 124.6(3) . . ?
C6P C5P C4P 124.2(4) . . ?
N1P C5P C4P 111.1(3) . . ?
C7P C6P C5P 124.8(5) . . ?
C6P C7P N2P 125.1(3) . . ?
C6P C7P C8P 123.9(4) . . ?
N2P C7P C8P 111.0(3) . . ?
C9P C8P C7P 106.3(4) . . ?
C9P C8P C16P 129.2(4) . . ?
C7P C8P C16P 124.4(4) . . ?
C8P C9P C10P 108.0(3) . . ?
C8P C9P C18P 127.0(5) . . ?
C10P C9P C18P 124.8(5) . . ?
C11P C10P N2P 123.5(4) . . ?
C11P C10P C9P 126.0(3) . . ?
N2P C10P C9P 110.4(4) . . ?
C10P C11P C10P 126.5(4) 6_565 . ?
C3P C12P C13P 111.2(3) . . ?
C4P C14P C15P 112.5(4) . . ?
C8P C16P C17P 113.5(4) . . ?
C19P C18P C9P 112.3(4) . . ?
C2S C1S C2S 125.6(16) . 6_565 ?
C2S C1S C5S 106.8(12) . . ?
C2S C1S C5S 127.4(14) 6_565 . ?
C2S C1S C5S 127.4(14) . 6_565 ?
C2S C1S C5S 106.8(12) 6_565 6_565 ?
C5S C1S C5S 21(2) . 6_565 ?
C1S C2S C3S 116.4(9) . . ?
C4S C3S C2S 121.8(9) . . ?
C3S C4S C3S 117.9(15) . 6_565 ?
C5S C5S C1S 79.7(10) 6_565 . ?
C7S C6S C8S 109(3) . 5_657 ?
C6S C7S C8S 136(3) . . ?
C6S C8S C7S 114(2) 5_657 . ?

loop_
_geom_bond_atom_site_label_1
_geom_bond_atom_site_label_2
_geom_bond_distance
_geom_bond_site_symmetry_2
_geom_bond_publ_flag
Sc1 Sc1 0.699(5) 6_565 ?
Sc1 N1 2.012(3) . ?
Sc1 C25 2.042(11) 6_565 ?
Sc1 C26 2.087(9) 6_565 ?
Sc1 C27 2.313(10) 6_565 ?
Sc1 C19 2.325(10) . ?
Sc1 C25 2.329(11) . ?
Sc1 C24 2.352(7) . ?
Sc1 C20 2.356(9) . ?
Sc1 C51 2.374(9) 6_565 ?
Sc1 C23 2.375(7) . ?
Sc1 C21 2.382(11) . ?
Sc2 Sc2 1.223(3) 6_565 ?
Sc2 C35 1.946(12) 6_565 ?
Sc2 N1 1.978(3) . ?
Sc2 C36 1.996(12) 6_565 ?
Sc2 C37 2.143(9) 6_565 ?
Sc2 C70 2.155(11) . ?
Sc2 C34 2.211(13) 6_565 ?
Sc2 C69 2.236(11) . ?
Sc2 C37 2.246(9) . ?
Sc2 C38 2.250(9) 6_565 ?
Sc2 C64 2.280(9) . ?
Sc2 C68 2.319(13) . ?
Sc3 Sc3 0.888(4) 6_565 ?
Sc3 N1 2.014(3) . ?
Sc3 C62 2.029(13) 6_565 ?
Sc3 C4 2.054(11) 6_565 ?
Sc3 C61 2.102(13) 6_565 ?
Sc3 C60 2.216(9) . ?
Sc3 C3 2.290(8) 6_565 ?
Sc3 C63 2.315(7) . ?
Sc3 C59 2.332(12) . ?
Sc3 C60 2.378(10) 6_565 ?
Sc3 C43 2.379(15) . ?
Sc3 C3 2.385(8) . ?
C1 C1 0.27(2) 6_565 ?
C1 C38 1.361(12) 6_565 ?
C1 C2 1.384(12) 6_565 ?
C1 C6 1.398(15) . ?
C1 C2 1.479(12) . ?
C1 C38 1.507(14) . ?
C1 C6 1.664(15) 6_565 ?
C2 C2 1.001(18) 6_565 ?
C2 C3 1.230(10) 6_565 ?
C2 C41 1.411(11) . ?
C2 C3 1.419(11) . ?
C2 C4 1.681(13) 6_565 ?
C2 C6 1.741(13) 6_565 ?
C2 C5 1.900(15) 6_565 ?
C3 C3 0.50(2) 6_565 ?
C3 C63 1.249(10) 6_565 ?
C3 C4 1.382(15) . ?
C3 C63 1.494(10) . ?
C3 C41 1.843(17) 6_565 ?
C3 C4 1.854(18) 6_565 ?
C3 C42 1.860(17) 6_565 ?
C4 C42 0.662(14) 6_565 ?
C4 C41 0.977(13) 6_565 ?
C4 C5 1.412(13) . ?
C4 C63 1.422(14) 6_565 ?
C4 C62 1.463(13) . ?
C4 C43 1.835(16) 6_565 ?
C5 C41 0.726(15) 6_565 ?
C5 C40 0.806(16) 6_565 ?
C5 C10 1.431(13) . ?
C5 C6 1.430(15) . ?
C5 C42 1.748(15) 6_565 ?
C5 C45 1.805(16) 6_565 ?
C5 C39 1.979(16) 6_565 ?
C6 C39 1.183(14) 6_565 ?
C6 C38 1.334(12) 6_565 ?
C6 C40 1.359(15) 6_565 ?
C6 C7 1.557(15) . ?
C6 C41 1.637(13) 6_565 ?
C7 C39 0.549(17) 6_565 ?
C7 C34 1.330(16) 6_565 ?
C7 C70 1.369(11) . ?
C7 C8 1.397(12) . ?
C7 C38 1.408(15) 6_565 ?
C7 C40 1.926(15) 6_565 ?
C8 C34 0.30(2) 6_565 ?
C8 C33 1.287(19) 6_565 ?
C8 C68 1.378(12) . ?
C8 C39 1.423(16) 6_565 ?
C8 C9 1.475(18) . ?
C8 C35 1.713(18) 6_565 ?
C9 C33 0.528(19) 6_565 ?
C9 C45 0.940(18) 6_565 ?
C9 C14 1.342(19) . ?
C9 C10 1.48(2) . ?
C9 C34 1.678(19) 6_565 ?
C9 C32 1.69(2) 6_565 ?
C9 C40 1.909(18) 6_565 ?
C10 C45 0.557(19) 6_565 ?
C10 C44 1.237(17) 6_565 ?
C10 C40 1.266(16) 6_565 ?
C10 C11 1.467(14) . ?
C10 C33 1.980(19) 6_565 ?
C10 C43 2.012(19) 6_565 ?
C11 C44 0.566(19) 6_565 ?
C11 C43 0.893(19) 6_565 ?
C11 C12 1.362(17) . ?
C11 C62 1.424(14) . ?
C11 C47 1.699(18) 6_565 ?
C11 C45 1.832(19) 6_565 ?
C11 C59 1.969(18) 6_565 ?
C12 C47 0.606(19) 6_565 ?
C12 C48 1.213(17) 6_565 ?
C12 C44 1.276(17) 6_565 ?
C12 C13 1.468(19) . ?
C12 C55 1.477(17) . ?
C12 C58 1.969(19) 6_565 ?
C12 C46 1.976(19) 6_565 ?
C12 C43 1.980(17) 6_565 ?
C13 C46 0.578(19) 6_565 ?
C13 C47 0.868(18) 6_565 ?
C13 C14 1.412(14) . ?
C13 C17 1.416(13) . ?
C13 C50 1.769(17) 6_565 ?
C13 C32 1.80(2) 6_565 ?
C13 C44 1.947(19) 6_565 ?
C13 C48 1.978(19) 6_565 ?
C14 C32 0.65(2) 6_565 ?
C14 C33 1.179(19) 6_565 ?
C14 C46 1.37(2) 6_565 ?
C14 C15 1.420(13) . ?
C14 C45 1.94(2) 6_565 ?
C14 C47 2.03(2) 6_565 ?
C15 C31 0.749(19) 6_565 ?
C15 C32 0.786(17) 6_565 ?
C15 C16 1.374(12) . ?
C15 C67 1.421(17) . ?
C15 C27 1.794(15) 6_565 ?
C15 C46 1.86(2) 6_565 ?
C15 C33 1.973(19) 6_565 ?
C16 C27 1.222(16) 6_565 ?
C16 C26 1.244(15) 6_565 ?
C16 C17 1.368(13) . ?
C16 C21 1.432(15) . ?
C16 C50 1.530(18) 6_565 ?
C16 C31 1.587(18) 6_565 ?
C16 C46 1.678(17) 6_565 ?
C16 C32 1.85(2) 6_565 ?
C17 C50 0.446(17) 6_565 ?
C17 C46 0.979(17) 6_565 ?
C17 C18 1.462(16) . ?
C17 C26 1.650(15) 6_565 ?
C17 C49 1.689(16) 6_565 ?
C17 C47 2.019(16) 6_565 ?
C18 C49 0.759(13) 6_565 ?
C18 C50 1.043(16) 6_565 ?
C18 C19 1.405(14) . ?
C18 C54 1.464(15) . ?
C18 C52 1.489(15) 6_565 ?
C18 C26 1.823(16) 6_565 ?
C19 C25 0.918(11) 6_565 ?
C19 C51 0.994(14) 6_565 ?
C19 C20 1.405(11) . ?
C19 C51 1.410(11) . ?
C19 C26 1.620(15) 6_565 ?
C19 C52 1.653(11) 6_565 ?
C19 C50 2.025(16) 6_565 ?
C20 C25 0.672(12) 6_565 ?
C20 C26 1.268(14) 6_565 ?
C20 C21 1.414(11) . ?
C20 C24 1.435(10) . ?
C20 C51 2.024(12) 6_565 ?
C21 C27 0.802(14) 6_565 ?
C21 C26 1.027(14) 6_565 ?
C21 C22 1.405(12) . ?
C21 C28 1.695(13) 6_565 ?
C21 C25 1.883(13) 6_565 ?
C22 C28 0.325(14) 6_565 ?
C22 C27 1.233(15) 6_565 ?
C22 C23 1.438(10) . ?
C22 C66 1.451(15) . ?
C22 C29 1.712(14) 6_565 ?
C23 C28 1.361(12) . ?
C23 C28 1.362(12) 6_565 ?
C23 C24 1.405(10) . ?
C24 C25 1.413(10) . ?
C24 C25 1.413(10) 6_565 ?
C25 C51 1.371(11) . ?
C25 C26 1.448(15) . ?
C25 C51 1.629(14) 6_565 ?
C25 C25 1.80(2) 6_565 ?
C26 C50 1.443(18) . ?
C26 C27 1.447(17) . ?
C27 C31 1.422(14) . ?
C27 C28 1.447(13) . ?
C27 C66 1.823(16) 6_565 ?
C28 C66 1.267(13) 6_565 ?
C28 C29 1.444(13) . ?
C29 C66 0.60(2) 6_565 ?
C29 C65 0.911(15) 6_565 ?
C29 C65 1.399(17) . ?
C29 C30 1.441(13) . ?
C29 C67 1.919(17) 6_565 ?
C29 C29 1.94(2) 6_565 ?
C30 C67 0.675(18) 6_565 ?
C30 C66 1.126(15) 6_565 ?
C30 C68 1.373(16) 6_565 ?
C30 C35 1.400(17) . ?
C30 C31 1.468(14) . ?
C30 C65 1.911(18) 6_565 ?
C30 C69 2.033(16) 6_565 ?
C31 C67 0.866(18) 6_565 ?
C31 C32 1.44(2) . ?
C31 C66 1.748(18) 6_565 ?
C32 C33 1.33(2) . ?
C32 C46 1.55(2) . ?
C32 C67 1.86(2) 6_565 ?
C33 C34 1.447(13) . ?
C33 C45 1.457(13) . ?
C33 C68 2.010(17) 6_565 ?
C34 C68 1.173(17) 6_565 ?
C34 C39 1.428(13) . ?
C34 C35 1.441(18) . ?
C34 C69 1.972(18) 6_565 ?
C34 C70 2.002(17) 6_565 ?
C35 C68 0.658(18) 6_565 ?
C35 C69 0.860(17) 6_565 ?
C35 C36 1.465(16) . ?
C35 C67 1.699(16) 6_565 ?
C35 C64 1.792(18) 6_565 ?
C35 C70 1.825(15) 6_565 ?
C36 C69 0.839(16) 6_565 ?
C36 C64 0.951(11) 6_565 ?
C36 C70 1.301(12) 6_565 ?
C36 C64 1.385(11) . ?
C36 C36 1.41(2) 6_565 ?
C36 C37 1.449(11) . ?
C36 C37 1.618(14) 6_565 ?
C37 C37 0.37(2) 6_565 ?
C37 C70 1.033(16) 6_565 ?
C37 C70 1.397(11) . ?
C37 C38 1.399(14) . ?
C37 C38 1.588(14) 6_565 ?
C37 C69 2.015(14) 6_565 ?
C38 C70 1.481(12) 6_565 ?
C38 C39 1.504(15) . ?
C38 C38 1.534(19) 6_565 ?
C39 C40 1.385(13) . ?
C39 C70 1.848(15) 6_565 ?
C40 C45 1.394(13) . ?
C40 C41 1.480(15) . ?
C41 C42 1.416(11) . ?
C42 C62 1.106(14) 6_565 ?
C42 C43 1.419(11) . ?
C42 C63 1.445(11) . ?
C43 C62 0.630(17) 6_565 ?
C43 C59 1.413(12) . ?
C43 C44 1.452(16) . ?
C43 C61 1.860(17) 6_565 ?
C44 C47 1.407(17) . ?
C44 C45 1.451(17) . ?
C44 C62 1.965(17) 6_565 ?
C46 C50 1.380(14) . ?
C46 C47 1.398(14) . ?
C47 C48 1.423(13) . ?
C47 C55 1.858(17) 6_565 ?
C48 C55 0.603(17) 6_565 ?
C48 C54 1.317(14) 6_565 ?
C48 C49 1.371(12) . ?
C48 C58 1.408(16) . ?
C48 C56 1.951(17) 6_565 ?
C49 C54 0.828(14) 6_565 ?
C49 C50 1.397(13) . ?
C49 C52 1.449(14) . ?
C49 C55 1.744(13) 6_565 ?
C51 C51 0.431(18) 6_565 ?
C51 C52 1.435(12) . ?
C51 C52 1.639(13) 6_565 ?
C52 C53 1.191(12) 6_565 ?
C52 C54 1.221(12) 6_565 ?
C52 C53 1.429(14) . ?
C52 C52 1.452(18) 6_565 ?
C53 C53 0.43(2) 6_565 ?
C53 C57 1.335(10) 6_565 ?
C53 C57 1.375(11) . ?
C53 C54 1.375(13) . ?
C53 C54 1.794(17) 6_565 ?
C54 C55 1.384(12) . ?
C54 C58 1.877(13) 6_565 ?
C55 C58 0.823(15) 6_565 ?
C55 C56 1.370(13) . ?
C55 C57 1.994(19) 6_565 ?
C55 C59 2.001(14) 6_565 ?
C56 C58 0.559(17) 6_565 ?
C56 C57 1.195(16) 6_565 ?
C56 C59 1.350(14) 6_565 ?
C56 C57 1.390(13) . ?
C56 C61 1.444(16) . ?
C56 C56 2.01(2) 6_565 ?
C57 C57 0.25(3) 6_565 ?
C57 C58 1.490(17) . ?
C57 C58 1.720(17) 6_565 ?
C58 C59 1.426(15) . ?
C58 C61 1.742(13) 6_565 ?
C59 C61 0.706(17) 6_565 ?
C59 C62 1.234(16) 6_565 ?
C59 C60 1.443(12) . ?
C60 C61 0.795(13) 6_565 ?
C60 C60 0.84(2) 6_565 ?
C60 C63 1.390(10) . ?
C60 C61 1.473(14) . ?
C60 C63 1.748(14) 6_565 ?
C60 C62 1.751(18) 6_565 ?
C61 C62 1.451(16) . ?
C61 C61 1.83(2) 6_565 ?
C61 C63 1.912(11) 6_565 ?
C62 C63 1.707(15) 6_565 ?
C63 C63 1.34(2) 6_565 ?
C64 C64 0.718(19) 6_565 ?
C64 C69 1.388(11) . ?
C64 C65 1.463(13) . ?
C64 C65 1.599(13) 6_565 ?
C64 C69 2.032(16) 6_565 ?
C65 C65 0.58(2) 6_565 ?
C65 C66 1.464(16) . ?
C65 C66 1.963(16) 6_565 ?
C66 C67 1.443(16) . ?
C67 C68 1.425(16) . ?
C68 C69 1.415(11) . ?
C69 C70 1.386(11) . ?
Ni1P N2P 1.955(3) 6_565 ?
Ni1P N2P 1.955(3) . ?
Ni1P N1P 1.959(3) . ?
Ni1P N1P 1.959(3) 6_565 ?
N1P C2P 1.373(3) . ?
N1P C5P 1.381(5) . ?
N2P C7P 1.391(5) . ?
N2P C10P 1.395(4) . ?
C1P C2P 1.357(5) 6_565 ?
C1P C2P 1.357(5) . ?
C2P C3P 1.451(6) . ?
C3P C4P 1.350(6) . ?
C3P C12P 1.513(4) . ?
C4P C5P 1.448(5) . ?
C4P C14P 1.494(7) . ?
C5P C6P 1.371(5) . ?
C6P C7P 1.359(5) . ?
C7P C8P 1.451(5) . ?
C8P C9P 1.347(7) . ?
C8P C16P 1.483(8) . ?
C9P C10P 1.439(6) . ?
C9P C18P 1.513(5) . ?
C10P C11P 1.362(5) . ?
C12P C13P 1.532(5) . ?
C14P C15P 1.508(8) . ?
C16P C17P 1.518(10) . ?
C18P C19P 1.503(9) . ?
C1S C2S 1.329(11) . ?
C1S C2S 1.329(11) 6_565 ?
C1S C5S 1.68(3) . ?
C1S C5S 1.68(3) 6_565 ?
C2S C3S 1.461(13) . ?
C3S C4S 1.357(13) . ?
C5S C5S 0.60(6) 6_565 ?
C6S C7S 1.19(3) . ?
C6S C8S 1.51(4) 5_657 ?
C7S C8S 1.38(4) . ?
